data_4135044
loop_
_publ_author_name
'Ronson, Tanya K.'
'Wang, Yujia'
'Baldridge, Kim'
'Siegel, Jay S.'
'Nitschke, Jonathan R.'

_publ_section_title
;
 An <i>S</i><sub>10</sub>-symmetric 5-fold Interlocked [2]Catenane.
;
_journal_name_full 'Journal of the American Chemical Society'
_journal_paper_doi 10.1021/jacs.0c03349
_journal_year 2020
_chemical_formula_moiety 'C230 H130 Zn5 N30 S10, 2.5(C2 H3 N), 2(C B11 H12), 8(C2 F6 N O4 S2)'
_chemical_formula_sum 'C253 H161.5 B22 F48 N40.5 O32 S26 Zn5'
_chemical_formula_weight 6590.95
_space_group_crystal_system monoclinic
_space_group_IT_number 14
_space_group_name_Hall '-P 2yn'
_space_group_name_H-M_alt 'P 1 21/n 1'
_atom_sites_solution_hydrogens geom
_audit_creation_method SHELXL-2018/3
_cell_angle_alpha 90
_cell_angle_beta 93.0730(10)
_cell_angle_gamma 90
_cell_formula_units_Z 4
_cell_length_a 24.5549(2)
_cell_length_b 26.5080(3)
_cell_length_c 47.3015(5)
_cell_measurement_reflns_used 9836
_cell_measurement_temperature 100(2)
_cell_measurement_theta_max 16.3242705224
_cell_measurement_theta_min 0.854902922159
_cell_volume 30744.3(5)
_computing_cell_refinement
;
DIALS 2theta refinement, DIALS 1.7.1-g93fc14f4-release
;
_computing_data_collection 'Diamond GDA'
_computing_data_reduction
;
aimless (Evans, P. R. and Murshudov, G. N., 2013)
ccp4 (Winn, M. D. et al., 2011)
DIALS 1.7.1-g93fc14f4-release
pointless (Evans, P., 2006)
XIA2 0.5.432-ga4ad5612-dials-1.7 (Winter, G., 2010)
;
_computing_structure_refinement 'SHELXL-2018/3 (Sheldrick, 2018)'
_computing_structure_solution 'SHELXT 2014/5 (Sheldrick, 2014)'
_diffrn_ambient_temperature 100(2)
_diffrn_detector 'Photon counting pixel array'
_diffrn_measured_fraction_theta_full 0.997
_diffrn_measured_fraction_theta_max 0.997
_diffrn_measurement_device 'Fixed \c 3-circle diffractometer'
_diffrn_measurement_device_type 'Fluid Film Devices'
_diffrn_measurement_method 'shutterless scans'
_diffrn_measurement_specimen_support 'MiTeGen MicroMount'
_diffrn_radiation_monochromator 'Silicon 111'
_diffrn_radiation_source 'Diamond Light Source Beamline I19-1'
_diffrn_radiation_type Synchrotron
_diffrn_radiation_wavelength 0.6889
_diffrn_reflns_av_R_equivalents 0.0766
_diffrn_reflns_av_unetI/netI 0.0943
_diffrn_reflns_Laue_measured_fraction_full 0.997
_diffrn_reflns_Laue_measured_fraction_max 0.997
_diffrn_reflns_limit_h_max 21
_diffrn_reflns_limit_h_min -21
_diffrn_reflns_limit_k_max 23
_diffrn_reflns_limit_k_min -23
_diffrn_reflns_limit_l_max 41
_diffrn_reflns_limit_l_min -41
_diffrn_reflns_number 69371
_diffrn_reflns_point_group_measured_fraction_full 0.997
_diffrn_reflns_point_group_measured_fraction_max 0.997
_diffrn_reflns_theta_full 17.429
_diffrn_reflns_theta_max 17.429
_diffrn_reflns_theta_min 0.887
_diffrn_standards_decay_% 0
_diffrn_standards_interval_count 0
_diffrn_standards_number 0
_exptl_absorpt_coefficient_mu 0.601
_exptl_absorpt_correction_T_max 1.0
_exptl_absorpt_correction_T_min 0.990961230145
_exptl_absorpt_correction_type empirical
_exptl_absorpt_process_details
;
CCP4 7.0.062: AIMLESS, version 0.7.2 : 27/05/18
Scaling & analysis of unmerged intensities, absorption correction using spherical harmonics
;
_exptl_crystal_colour 'light orange'
_exptl_crystal_density_diffrn 1.424
_exptl_crystal_description block
_exptl_crystal_F_000 13308
_exptl_crystal_size_max 0.030
_exptl_crystal_size_mid 0.030
_exptl_crystal_size_min 0.020
_refine_diff_density_max 0.783
_refine_diff_density_min -0.482
_refine_diff_density_rms 0.094
_refine_ls_extinction_method none
_refine_ls_goodness_of_fit_ref 1.121
_refine_ls_hydrogen_treatment constr
_refine_ls_matrix_type full
_refine_ls_number_parameters 3580
_refine_ls_number_reflns 21123
_refine_ls_number_restraints 7987
_refine_ls_restrained_S_all 1.001
_refine_ls_R_factor_all 0.1878
_refine_ls_R_factor_gt 0.1263
_refine_ls_shift/su_max 0.002
_refine_ls_shift/su_mean 0.000
_refine_ls_structure_factor_coef Fsqd
_refine_ls_weighting_details 'w=1/[\s^2^(Fo^2^)+(0.2000P)^2^+75.0000P] where P=(Fo^2^+2Fc^2^)/3'
_refine_ls_weighting_scheme calc
_refine_ls_wR_factor_gt 0.3435
_refine_ls_wR_factor_ref 0.3866
_reflns_Friedel_coverage 0.000
_reflns_number_gt 10356
_reflns_number_total 21123
_reflns_threshold_expression 'I > 2\s(I)'
_cod_data_source_file ja0c03349_si_008.cif
_cod_data_source_block tkr1325_sq
_cod_original_sg_symbol_H-M 'P 21/n'
_cod_original_formula_sum 'C253 H161.50 B22 F48 N40.50 O32 S26 Zn5'
_cod_database_code 4135044
_shelx_shelxl_version_number 2018/3
_shelx_space_group_comment
;
The symmetry employed for this shelxl refinement is uniquely defined
by the following loop, which should always be used as a source of
symmetry information in preference to the above space-group names.
They are only intended as comments.
;
_shelx_estimated_absorpt_t_min 0.982
_shelx_estimated_absorpt_t_max 0.988

loop_
_space_group_symop_operation_xyz
'x, y, z'
'-x+1/2, y+1/2, -z+1/2'
'-x, -y, -z'
'x-1/2, -y-1/2, z-1/2'

loop_
_atom_site_label
_atom_site_type_symbol
_atom_site_fract_x
_atom_site_fract_y
_atom_site_fract_z
_atom_site_U_iso_or_equiv
_atom_site_adp_type
_atom_site_occupancy
_atom_site_site_symmetry_order
_atom_site_calc_flag
_atom_site_refinement_flags_posn
_atom_site_refinement_flags_adp
_atom_site_refinement_flags_occupancy
_atom_site_disorder_assembly
_atom_site_disorder_group
Zn1 Zn 0.34759(10) 0.40189(10) 0.54875(5) 0.1379(9) Uani 1 1 d . . . . .
Zn2 Zn 0.65356(9) 0.41691(9) 0.77136(6) 0.1378(9) Uani 1 1 d . . . . .
Zn3 Zn 0.44137(11) 0.35902(13) 0.94668(6) 0.1722(12) Uani 1 1 d . . . . .
Zn4 Zn -0.04045(9) 0.37984(8) 0.90706(5) 0.1228(8) Uani 1 1 d . . . . .
Zn5 Zn -0.11330(10) 0.39425(11) 0.62965(6) 0.1525(10) Uani 1 1 d . . . . .
S1 S 0.1771(2) 0.5115(2) 0.65578(12) 0.156(2) Uani 1 1 d D U . . .
S2 S 0.4003(2) 0.5072(3) 0.69299(15) 0.172(2) Uani 1 1 d D U . . .
S3 S 0.4063(2) 0.5122(3) 0.81483(15) 0.173(3) Uani 1 1 d D U . . .
S4 S 0.1892(3) 0.5123(3) 0.84789(13) 0.167(2) Uani 1 1 d D U . . .
S5 S 0.0477(2) 0.5064(3) 0.75067(13) 0.161(2) Uani 1 1 d D U . . .
N1 N 0.4252(5) 0.3785(4) 0.5287(3) 0.152(6) Uani 1 1 d D U . . .
N2 N 0.3356(4) 0.3268(4) 0.5398(2) 0.127(5) Uani 1 1 d D U . . .
N3 N 0.2696(5) 0.3783(5) 0.5692(3) 0.134(5) Uani 1 1 d D U . . .
N4 N 0.7219(5) 0.4025(4) 0.8064(3) 0.149(6) Uani 1 1 d D U . . .
N5 N 0.6703(4) 0.3426(4) 0.7684(3) 0.131(5) Uani 1 1 d D U . . .
N6 N 0.5926(5) 0.3889(5) 0.7389(3) 0.139(5) Uani 1 1 d D U . . .
N7 N 0.4144(7) 0.3266(6) 0.9846(3) 0.219(8) Uani 1 1 d D U . . .
N8 N 0.4569(6) 0.2869(4) 0.9400(3) 0.167(6) Uani 1 1 d D U . . .
N9 N 0.4596(5) 0.3533(5) 0.9008(3) 0.144(5) Uani 1 1 d D U . . .
N10 N -0.1281(5) 0.3555(5) 0.9195(3) 0.151(5) Uani 1 1 d D U . . .
N11 N -0.0391(4) 0.3033(4) 0.9097(3) 0.136(5) Uani 1 1 d D U . . .
N12 N 0.0418(5) 0.3608(4) 0.8967(3) 0.123(5) Uani 1 1 d D U . . .
N13 N -0.1410(6) 0.3728(5) 0.5841(3) 0.174(6) Uani 1 1 d D U . . .
N14 N -0.1315(6) 0.3205(4) 0.6319(2) 0.161(6) Uani 1 1 d D U . . .
N15 N -0.0845(5) 0.3715(5) 0.6731(3) 0.142(5) Uani 1 1 d D U . . .
C1 C 0.4693(6) 0.4044(5) 0.5235(4) 0.182(8) Uani 1 1 d D U . . .
H1 H 0.472725 0.437856 0.530608 0.218 Uiso 1 1 calc R U . . .
C2 C 0.5111(6) 0.3847(6) 0.5081(4) 0.182(8) Uani 1 1 d D U . . .
H2 H 0.541719 0.405017 0.504337 0.219 Uiso 1 1 calc R U . . .
C3 C 0.5081(6) 0.3360(6) 0.4983(4) 0.174(8) Uani 1 1 d D U . . .
H3 H 0.536962 0.322109 0.488178 0.209 Uiso 1 1 calc R U . . .
C4 C 0.4619(5) 0.3069(5) 0.5035(3) 0.150(6) Uani 1 1 d D U . . .
C5 C 0.4209(4) 0.3305(4) 0.5187(3) 0.138(6) Uani 1 1 d D U . . .
C6 C 0.3724(4) 0.3030(4) 0.5244(3) 0.135(5) Uani 1 1 d D U . . .
C7 C 0.3651(5) 0.2528(4) 0.5149(3) 0.155(6) Uani 1 1 d D U . . .
C8 C 0.4076(6) 0.2306(6) 0.4998(4) 0.182(8) Uani 1 1 d D U . . .
H8 H 0.403871 0.196806 0.493366 0.218 Uiso 1 1 calc R U . . .
C9 C 0.4532(6) 0.2566(5) 0.4945(3) 0.171(7) Uani 1 1 d D U . . .
H9 H 0.480490 0.240494 0.484186 0.205 Uiso 1 1 calc R U . . .
C10 C 0.3169(6) 0.2285(5) 0.5222(3) 0.172(7) Uani 1 1 d D U . . .
H10 H 0.309879 0.194936 0.515976 0.206 Uiso 1 1 calc R U . . .
C11 C 0.2796(6) 0.2529(5) 0.5382(3) 0.154(7) Uani 1 1 d D U . . .
H11 H 0.247327 0.236470 0.543401 0.185 Uiso 1 1 calc R U . . .
C12 C 0.2909(4) 0.3023(4) 0.5464(3) 0.128(5) Uani 1 1 d D U . . .
C13 C 0.2560(6) 0.3322(6) 0.5642(3) 0.138(6) Uani 1 1 d D U . . .
H13 H 0.224465 0.318014 0.571837 0.166 Uiso 1 1 calc R U . . .
C14 C 0.2451(5) 0.4081(5) 0.5896(3) 0.133(6) Uani 1 1 d D U . . .
C15 C 0.2357(6) 0.4590(5) 0.5843(3) 0.139(6) Uani 1 1 d D U . . .
H15 H 0.242614 0.472582 0.566215 0.166 Uiso 1 1 calc R U . . .
C16 C 0.2164(6) 0.4899(5) 0.6050(3) 0.139(6) Uani 1 1 d D U . . .
H16 H 0.210848 0.524848 0.601390 0.167 Uiso 1 1 calc R U . . .
C17 C 0.2052(5) 0.4699(5) 0.6311(3) 0.146(6) Uani 1 1 d D U . . .
C18 C 0.2140(6) 0.4192(5) 0.6364(3) 0.147(7) Uani 1 1 d D U . . .
H18 H 0.206171 0.405580 0.654269 0.177 Uiso 1 1 calc R U . . .
C19 C 0.2340(6) 0.3882(5) 0.6160(3) 0.142(6) Uani 1 1 d D U . . .
H19 H 0.240144 0.353415 0.619816 0.171 Uiso 1 1 calc R U . . .
C21 C 0.7462(6) 0.4313(5) 0.8258(3) 0.171(8) Uani 1 1 d D U . . .
H21 H 0.734657 0.465478 0.826800 0.205 Uiso 1 1 calc R U . . .
C22 C 0.7877(7) 0.4153(6) 0.8449(3) 0.177(8) Uani 1 1 d D U . . .
H22 H 0.803959 0.438012 0.858407 0.213 Uiso 1 1 calc R U . . .
C23 C 0.8043(6) 0.3666(6) 0.8438(3) 0.170(7) Uani 1 1 d D U . . .
H23 H 0.832884 0.355129 0.856509 0.204 Uiso 1 1 calc R U . . .
C24 C 0.7795(5) 0.3323(5) 0.8238(3) 0.163(7) Uani 1 1 d D U . . .
C25 C 0.7380(5) 0.3534(4) 0.8057(3) 0.147(6) Uani 1 1 d D U . . .
C26 C 0.7100(4) 0.3207(4) 0.7853(2) 0.144(6) Uani 1 1 d D U . . .
C27 C 0.7235(5) 0.2689(4) 0.7840(3) 0.175(7) Uani 1 1 d D U . . .
C28 C 0.7669(6) 0.2496(6) 0.8022(4) 0.186(8) Uani 1 1 d D U . . .
H28 H 0.777316 0.215253 0.800781 0.223 Uiso 1 1 calc R U . . .
C29 C 0.7931(6) 0.2800(6) 0.8214(4) 0.185(8) Uani 1 1 d D U . . .
H29 H 0.821269 0.266331 0.833667 0.222 Uiso 1 1 calc R U . . .
C30 C 0.6924(6) 0.2396(5) 0.7641(4) 0.187(8) Uani 1 1 d D U . . .
H30 H 0.698959 0.204401 0.762630 0.224 Uiso 1 1 calc R U . . .
C31 C 0.6526(6) 0.2623(5) 0.7469(4) 0.181(8) Uani 1 1 d D U . . .
H31 H 0.632150 0.243085 0.733116 0.217 Uiso 1 1 calc R U . . .
C32 C 0.6426(5) 0.3136(4) 0.7499(3) 0.144(6) Uani 1 1 d D U . . .
C33 C 0.5984(5) 0.3414(5) 0.7347(3) 0.145(6) Uani 1 1 d D U . . .
H33 H 0.574131 0.324223 0.721651 0.174 Uiso 1 1 calc R U . . .
C34 C 0.5463(5) 0.4146(5) 0.7264(3) 0.140(6) Uani 1 1 d D U . . .
C35 C 0.5511(5) 0.4657(5) 0.7209(3) 0.143(6) Uani 1 1 d D U . . .
H35 H 0.585504 0.481866 0.723745 0.172 Uiso 1 1 calc R U . . .
C36 C 0.5060(5) 0.4936(5) 0.7111(3) 0.142(6) Uani 1 1 d D U . . .
H36 H 0.509576 0.528708 0.707640 0.171 Uiso 1 1 calc R U . . .
C37 C 0.4560(5) 0.4706(5) 0.7064(3) 0.152(6) Uani 1 1 d D U . . .
C38 C 0.4510(5) 0.4197(5) 0.7119(4) 0.161(7) Uani 1 1 d D U . . .
H38 H 0.416530 0.403715 0.708778 0.193 Uiso 1 1 calc R U . . .
C39 C 0.4957(5) 0.3915(5) 0.7218(4) 0.156(7) Uani 1 1 d D U . . .
H39 H 0.491732 0.356517 0.725451 0.188 Uiso 1 1 calc R U . . .
C41 C 0.3919(9) 0.3470(7) 1.0068(4) 0.264(11) Uani 1 1 d D U . . .
H41 H 0.376362 0.379680 1.004832 0.317 Uiso 1 1 calc R U . . .
C42 C 0.3900(9) 0.3227(9) 1.0325(4) 0.274(12) Uani 1 1 d D U . . .
H42 H 0.374226 0.339064 1.047980 0.328 Uiso 1 1 calc R U . . .
C43 C 0.4107(9) 0.2752(9) 1.0358(3) 0.278(12) Uani 1 1 d D U . . .
H43 H 0.410075 0.258725 1.053638 0.333 Uiso 1 1 calc R U . . .
C44 C 0.4332(7) 0.2507(7) 1.0127(3) 0.243(9) Uani 1 1 d D U . . .
C45 C 0.4348(6) 0.2791(6) 0.9877(3) 0.206(8) Uani 1 1 d D U . . .
C46 C 0.4567(6) 0.2565(5) 0.9629(2) 0.189(7) Uani 1 1 d D U . . .
C47 C 0.4748(7) 0.2061(5) 0.9629(3) 0.220(9) Uani 1 1 d D U . . .
C48 C 0.4718(8) 0.1792(7) 0.9891(4) 0.242(10) Uani 1 1 d D U . . .
H48 H 0.483938 0.145148 0.990025 0.290 Uiso 1 1 calc R U . . .
C49 C 0.4524(8) 0.2004(7) 1.0125(4) 0.240(10) Uani 1 1 d D U . . .
H49 H 0.451563 0.180966 1.029288 0.288 Uiso 1 1 calc R U . . .
C50 C 0.4928(8) 0.1889(6) 0.9365(4) 0.233(10) Uani 1 1 d D U . . .
H50 H 0.505545 0.155252 0.934932 0.280 Uiso 1 1 calc R U . . .
C51 C 0.4922(8) 0.2200(6) 0.9133(3) 0.225(10) Uani 1 1 d D U . . .
H51 H 0.503823 0.208020 0.895653 0.270 Uiso 1 1 calc R U . . .
C52 C 0.4743(6) 0.2692(5) 0.9160(3) 0.167(7) Uani 1 1 d D U . . .
C53 C 0.4702(7) 0.3085(5) 0.8940(3) 0.159(7) Uani 1 1 d D U . . .
H53 H 0.475495 0.300148 0.874806 0.191 Uiso 1 1 calc R U . . .
C54 C 0.4437(6) 0.3902(5) 0.8811(3) 0.151(7) Uani 1 1 d D U . . .
C55 C 0.4091(6) 0.3798(5) 0.8577(3) 0.161(7) Uani 1 1 d D U . . .
H55 H 0.394914 0.346670 0.855013 0.193 Uiso 1 1 calc R U . . .
C56 C 0.3950(6) 0.4170(5) 0.8381(3) 0.159(7) Uani 1 1 d D U . . .
H56 H 0.369168 0.410156 0.822860 0.191 Uiso 1 1 calc R U . . .
C57 C 0.4189(6) 0.4646(5) 0.8408(3) 0.149(6) Uani 1 1 d D U . . .
C58 C 0.4552(6) 0.4746(5) 0.8637(3) 0.155(7) Uani 1 1 d D U . . .
H58 H 0.472115 0.506780 0.865376 0.185 Uiso 1 1 calc R U . . .
C59 C 0.4668(6) 0.4383(5) 0.8840(3) 0.156(7) Uani 1 1 d D U . . .
H59 H 0.490453 0.445970 0.899984 0.187 Uiso 1 1 calc R U . . .
C61 C -0.1709(6) 0.3826(5) 0.9258(4) 0.176(8) Uani 1 1 d D U . . .
H61 H -0.170201 0.417977 0.922717 0.212 Uiso 1 1 calc R U . . .
C62 C -0.2170(7) 0.3611(7) 0.9369(5) 0.222(10) Uani 1 1 d D U . . .
H62 H -0.246475 0.382036 0.941794 0.267 Uiso 1 1 calc R U . . .
C63 C -0.2198(6) 0.3105(7) 0.9408(4) 0.219(9) Uani 1 1 d D U . . .
H63 H -0.251467 0.295829 0.948053 0.263 Uiso 1 1 calc R U . . .
C64 C -0.1757(5) 0.2796(5) 0.9339(3) 0.199(8) Uani 1 1 d D U . . .
C65 C -0.1301(5) 0.3050(5) 0.9240(3) 0.168(7) Uani 1 1 d D U . . .
C66 C -0.0820(4) 0.2767(4) 0.9182(3) 0.156(6) Uani 1 1 d D U . . .
C67 C -0.0805(6) 0.2237(4) 0.9218(4) 0.195(8) Uani 1 1 d D U . . .
C68 C -0.1282(7) 0.2004(6) 0.9315(4) 0.217(9) Uani 1 1 d D U . . .
H68 H -0.128374 0.164880 0.934140 0.260 Uiso 1 1 calc R U . . .
C69 C -0.1733(7) 0.2269(6) 0.9372(4) 0.221(9) Uani 1 1 d D U . . .
H69 H -0.204210 0.209490 0.943578 0.265 Uiso 1 1 calc R U . . .
C70 C -0.0314(6) 0.1998(5) 0.9156(4) 0.188(8) Uani 1 1 d D U . . .
H70 H -0.028454 0.164204 0.917334 0.225 Uiso 1 1 calc R U . . .
C71 C 0.0118(6) 0.2268(5) 0.9071(4) 0.162(7) Uani 1 1 d D U . . .
H71 H 0.044873 0.210531 0.902966 0.195 Uiso 1 1 calc R U . . .
C72 C 0.0066(4) 0.2786(4) 0.9047(3) 0.136(6) Uani 1 1 d D U . . .
C73 C 0.0496(5) 0.3128(5) 0.8964(3) 0.130(6) Uani 1 1 d D U . . .
H73 H 0.083334 0.299543 0.890721 0.157 Uiso 1 1 calc R U . . .
C74 C 0.0794(5) 0.3947(4) 0.8856(3) 0.120(5) Uani 1 1 d D U . . .
C75 C 0.1105(5) 0.3817(5) 0.8629(3) 0.125(5) Uani 1 1 d D U . . .
H75 H 0.108607 0.348518 0.855370 0.150 Uiso 1 1 calc R U . . .
C76 C 0.1441(6) 0.4170(5) 0.8513(3) 0.143(6) Uani 1 1 d D U . . .
H76 H 0.165124 0.408069 0.835809 0.172 Uiso 1 1 calc R U . . .
C77 C 0.1471(5) 0.4655(5) 0.8623(3) 0.143(6) Uani 1 1 d D U . . .
C78 C 0.1162(6) 0.4785(5) 0.8849(3) 0.136(6) Uani 1 1 d D U . . .
H78 H 0.118391 0.511773 0.892407 0.163 Uiso 1 1 calc R U . . .
C79 C 0.0825(6) 0.4437(5) 0.8966(3) 0.123(5) Uani 1 1 d D U . . .
H79 H 0.061347 0.452782 0.912078 0.148 Uiso 1 1 calc R U . . .
C81 C -0.1426(7) 0.3979(6) 0.5599(3) 0.192(8) Uani 1 1 d D U . . .
H81 H -0.126939 0.430678 0.559632 0.231 Uiso 1 1 calc R U . . .
C82 C -0.1661(8) 0.3785(7) 0.5349(3) 0.208(9) Uani 1 1 d D U . . .
H82 H -0.165871 0.397717 0.517928 0.250 Uiso 1 1 calc R U . . .
C83 C -0.1895(7) 0.3321(7) 0.5346(3) 0.203(9) Uani 1 1 d D U . . .
H83 H -0.205905 0.318887 0.517503 0.243 Uiso 1 1 calc R U . . .
C84 C -0.1892(6) 0.3034(6) 0.5598(3) 0.187(8) Uani 1 1 d D U . . .
C85 C -0.1638(5) 0.3264(5) 0.5840(2) 0.162(6) Uani 1 1 d D U . . .
C86 C -0.1590(5) 0.2980(5) 0.6099(2) 0.171(7) Uani 1 1 d D U . . .
C87 C -0.1801(6) 0.2486(5) 0.6111(3) 0.207(8) Uani 1 1 d D U . . .
C88 C -0.2068(7) 0.2274(6) 0.5865(3) 0.210(9) Uani 1 1 d D U . . .
H88 H -0.222057 0.194515 0.587157 0.252 Uiso 1 1 calc R U . . .
C89 C -0.2105(7) 0.2540(6) 0.5620(4) 0.207(9) Uani 1 1 d D U . . .
H89 H -0.227976 0.239012 0.545679 0.249 Uiso 1 1 calc R U . . .
C90 C -0.1700(8) 0.2230(6) 0.6372(3) 0.223(9) Uani 1 1 d D U . . .
H90 H -0.183083 0.189567 0.639377 0.267 Uiso 1 1 calc R U . . .
C91 C -0.1419(8) 0.2458(5) 0.6592(3) 0.206(9) Uani 1 1 d D U . . .
H91 H -0.134781 0.228366 0.676509 0.247 Uiso 1 1 calc R U . . .
C92 C -0.1237(6) 0.2949(5) 0.6559(3) 0.170(7) Uani 1 1 d D U . . .
C93 C -0.0945(7) 0.3248(6) 0.6781(3) 0.166(7) Uani 1 1 d D U . . .
H93 H -0.083425 0.309973 0.695812 0.200 Uiso 1 1 calc R U . . .
C94 C -0.0533(5) 0.4014(5) 0.6929(3) 0.139(6) Uani 1 1 d D U . . .
C95 C -0.0640(5) 0.4528(5) 0.6944(3) 0.144(6) Uani 1 1 d D U . . .
H95 H -0.093564 0.466714 0.683256 0.173 Uiso 1 1 calc R U . . .
C96 C -0.0323(5) 0.4840(5) 0.7120(3) 0.135(6) Uani 1 1 d D U . . .
H96 H -0.040382 0.518923 0.713042 0.162 Uiso 1 1 calc R U . . .
C97 C 0.0112(5) 0.4640(5) 0.7279(2) 0.128(6) Uani 1 1 d D U . . .
C98 C 0.0232(5) 0.4128(5) 0.7261(3) 0.132(6) Uani 1 1 d D U . . .
H98 H 0.054019 0.399427 0.736519 0.158 Uiso 1 1 calc R U . . .
C99 C -0.0095(6) 0.3813(5) 0.7093(3) 0.137(6) Uani 1 1 d D U . . .
H99 H -0.002294 0.346087 0.708902 0.165 Uiso 1 1 calc R U . . .
C101 C 0.1867(7) 0.4799(8) 0.6895(4) 0.145(6) Uani 1 1 d D U . . .
C102 C 0.2430(7) 0.4696(8) 0.7007(4) 0.145(6) Uani 1 1 d D U . . .
C103 C 0.2951(7) 0.4813(7) 0.6896(4) 0.141(6) Uani 1 1 d D U . . .
H103 H 0.297292 0.488347 0.670011 0.169 Uiso 1 1 calc R U . . .
C104 C 0.3428(8) 0.4826(8) 0.7075(4) 0.151(6) Uani 1 1 d D U . . .
C105 C 0.3408(7) 0.4690(8) 0.7377(4) 0.143(6) Uani 1 1 d D U . . .
C106 C 0.3781(7) 0.4845(8) 0.7606(4) 0.150(6) Uani 1 1 d D U . . .
H106 H 0.413678 0.495374 0.756601 0.180 Uiso 1 1 calc R U . . .
C107 C 0.3631(7) 0.4839(8) 0.7884(4) 0.151(6) Uani 1 1 d D U . . .
C108 C 0.3057(8) 0.4701(8) 0.7944(4) 0.151(6) Uani 1 1 d D U . . .
C109 C 0.2774(7) 0.4845(8) 0.8190(4) 0.158(7) Uani 1 1 d D U . . .
H109 H 0.297921 0.494351 0.835734 0.189 Uiso 1 1 calc R U . . .
C110 C 0.2204(8) 0.4842(9) 0.8189(4) 0.156(6) Uani 1 1 d D U . . .
C111 C 0.1876(8) 0.4696(9) 0.7936(4) 0.152(6) Uani 1 1 d D U . . .
C112 C 0.1315(7) 0.4809(8) 0.7854(4) 0.153(7) Uani 1 1 d D U . . .
H112 H 0.106997 0.488145 0.799770 0.183 Uiso 1 1 calc R U . . .
C113 C 0.1125(7) 0.4816(9) 0.7582(4) 0.150(6) Uani 1 1 d D U . . .
C114 C 0.1486(7) 0.4674(8) 0.7348(4) 0.137(6) Uani 1 1 d D U . . .
C115 C 0.1420(7) 0.4793(8) 0.7067(4) 0.140(6) Uani 1 1 d D U . . .
H115 H 0.106694 0.487202 0.698764 0.168 Uiso 1 1 calc R U . . .
C116 C 0.2445(7) 0.4486(8) 0.7271(4) 0.138(6) Uani 1 1 d D U . . .
C117 C 0.2927(7) 0.4487(8) 0.7461(4) 0.143(6) Uani 1 1 d D U . . .
C118 C 0.2755(7) 0.4477(9) 0.7740(4) 0.150(6) Uani 1 1 d D U . . .
C119 C 0.2184(7) 0.4463(8) 0.7725(4) 0.148(6) Uani 1 1 d D U . . .
C120 C 0.1983(7) 0.4498(8) 0.7438(4) 0.139(6) Uani 1 1 d D U . . .
S6 S 0.0428(2) 0.2721(2) 0.76654(12) 0.150(2) Uani 1 1 d D U . . .
S7 S 0.2064(2) 0.2628(2) 0.85569(11) 0.1359(18) Uani 1 1 d D U . . .
S8 S 0.4140(2) 0.2634(2) 0.80564(14) 0.157(2) Uani 1 1 d D U . . .
S9 S 0.3766(3) 0.2705(3) 0.68731(15) 0.198(3) Uani 1 1 d D U . . .
S10 S 0.1487(3) 0.2716(3) 0.66364(14) 0.182(3) Uani 1 1 d D U . . .
N101 N -0.0328(6) 0.4088(5) 0.9512(2) 0.122(5) Uani 1 1 d D U . . .
N102 N -0.0633(5) 0.4533(4) 0.9024(2) 0.113(4) Uani 1 1 d D U . . .
N103 N -0.0486(6) 0.3975(5) 0.8581(3) 0.120(5) Uani 1 1 d D U . . .
N104 N 0.5252(6) 0.3801(5) 0.9657(4) 0.162(6) Uani 1 1 d D U . . .
N105 N 0.4436(7) 0.4412(6) 0.9490(5) 0.216(8) Uani 1 1 d D U . . .
N106 N 0.3585(7) 0.3904(7) 0.9285(5) 0.241(9) Uani 1 1 d D U . . .
N107 N 0.7133(6) 0.4517(5) 0.7446(3) 0.151(6) Uani 1 1 d D U . . .
N108 N 0.6496(6) 0.4907(5) 0.7817(3) 0.147(5) Uani 1 1 d D U . . .
N109 N 0.5830(5) 0.4235(5) 0.7983(3) 0.139(5) Uani 1 1 d D U . . .
N110 N 0.3117(7) 0.4329(5) 0.5071(3) 0.161(6) Uani 1 1 d D U . . .
N111 N 0.3588(6) 0.4804(5) 0.5509(3) 0.130(5) Uani 1 1 d D U . . .
N112 N 0.3817(6) 0.4191(5) 0.5933(3) 0.137(5) Uani 1 1 d D U . . .
N113 N -0.1996(6) 0.4207(6) 0.6366(4) 0.179(6) Uani 1 1 d D U . . .
N114 N -0.1122(5) 0.4691(5) 0.6198(3) 0.153(5) Uani 1 1 d D U . . .
N115 N -0.0266(5) 0.4126(6) 0.6236(3) 0.143(5) Uani 1 1 d D U . . .
C201 C -0.0174(8) 0.3858(6) 0.9751(3) 0.140(6) Uani 1 1 d D U . . .
H201 H -0.000126 0.353760 0.974294 0.168 Uiso 1 1 calc R U . . .
C202 C -0.0258(8) 0.4074(7) 1.0015(3) 0.144(6) Uani 1 1 d D U . . .
H202 H -0.014421 0.389694 1.018242 0.172 Uiso 1 1 calc R U . . .
C203 C -0.0503(8) 0.4540(7) 1.0035(3) 0.157(7) Uani 1 1 d D U . . .
H203 H -0.056328 0.468514 1.021458 0.188 Uiso 1 1 calc R U . . .
C204 C -0.0662(8) 0.4796(6) 0.9783(3) 0.141(6) Uani 1 1 d D U . . .
C205 C -0.0565(7) 0.4550(5) 0.9526(3) 0.129(5) Uani 1 1 d D U . . .
C206 C -0.0720(7) 0.4791(5) 0.9264(3) 0.128(5) Uani 1 1 d D U . . .
C207 C -0.0949(8) 0.5280(6) 0.9262(3) 0.138(6) Uani 1 1 d D U . . .
C208 C -0.1056(8) 0.5509(7) 0.9526(3) 0.151(7) Uani 1 1 d D U . . .
H208 H -0.124177 0.582284 0.952953 0.181 Uiso 1 1 calc R U . . .
C209 C -0.0895(8) 0.5283(6) 0.9771(4) 0.152(7) Uani 1 1 d D U . . .
H209 H -0.094124 0.545795 0.994309 0.182 Uiso 1 1 calc R U . . .
C210 C -0.1096(9) 0.5486(7) 0.8996(3) 0.160(7) Uani 1 1 d D U . . .
H210 H -0.128323 0.579925 0.898336 0.191 Uiso 1 1 calc R U . . .
C211 C -0.0971(9) 0.5237(6) 0.8751(3) 0.153(7) Uani 1 1 d D U . . .
H211 H -0.103369 0.539027 0.857081 0.183 Uiso 1 1 calc R U . . .
C212 C -0.0750(8) 0.4755(6) 0.8778(3) 0.135(6) Uani 1 1 d D U . . .
C213 C -0.0621(8) 0.4440(6) 0.8536(3) 0.135(6) Uani 1 1 d D U . . .
H213 H -0.063685 0.457482 0.834989 0.162 Uiso 1 1 calc R U . . .
C214 C -0.0271(7) 0.3689(5) 0.8361(3) 0.116(5) Uani 1 1 d D U . . .
C215 C -0.0376(6) 0.3176(5) 0.8339(3) 0.119(5) Uani 1 1 d D U . . .
H215 H -0.061592 0.302222 0.846430 0.143 Uiso 1 1 calc R U . . .
C216 C -0.0136(6) 0.2886(6) 0.8135(3) 0.120(5) Uani 1 1 d D U . . .
H216 H -0.019943 0.253214 0.812861 0.144 Uiso 1 1 calc R U . . .
C217 C 0.0195(7) 0.3108(5) 0.7942(3) 0.121(5) Uani 1 1 d D U . . .
C218 C 0.0301(6) 0.3618(5) 0.7965(3) 0.120(5) Uani 1 1 d D U . . .
H218 H 0.054204 0.377148 0.784018 0.144 Uiso 1 1 calc R U . . .
C219 C 0.0063(6) 0.3909(5) 0.8165(3) 0.113(5) Uani 1 1 d D U . . .
H219 H 0.012734 0.426207 0.817083 0.136 Uiso 1 1 calc R U . . .
C221 C 0.5694(7) 0.3527(6) 0.9685(4) 0.150(7) Uani 1 1 d D U . . .
H221 H 0.567423 0.318930 0.961765 0.180 Uiso 1 1 calc R U . . .
C222 C 0.6193(7) 0.3693(7) 0.9808(5) 0.174(8) Uani 1 1 d D U . . .
H222 H 0.646956 0.346066 0.986828 0.209 Uiso 1 1 calc R U . . .
C223 C 0.6269(9) 0.4196(7) 0.9836(7) 0.229(10) Uani 1 1 d D U . . .
H223 H 0.660935 0.431773 0.991266 0.275 Uiso 1 1 calc R U . . .
C224 C 0.5850(8) 0.4548(6) 0.9755(6) 0.216(9) Uani 1 1 d D U . . .
C225 C 0.5352(7) 0.4315(6) 0.9662(6) 0.202(8) Uani 1 1 d D U . . .
C226 C 0.4898(7) 0.4649(5) 0.9591(6) 0.193(7) Uani 1 1 d D U . . .
C227 C 0.4961(7) 0.5183(6) 0.9619(5) 0.174(7) Uani 1 1 d D U . . .
C228 C 0.5462(8) 0.5392(7) 0.9736(5) 0.179(8) Uani 1 1 d D U . . .
H228 H 0.548228 0.573695 0.979005 0.214 Uiso 1 1 calc R U . . .
C229 C 0.5906(8) 0.5090(7) 0.9770(6) 0.203(9) Uani 1 1 d D U . . .
H229 H 0.625706 0.523563 0.980310 0.244 Uiso 1 1 calc R U . . .
C230 C 0.4469(8) 0.5456(7) 0.9579(6) 0.201(8) Uani 1 1 d D U . . .
H230 H 0.444545 0.579625 0.964068 0.241 Uiso 1 1 calc R U . . .
C231 C 0.4021(9) 0.5219(7) 0.9448(6) 0.233(10) Uani 1 1 d D U . . .
H231 H 0.371006 0.541291 0.938982 0.279 Uiso 1 1 calc R U . . .
C232 C 0.4018(8) 0.4700(7) 0.9400(7) 0.227(9) Uani 1 1 d D U . . .
C233 C 0.3553(8) 0.4392(8) 0.9295(6) 0.244(10) Uani 1 1 d D U . . .
H233 H 0.322176 0.455351 0.923404 0.292 Uiso 1 1 calc R U . . .
C234 C 0.3187(9) 0.3614(7) 0.9124(5) 0.206(9) Uani 1 1 d D U . . .
C235 C 0.3151(7) 0.3098(7) 0.9167(4) 0.167(7) Uani 1 1 d D U . . .
H235 H 0.335961 0.294793 0.931919 0.201 Uiso 1 1 calc R U . . .
C236 C 0.2814(7) 0.2795(7) 0.8991(4) 0.163(7) Uani 1 1 d D U . . .
H236 H 0.278976 0.244303 0.902656 0.196 Uiso 1 1 calc R U . . .
C237 C 0.2516(7) 0.3007(6) 0.8767(4) 0.153(7) Uani 1 1 d D U . . .
C238 C 0.2569(9) 0.3516(7) 0.8714(5) 0.196(9) Uani 1 1 d D U . . .
H238 H 0.238091 0.366015 0.855339 0.235 Uiso 1 1 calc R U . . .
C239 C 0.2893(10) 0.3823(7) 0.8892(5) 0.226(10) Uani 1 1 d D U . . .
H239 H 0.291477 0.417448 0.885582 0.271 Uiso 1 1 calc R U . . .
C241 C 0.7428(8) 0.4317(7) 0.7249(4) 0.166(7) Uani 1 1 d D U . . .
H241 H 0.736375 0.397702 0.719333 0.200 Uiso 1 1 calc R U . . .
C242 C 0.7827(9) 0.4587(8) 0.7120(4) 0.185(8) Uani 1 1 d D U . . .
H242 H 0.804056 0.442644 0.698476 0.222 Uiso 1 1 calc R U . . .
C243 C 0.7918(10) 0.5081(7) 0.7185(5) 0.198(9) Uani 1 1 d D U . . .
H243 H 0.819414 0.526348 0.709534 0.237 Uiso 1 1 calc R U . . .
C244 C 0.7602(9) 0.5319(7) 0.7385(5) 0.193(8) Uani 1 1 d D U . . .
C245 C 0.7194(8) 0.5020(6) 0.7497(4) 0.166(7) Uani 1 1 d D U . . .
C246 C 0.6875(8) 0.5224(6) 0.7719(5) 0.181(7) Uani 1 1 d D U . . .
C247 C 0.7003(11) 0.5698(8) 0.7843(6) 0.233(9) Uani 1 1 d D U . . .
C248 C 0.7423(11) 0.5984(8) 0.7718(6) 0.243(11) Uani 1 1 d D U . . .
H248 H 0.750372 0.631350 0.778734 0.292 Uiso 1 1 calc R U . . .
C249 C 0.7708(11) 0.5800(8) 0.7504(6) 0.228(10) Uani 1 1 d D U . . .
H249 H 0.798847 0.600093 0.743116 0.274 Uiso 1 1 calc R U . . .
C250 C 0.6643(11) 0.5848(8) 0.8053(6) 0.247(10) Uani 1 1 d D U . . .
H250 H 0.671198 0.615124 0.815489 0.297 Uiso 1 1 calc R U . . .
C251 C 0.6193(10) 0.5560(7) 0.8110(6) 0.233(10) Uani 1 1 d D U . . .
H251 H 0.591563 0.569287 0.822051 0.279 Uiso 1 1 calc R U . . .
C252 C 0.6154(8) 0.5073(6) 0.8003(5) 0.172(7) Uani 1 1 d D U . . .
C253 C 0.5763(7) 0.4679(6) 0.8073(5) 0.157(7) Uani 1 1 d D U . . .
H253 H 0.546285 0.475657 0.818396 0.188 Uiso 1 1 calc R U . . .
C254 C 0.5428(6) 0.3869(5) 0.8004(4) 0.137(6) Uani 1 1 d D U . . .
C255 C 0.5562(6) 0.3388(6) 0.8101(4) 0.136(6) Uani 1 1 d D U . . .
H255 H 0.593048 0.331168 0.815661 0.163 Uiso 1 1 calc R U . . .
C256 C 0.5168(5) 0.3019(6) 0.8118(4) 0.134(6) Uani 1 1 d D U . . .
H256 H 0.526280 0.269664 0.819312 0.161 Uiso 1 1 calc R U . . .
C257 C 0.4631(5) 0.3122(5) 0.8025(5) 0.146(6) Uani 1 1 d D U . . .
C258 C 0.4503(6) 0.3589(6) 0.7904(5) 0.167(8) Uani 1 1 d D U . . .
H258 H 0.414708 0.364792 0.782133 0.200 Uiso 1 1 calc R U . . .
C259 C 0.4891(6) 0.3967(6) 0.7903(5) 0.158(7) Uani 1 1 d D U . . .
H259 H 0.479322 0.429330 0.783491 0.189 Uiso 1 1 calc R U . . .
C261 C 0.2863(8) 0.4087(7) 0.4858(4) 0.213(10) Uani 1 1 d D U . . .
H261 H 0.279926 0.373467 0.487459 0.255 Uiso 1 1 calc R U . . .
C262 C 0.2687(11) 0.4336(8) 0.4610(4) 0.254(11) Uani 1 1 d D U . . .
H262 H 0.250716 0.415229 0.446040 0.305 Uiso 1 1 calc R U . . .
C263 C 0.2771(13) 0.4838(8) 0.4581(4) 0.250(11) Uani 1 1 d D U . . .
H263 H 0.264185 0.500509 0.441225 0.300 Uiso 1 1 calc R U . . .
C264 C 0.3047(11) 0.5112(6) 0.4798(4) 0.200(8) Uani 1 1 d D U . . .
C265 C 0.3183(8) 0.4835(5) 0.5045(3) 0.154(6) Uani 1 1 d D U . . .
C266 C 0.3430(7) 0.5093(5) 0.5286(3) 0.138(6) Uani 1 1 d D U . . .
C267 C 0.3513(8) 0.5622(5) 0.5286(4) 0.157(6) Uani 1 1 d D U . . .
C268 C 0.3334(10) 0.5879(7) 0.5034(4) 0.184(8) Uani 1 1 d D U . . .
H268 H 0.337743 0.623497 0.502601 0.221 Uiso 1 1 calc R U . . .
C269 C 0.3105(11) 0.5640(7) 0.4805(4) 0.192(8) Uani 1 1 d D U . . .
H269 H 0.298000 0.583278 0.464534 0.230 Uiso 1 1 calc R U . . .
C270 C 0.3764(10) 0.5823(7) 0.5533(4) 0.188(8) Uani 1 1 d D U . . .
H270 H 0.383173 0.617575 0.554208 0.226 Uiso 1 1 calc R U . . .
C271 C 0.3915(9) 0.5534(6) 0.5760(4) 0.169(7) Uani 1 1 d D U . . .
H271 H 0.407844 0.567957 0.592731 0.203 Uiso 1 1 calc R U . . .
C272 C 0.3822(7) 0.5024(6) 0.5740(3) 0.138(6) Uani 1 1 d D U . . .
C273 C 0.3909(8) 0.4664(6) 0.5971(3) 0.145(6) Uani 1 1 d D U . . .
H273 H 0.403555 0.478108 0.615220 0.174 Uiso 1 1 calc R U . . .
C274 C 0.3811(8) 0.3845(6) 0.6158(3) 0.149(6) Uani 1 1 d D U . . .
C275 C 0.3958(8) 0.3342(6) 0.6117(3) 0.149(6) Uani 1 1 d D U . . .
H275 H 0.405550 0.323128 0.593500 0.179 Uiso 1 1 calc R U . . .
C276 C 0.3962(8) 0.3008(7) 0.6337(3) 0.161(7) Uani 1 1 d D U . . .
H276 H 0.410507 0.267823 0.631564 0.193 Uiso 1 1 calc R U . . .
C277 C 0.3756(9) 0.3151(6) 0.6593(3) 0.172(7) Uani 1 1 d D U . . .
C278 C 0.3570(8) 0.3642(6) 0.6630(4) 0.168(7) Uani 1 1 d D U . . .
H278 H 0.341255 0.373376 0.680192 0.201 Uiso 1 1 calc R U . . .
C279 C 0.3615(8) 0.3996(6) 0.6418(3) 0.153(7) Uani 1 1 d D U . . .
H279 H 0.351390 0.433675 0.644742 0.183 Uiso 1 1 calc R U . . .
C281 C -0.2430(7) 0.3972(7) 0.6456(5) 0.196(8) Uani 1 1 d D U . . .
H281 H -0.239671 0.362714 0.650912 0.236 Uiso 1 1 calc R U . . .
C282 C -0.2933(7) 0.4210(9) 0.6475(6) 0.219(9) Uani 1 1 d D U . . .
H282 H -0.322343 0.403820 0.655872 0.262 Uiso 1 1 calc R U . . .
C283 C -0.3010(7) 0.4686(9) 0.6374(6) 0.221(9) Uani 1 1 d D U . . .
H283 H -0.336403 0.483104 0.636329 0.265 Uiso 1 1 calc R U . . .
C284 C -0.2557(7) 0.4963(7) 0.6287(6) 0.213(8) Uani 1 1 d D U . . .
C285 C -0.2054(6) 0.4699(6) 0.6294(5) 0.182(7) Uani 1 1 d D U . . .
C286 C -0.1593(6) 0.4953(6) 0.6187(5) 0.175(7) Uani 1 1 d D U . . .
C287 C -0.1622(7) 0.5465(6) 0.6100(5) 0.184(7) Uani 1 1 d D U . . .
C288 C -0.2138(8) 0.5717(8) 0.6098(6) 0.207(8) Uani 1 1 d D U . . .
H288 H -0.217039 0.605763 0.603728 0.248 Uiso 1 1 calc R U . . .
C289 C -0.2579(8) 0.5465(8) 0.6184(6) 0.219(9) Uani 1 1 d D U . . .
H289 H -0.292087 0.563268 0.617458 0.263 Uiso 1 1 calc R U . . .
C290 C -0.1123(8) 0.5688(7) 0.6028(5) 0.203(8) Uani 1 1 d D U . . .
H290 H -0.111544 0.603535 0.597898 0.243 Uiso 1 1 calc R U . . .
C291 C -0.0656(7) 0.5415(7) 0.6029(5) 0.184(8) Uani 1 1 d D U . . .
H291 H -0.033005 0.555829 0.596544 0.221 Uiso 1 1 calc R U . . .
C292 C -0.0668(6) 0.4920(6) 0.6125(5) 0.165(7) Uani 1 1 d D U . . .
C293 C -0.0193(7) 0.4588(7) 0.6163(5) 0.154(7) Uani 1 1 d D U . . .
H293 H 0.016305 0.471110 0.613473 0.185 Uiso 1 1 calc R U . . .
C294 C 0.0167(7) 0.3808(6) 0.6336(4) 0.145(6) Uani 1 1 d D U . . .
C295 C 0.0155(7) 0.3300(6) 0.6262(4) 0.155(7) Uani 1 1 d D U . . .
H295 H -0.013812 0.317682 0.614241 0.186 Uiso 1 1 calc R U . . .
C296 C 0.0556(7) 0.2971(6) 0.6359(4) 0.157(7) Uani 1 1 d D U . . .
H296 H 0.054762 0.262632 0.630336 0.188 Uiso 1 1 calc R U . . .
C297 C 0.0970(6) 0.3152(6) 0.6538(4) 0.155(7) Uani 1 1 d D U . . .
C298 C 0.0998(7) 0.3662(6) 0.6611(4) 0.143(6) Uani 1 1 d D U . . .
H298 H 0.128876 0.378111 0.673379 0.172 Uiso 1 1 calc R U . . .
C299 C 0.0606(6) 0.3994(6) 0.6505(4) 0.144(6) Uani 1 1 d D U . . .
H299 H 0.063331 0.434446 0.654589 0.172 Uiso 1 1 calc R U . . .
C301 C 0.1911(9) 0.2985(10) 0.6907(4) 0.171(7) Uani 1 1 d D U . . .
C302 C 0.1663(8) 0.3116(8) 0.7179(4) 0.145(6) Uani 1 1 d D U . . .
C303 C 0.1136(8) 0.3002(8) 0.7275(4) 0.156(7) Uani 1 1 d D U . . .
H303 H 0.083923 0.294064 0.714214 0.187 Uiso 1 1 calc R U . . .
C304 C 0.1057(7) 0.2980(8) 0.7572(4) 0.140(6) Uani 1 1 d D U . . .
C305 C 0.1485(7) 0.3109(7) 0.7786(4) 0.130(5) Uani 1 1 d D U . . .
C306 C 0.1536(7) 0.2929(7) 0.8077(4) 0.134(6) Uani 1 1 d D U . . .
H306 H 0.122098 0.282125 0.816853 0.161 Uiso 1 1 calc R U . . .
C307 C 0.2040(7) 0.2914(8) 0.8221(4) 0.135(5) Uani 1 1 d D U . . .
C308 C 0.2542(7) 0.3074(8) 0.8072(4) 0.132(6) Uani 1 1 d D U . . .
C309 C 0.3092(7) 0.2910(8) 0.8147(4) 0.141(6) Uani 1 1 d D U . . .
H309 H 0.317862 0.279232 0.833349 0.169 Uiso 1 1 calc R U . . .
C310 C 0.3500(7) 0.2918(9) 0.7952(4) 0.148(6) Uani 1 1 d D U . . .
C311 C 0.3377(8) 0.3048(9) 0.7658(4) 0.162(7) Uani 1 1 d D U . . .
C312 C 0.3653(8) 0.2946(9) 0.7406(4) 0.172(7) Uani 1 1 d D U . . .
H312 H 0.402463 0.284502 0.742682 0.207 Uiso 1 1 calc R U . . .
C313 C 0.3425(8) 0.2982(10) 0.7142(5) 0.175(7) Uani 1 1 d D U . . .
C314 C 0.2829(8) 0.3113(10) 0.7101(4) 0.169(7) Uani 1 1 d D U . . .
C315 C 0.2474(8) 0.3009(9) 0.6873(4) 0.174(7) Uani 1 1 d D U . . .
H315 H 0.261161 0.295421 0.669128 0.209 Uiso 1 1 calc R U . . .
C316 C 0.2036(7) 0.3303(8) 0.7375(4) 0.145(6) Uani 1 1 d D U . . .
C317 C 0.1954(7) 0.3296(8) 0.7681(4) 0.135(5) Uani 1 1 d D U . . .
C318 C 0.2469(7) 0.3283(8) 0.7818(4) 0.143(6) Uani 1 1 d D U . . .
C319 C 0.2862(7) 0.3298(8) 0.7613(4) 0.148(6) Uani 1 1 d D U . . .
C320 C 0.2609(7) 0.3308(8) 0.7335(4) 0.146(6) Uani 1 1 d D U . . .
B1 B 0.2455(10) 0.7016(9) 0.7501(5) 0.173(6) Uani 1 1 d D U . . .
H1A H 0.242249 0.743691 0.749260 0.207 Uiso 1 1 calc R U . . .
B2 B 0.2514(10) 0.5787(9) 0.7523(5) 0.170(6) Uani 1 1 d D U . . .
H2A H 0.252446 0.536446 0.752903 0.204 Uiso 1 1 calc R U . . .
B3 B 0.2040(10) 0.6655(9) 0.7705(5) 0.176(6) Uani 1 1 d D U . . .
H3A H 0.173304 0.683389 0.784091 0.211 Uiso 1 1 calc R U . . .
B4 B 0.2737(10) 0.6679(9) 0.7800(5) 0.180(6) Uani 1 1 d D U . . .
H4 H 0.289468 0.688544 0.799364 0.216 Uiso 1 1 calc R U . . .
B5 B 0.3118(10) 0.6673(9) 0.7498(5) 0.180(6) Uani 1 1 d D U . . .
H5 H 0.352508 0.685988 0.748750 0.216 Uiso 1 1 calc R U . . .
B6 B 0.2632(10) 0.6642(9) 0.7201(5) 0.173(6) Uani 1 1 d D U . . .
H6 H 0.272998 0.681224 0.699351 0.207 Uiso 1 1 calc R U . . .
B7 B 0.1949(10) 0.6662(9) 0.7330(5) 0.171(6) Uani 1 1 d D U . . .
H7 H 0.159547 0.684014 0.720884 0.206 Uiso 1 1 calc R U . . .
B8 B 0.1890(10) 0.6106(9) 0.7530(5) 0.171(6) Uani 1 1 d D U . . .
H8A H 0.148283 0.591751 0.753767 0.205 Uiso 1 1 calc R U . . .
B9 B 0.2388(10) 0.6109(9) 0.7826(5) 0.180(6) Uani 1 1 d D U . . .
H9A H 0.231693 0.591506 0.803148 0.216 Uiso 1 1 calc R U . . .
B10 B 0.3031(10) 0.6155(10) 0.7694(5) 0.182(6) Uani 1 1 d D U . . .
H10A H 0.339624 0.600068 0.781696 0.218 Uiso 1 1 calc R U . . .
B11 B 0.2929(10) 0.6099(9) 0.7321(5) 0.176(6) Uani 1 1 d D U . . .
H11A H 0.321597 0.588842 0.718774 0.211 Uiso 1 1 calc R U . . .
B12 B 0.2290(10) 0.6102(9) 0.7240(5) 0.168(6) Uani 1 1 d D U . . .
H12 H 0.214119 0.589253 0.704531 0.201 Uiso 1 1 calc R U . . .
B13 B 0.1340(9) 0.3473(9) 0.9670(5) 0.170(6) Uani 1 1 d D U . . .
H13A H 0.116899 0.381587 0.955873 0.204 Uiso 1 1 calc R U . . .
B14 B 0.1831(9) 0.2489(10) 1.0011(5) 0.172(6) Uani 1 1 d D U . . .
H14 H 0.199694 0.215542 1.013253 0.206 Uiso 1 1 calc R U . . .
B15 B 0.1788(9) 0.3519(9) 0.9964(5) 0.176(6) Uani 1 1 d D U . . .
H15A H 0.193102 0.389463 1.004726 0.211 Uiso 1 1 calc R U . . .
B16 B 0.2028(9) 0.3272(10) 0.9651(5) 0.171(6) Uani 1 1 d D U . . .
H16A H 0.231963 0.348890 0.952336 0.206 Uiso 1 1 calc R U . . .
B17 B 0.1535(9) 0.2889(9) 0.9480(5) 0.173(6) Uani 1 1 d D U . . .
H17 H 0.149454 0.283798 0.924524 0.207 Uiso 1 1 calc R U . . .
B18 B 0.0959(9) 0.2896(9) 0.9699(5) 0.155(6) Uani 1 1 d D U . . .
H18A H 0.053651 0.284585 0.960134 0.186 Uiso 1 1 calc R U . . .
B19 B 0.1105(9) 0.3319(9) 0.9995(5) 0.165(6) Uani 1 1 d D U . . .
H19A H 0.078215 0.354537 1.009587 0.198 Uiso 1 1 calc R U . . .
B20 B 0.1657(9) 0.3042(9) 1.0190(5) 0.168(6) Uani 1 1 d D U . . .
H20 H 0.169231 0.309152 1.042582 0.201 Uiso 1 1 calc R U . . .
B21 B 0.2243(9) 0.3004(9) 0.9975(5) 0.177(6) Uani 1 1 d D U . . .
H21A H 0.267272 0.301956 1.006694 0.212 Uiso 1 1 calc R U . . .
B22 B 0.2063(9) 0.2650(10) 0.9676(5) 0.172(6) Uani 1 1 d D U . . .
H22A H 0.237883 0.243763 0.956205 0.206 Uiso 1 1 calc R U . . .
B23 B 0.1405(8) 0.2407(9) 0.9733(5) 0.159(6) Uani 1 1 d D U . . .
H23A H 0.127384 0.201671 0.966815 0.190 Uiso 1 1 calc R U . . .
B24 B 0.1187(9) 0.2657(9) 1.0012(5) 0.158(6) Uani 1 1 d D U . . .
H24 H 0.089728 0.243220 1.013654 0.190 Uiso 1 1 calc R U . . .
S1A S 0.5457(6) 0.4313(5) 0.5972(3) 0.182(4) Uani 0.5 1 d D U P A 1
S2A S 0.5510(6) 0.5355(5) 0.5791(3) 0.178(4) Uani 0.5 1 d D U P A 1
F1A F 0.4919(9) 0.4360(11) 0.6423(5) 0.191(6) Uani 0.5 1 d D U P A 1
F2A F 0.5638(11) 0.3912(10) 0.6474(5) 0.203(7) Uani 0.5 1 d D U P A 1
F3A F 0.5677(10) 0.4759(10) 0.6463(5) 0.195(6) Uani 0.5 1 d D U P A 1
F4A F 0.5684(10) 0.4919(9) 0.5310(5) 0.175(6) Uani 0.5 1 d D U P A 1
F5A F 0.5786(11) 0.5734(9) 0.5328(5) 0.196(7) Uani 0.5 1 d D U P A 1
F6A F 0.4964(10) 0.5346(11) 0.5314(6) 0.193(7) Uani 0.5 1 d D U P A 1
O1A O 0.6029(8) 0.4284(11) 0.5924(6) 0.186(8) Uani 0.5 1 d D U P A 1
O2A O 0.5103(10) 0.3900(8) 0.5892(6) 0.180(8) Uani 0.5 1 d D U P A 1
O3A O 0.6069(8) 0.5373(12) 0.5880(6) 0.195(8) Uani 0.5 1 d D U P A 1
O4A O 0.5188(11) 0.5785(9) 0.5866(6) 0.190(8) Uani 0.5 1 d D U P A 1
N1A N 0.5181(9) 0.4838(6) 0.5858(6) 0.172(5) Uani 0.5 1 d D U P A 1
C1A C 0.5440(11) 0.4336(10) 0.6360(3) 0.187(5) Uani 0.5 1 d D U P A 1
C2A C 0.5490(11) 0.5347(10) 0.5402(3) 0.182(5) Uani 0.5 1 d D U P A 1
S1G S 0.5257(10) 0.5373(11) 0.5627(5) 0.179(5) Uani 0.25 1 d D U P B 2
S2G S 0.5304(11) 0.5010(8) 0.6218(5) 0.183(5) Uani 0.25 1 d D U P B 2
F4G F 0.5028(16) 0.4071(14) 0.6238(10) 0.179(8) Uiso 0.25 1 d D U P B 2
O3G O 0.5787(15) 0.5297(16) 0.6269(11) 0.193(12) Uiso 0.25 1 d D U P B 2
O4G O 0.4842(15) 0.5085(18) 0.6386(9) 0.182(12) Uiso 0.25 1 d D U P B 2
F3G F 0.5970(18) 0.4755(14) 0.5445(10) 0.178(11) Uiso 0.25 1 d D U P B 2
F2G F 0.6303(16) 0.5268(19) 0.5751(9) 0.184(11) Uiso 0.25 1 d D U P B 2
C1G C 0.5952(11) 0.5227(14) 0.5531(8) 0.184(6) Uiso 0.25 1 d D U P B 2
O1G O 0.526(2) 0.5885(12) 0.5716(11) 0.183(11) Uiso 0.25 1 d D U P B 2
F5G F 0.5843(18) 0.4155(16) 0.6132(10) 0.187(9) Uiso 0.25 1 d D U P B 2
O2G O 0.4912(18) 0.522(2) 0.5389(8) 0.178(11) Uiso 0.25 1 d D U P B 2
C2G C 0.5473(15) 0.4348(9) 0.6296(8) 0.186(6) Uiso 0.25 1 d D U P B 2
N1G N 0.5105(17) 0.4987(15) 0.5882(5) 0.176(6) Uiso 0.25 1 d D U P B 2
F1G F 0.6129(17) 0.5545(17) 0.5342(9) 0.188(10) Uiso 0.25 1 d D U P B 2
F6G F 0.5630(19) 0.4285(18) 0.6563(7) 0.180(9) Uiso 0.25 1 d D U P B 2
S1B S 0.4544(5) 0.6981(6) 0.9415(3) 0.215(5) Uani 0.6 1 d D U P . .
S2B S 0.5094(6) 0.6743(6) 0.8946(3) 0.220(5) Uani 0.6 1 d D U P . .
F2B F 0.3582(11) 0.7257(10) 0.9483(6) 0.258(11) Uani 0.6 1 d D U P . .
F4B F 0.5728(14) 0.6198(11) 0.8666(5) 0.286(13) Uani 0.6 1 d D U P . .
F5B F 0.5750(12) 0.6114(11) 0.9132(5) 0.261(11) Uani 0.6 1 d D U P . .
F1B F 0.3733(10) 0.7132(11) 0.9044(5) 0.248(11) Uani 0.6 1 d D U P . .
F6B F 0.5116(12) 0.5809(10) 0.8873(8) 0.318(15) Uani 0.6 1 d D U P . .
F3B F 0.3666(11) 0.6483(9) 0.9328(5) 0.240(10) Uani 0.6 1 d D U P . .
O2B O 0.4566(12) 0.6830(12) 0.9704(4) 0.239(13) Uani 0.6 1 d D U P . .
O4B O 0.4656(11) 0.6654(14) 0.8742(6) 0.274(15) Uani 0.6 1 d D U P . .
O1B O 0.4683(14) 0.7485(9) 0.9325(6) 0.281(15) Uani 0.6 1 d D U P . .
O3B O 0.5510(10) 0.7106(9) 0.8956(5) 0.193(10) Uani 0.6 1 d D U P . .
N1B N 0.4877(12) 0.6566(9) 0.9250(5) 0.233(10) Uani 0.6 1 d D U P . .
C1B C 0.3820(7) 0.6959(10) 0.9303(5) 0.212(10) Uani 0.6 1 d D U P . .
C2B C 0.5481(11) 0.6161(8) 0.8890(6) 0.230(11) Uani 0.6 1 d D U P . .
S1C S 0.6252(3) 0.4696(3) 0.8917(3) 0.204(3) Uani 1 1 d D U . . .
F1C F 0.5830(6) 0.3819(6) 0.8825(4) 0.259(8) Uani 1 1 d D U . . .
F2C F 0.6595(8) 0.3907(6) 0.8651(4) 0.262(7) Uani 1 1 d D U . . .
F3C F 0.6525(8) 0.3793(6) 0.9087(4) 0.257(7) Uani 1 1 d D U . . .
O1C O 0.5932(7) 0.4751(7) 0.9155(3) 0.228(8) Uani 1 1 d D U . . .
O2C O 0.5979(8) 0.4890(7) 0.8659(4) 0.254(9) Uani 1 1 d D U . . .
N1C N 0.6850(5) 0.4861(7) 0.8876(4) 0.235(8) Uani 1 1 d D U . . .
C1C C 0.6291(9) 0.4017(5) 0.8860(5) 0.196(8) Uani 1 1 d D U . . .
S2C S 0.7252(5) 0.4982(5) 0.9151(3) 0.189(6) Uani 0.623(13) 1 d D U P C 1
O3C O 0.7796(8) 0.4875(13) 0.9082(7) 0.202(17) Uiso 0.623(13) 1 d D U P C 1
O4C O 0.7040(14) 0.4758(12) 0.9400(5) 0.286(18) Uiso 0.623(13) 1 d D U P C 1
F4C F 0.7395(13) 0.5911(10) 0.8999(6) 0.259(12) Uiso 0.623(13) 1 d D U P C 1
F5C F 0.6698(11) 0.5789(11) 0.9257(7) 0.268(15) Uiso 0.623(13) 1 d D U P C 1
F6C F 0.7491(13) 0.5753(11) 0.9453(6) 0.284(14) Uiso 0.623(13) 1 d D U P C 1
C2C C 0.7213(12) 0.5663(6) 0.9217(6) 0.222(12) Uiso 0.623(13) 1 d D U P C 1
S2H S 0.7376(7) 0.5197(7) 0.8907(6) 0.212(8) Uani 0.377(13) 1 d D U P C 2
F6H F 0.6926(19) 0.6034(15) 0.8948(10) 0.29(2) Uiso 0.377(13) 1 d D U P C 2
F5H F 0.7721(12) 0.5969(11) 0.9189(8) 0.179(13) Uiso 0.377(13) 1 d D U P C 2
F4H F 0.699(2) 0.5698(19) 0.9354(9) 0.30(2) Uiso 0.377(13) 1 d D U P C 2
O3H O 0.7772(15) 0.4915(18) 0.9075(10) 0.20(3) Uiso 0.377(13) 1 d D U P C 2
O4H O 0.749(2) 0.5402(18) 0.8637(7) 0.34(3) Uiso 0.377(13) 1 d D U P C 2
C2H C 0.7248(13) 0.5760(10) 0.9119(7) 0.233(17) Uiso 0.377(13) 1 d D U P C 2
S1D S 0.0847(9) 0.6130(8) 0.9182(4) 0.346(10) Uani 0.6 1 d D U P . .
S2D S 0.1641(8) 0.5852(8) 0.9598(4) 0.318(8) Uani 0.6 1 d D U P . .
F2D F 0.0109(18) 0.6705(17) 0.8926(9) 0.46(2) Uani 0.6 1 d D U P . .
F5D F 0.2439(13) 0.6341(11) 0.9408(8) 0.326(15) Uani 0.6 1 d D U P . .
F6D F 0.2632(14) 0.5578(15) 0.9542(10) 0.396(18) Uani 0.6 1 d D U P . .
F4D F 0.2174(17) 0.5748(16) 0.9147(7) 0.382(18) Uani 0.6 1 d D U P . .
F3D F 0.0201(18) 0.6847(16) 0.9373(8) 0.41(2) Uani 0.6 1 d D U P . .
F1D F 0.0857(17) 0.7075(13) 0.9128(7) 0.399(18) Uani 0.6 1 d D U P . .
O4D O 0.1792(16) 0.6002(13) 0.9883(5) 0.323(17) Uani 0.6 1 d D U P . .
O1D O 0.0439(13) 0.5761(11) 0.9244(6) 0.257(14) Uani 0.6 1 d D U P . .
O2D O 0.1201(14) 0.6100(13) 0.8952(7) 0.294(16) Uani 0.6 1 d D U P . .
O3D O 0.1482(16) 0.5337(10) 0.9534(7) 0.312(16) Uani 0.6 1 d D U P . .
N1D N 0.1222(12) 0.6272(11) 0.9468(6) 0.302(12) Uani 0.6 1 d D U P . .
C1D C 0.0470(13) 0.6727(10) 0.9141(7) 0.348(15) Uani 0.6 1 d D U P . .
C2D C 0.2277(10) 0.5880(13) 0.9415(7) 0.324(15) Uani 0.6 1 d D U P . .
S1E S -0.1259(7) 0.7385(7) 0.5929(3) 0.181(4) Uani 0.4 1 d D U P D 1
S2E S -0.1480(9) 0.7338(7) 0.5259(4) 0.222(5) Uani 0.4 1 d D U P D 1
F2E F -0.1395(11) 0.7345(10) 0.6461(5) 0.154(6) Uani 0.4 1 d D U P D 1
F6E F -0.1755(17) 0.6613(13) 0.4941(6) 0.237(9) Uani 0.4 1 d D U P D 1
F1E F -0.1982(11) 0.7864(10) 0.6200(7) 0.184(8) Uani 0.4 1 d D U P D 1
F4E F -0.2100(14) 0.6705(14) 0.5373(7) 0.233(8) Uani 0.4 1 d D U P D 1
F3E F -0.2150(11) 0.7129(10) 0.6228(7) 0.190(7) Uani 0.4 1 d D U P D 1
F5E F -0.1276(15) 0.6388(12) 0.5313(9) 0.247(9) Uani 0.4 1 d D U P D 1
O2E O -0.1096(13) 0.6867(9) 0.5969(7) 0.186(8) Uani 0.4 1 d D U P D 1
O1E O -0.0874(12) 0.7784(11) 0.5979(7) 0.185(9) Uani 0.4 1 d D U P D 1
O3E O -0.1888(13) 0.7608(12) 0.5094(7) 0.190(9) Uani 0.4 1 d D U P D 1
O4E O -0.0934(11) 0.7314(14) 0.5166(8) 0.208(9) Uani 0.4 1 d D U P D 1
N1E N -0.1478(15) 0.7474(13) 0.5597(4) 0.195(6) Uani 0.4 1 d D U P D 1
C1E C -0.1711(10) 0.7439(12) 0.6224(5) 0.186(6) Uani 0.4 1 d D U P D 1
C2E C -0.1682(14) 0.6674(8) 0.5216(7) 0.218(6) Uani 0.4 1 d D U P D 1
S2F S -0.1775(11) 0.6985(12) 0.5432(5) 0.198(6) Uani 0.25 1 d D U P E 2
S1F S -0.1794(11) 0.7182(11) 0.6047(5) 0.194(5) Uani 0.25 1 d D U P E 2
F1F F -0.1401(19) 0.7338(19) 0.6611(7) 0.181(11) Uiso 0.25 1 d D U P E 2
O1F O -0.205(2) 0.7673(15) 0.6071(10) 0.186(10) Uiso 0.25 1 d D U P E 2
C1F C -0.1310(14) 0.7161(15) 0.6354(6) 0.188(7) Uiso 0.25 1 d D U P E 2
F3F F -0.1160(18) 0.6704(14) 0.6449(9) 0.186(12) Uiso 0.25 1 d D U P E 2
F4F F -0.108(2) 0.7099(18) 0.5040(10) 0.212(12) Uiso 0.25 1 d D U P E 2
O3F O -0.210(2) 0.7332(19) 0.5266(10) 0.208(10) Uiso 0.25 1 d D U P E 2
F5F F -0.0874(19) 0.652(2) 0.5351(10) 0.232(15) Uiso 0.25 1 d D U P E 2
F2F F -0.0865(15) 0.7429(16) 0.6304(8) 0.171(9) Uiso 0.25 1 d D U P E 2
O2F O -0.212(2) 0.6740(16) 0.6023(11) 0.214(13) Uiso 0.25 1 d D U P E 2
N1F N -0.1516(16) 0.7213(19) 0.5736(5) 0.195(6) Uiso 0.25 1 d D U P E 2
O4F O -0.203(2) 0.6545(16) 0.5546(11) 0.220(12) Uiso 0.25 1 d D U P E 2
F6F F -0.144(2) 0.6391(19) 0.5011(10) 0.229(11) Uiso 0.25 1 d D U P E 2
C2F C -0.1271(15) 0.6740(15) 0.5196(7) 0.217(7) Uiso 0.25 1 d D U P E 2
C2S C 0.2106(17) 0.6696(13) 0.8570(8) 0.34(2) Uani 1 1 d D U . . .
H2S1 H 0.193460 0.642353 0.867400 0.506 Uiso 1 1 calc R U . . .
H2S2 H 0.241920 0.656131 0.847441 0.506 Uiso 1 1 calc R U . . .
H2S3 H 0.184101 0.683662 0.842949 0.506 Uiso 1 1 calc R U . . .
N1S N 0.2359(10) 0.7475(10) 0.8885(6) 0.214(10) Uani 1 1 d D U . . .
C1S C 0.2292(18) 0.7094(13) 0.8770(8) 0.283(18) Uani 1 1 d D U . . .
C5S C 0.0805(17) 0.1812(15) 0.8345(8) 0.149(14) Uiso 0.5 1 d D U P . .
C6S C 0.084(2) 0.1479(18) 0.8106(10) 0.22(2) Uiso 0.5 1 d D U P . .
H6S1 H 0.097990 0.166709 0.794646 0.331 Uiso 0.5 1 calc R U P . .
H6S2 H 0.047897 0.134447 0.805232 0.331 Uiso 0.5 1 calc R U P . .
H6S3 H 0.109008 0.120075 0.815666 0.331 Uiso 0.5 1 calc R U P . .
N3S N 0.0791(13) 0.2118(13) 0.8515(7) 0.141(11) Uiso 0.5 1 d D U P . .
C3S C 0.3385(17) 0.5811(14) 0.8703(9) 0.151(14) Uiso 0.5 1 d D U P . .
N2S N 0.347(2) 0.6162(15) 0.8550(10) 0.234(19) Uiso 0.5 1 d D U P . .
C4S C 0.3288(13) 0.5360(13) 0.8844(7) 0.106(10) Uiso 0.5 1 d D U P . .
N4S N 0.0191(12) 0.5261(12) 0.8316(6) 0.129(10) Uiso 0.5 1 d D U P . .
C7S C 0.0400(14) 0.5643(13) 0.8305(7) 0.119(12) Uiso 0.5 1 d D U P . .
C8S C 0.075(2) 0.6079(16) 0.8259(11) 0.21(2) Uiso 0.5 1 d D U P . .
H8S1 H 0.065916 0.635122 0.838862 0.314 Uiso 0.5 1 calc R U P . .
H8S2 H 0.069302 0.619560 0.806314 0.314 Uiso 0.5 1 calc R U P . .
H8S3 H 0.113279 0.598222 0.829492 0.314 Uiso 0.5 1 calc R U P . .

loop_
_atom_site_aniso_label
_atom_site_aniso_U_11
_atom_site_aniso_U_22
_atom_site_aniso_U_33
_atom_site_aniso_U_23
_atom_site_aniso_U_13
_atom_site_aniso_U_12
Zn1 0.1249(19) 0.150(2) 0.141(2) 0.0038(16) 0.0292(15) 0.0210(15)
Zn2 0.1020(16) 0.129(2) 0.185(2) -0.0037(17) 0.0259(15) 0.0014(14)
Zn3 0.130(2) 0.237(3) 0.152(2) -0.075(2) 0.0237(17) -0.042(2)
Zn4 0.1184(17) 0.1216(18) 0.1297(18) 0.0004(14) 0.0184(14) 0.0051(14)
Zn5 0.1221(19) 0.175(3) 0.158(2) -0.0429(19) -0.0117(16) 0.0098(17)
S1 0.131(4) 0.199(6) 0.139(5) -0.010(4) 0.020(4) 0.049(4)
S2 0.126(5) 0.183(6) 0.211(6) 0.053(5) 0.044(4) 0.023(4)
S3 0.112(4) 0.182(6) 0.220(7) 0.051(5) -0.022(4) -0.028(4)
S4 0.151(5) 0.207(6) 0.143(5) -0.010(4) -0.003(4) -0.071(5)
S5 0.101(4) 0.220(6) 0.161(5) -0.064(5) -0.001(4) 0.010(4)
N1 0.145(12) 0.140(12) 0.177(14) -0.012(11) 0.057(11) 0.016(9)
N2 0.125(11) 0.137(11) 0.120(11) 0.008(9) 0.020(8) 0.014(8)
N3 0.106(11) 0.178(13) 0.120(11) -0.020(10) 0.018(9) 0.013(10)
N4 0.078(10) 0.173(12) 0.196(15) -0.004(11) 0.014(9) -0.008(9)
N5 0.085(10) 0.121(11) 0.187(14) 0.001(9) 0.018(8) -0.005(8)
N6 0.102(9) 0.122(10) 0.194(14) 0.005(11) 0.009(9) 0.018(9)
N7 0.215(19) 0.296(19) 0.149(14) -0.056(13) 0.024(13) -0.076(15)
N8 0.138(13) 0.196(15) 0.166(13) 0.009(10) 0.016(12) -0.038(11)
N9 0.129(12) 0.147(11) 0.149(12) -0.009(9) -0.041(10) 0.022(11)
N10 0.130(12) 0.174(12) 0.148(12) 0.025(12) 0.013(10) 0.001(9)
N11 0.138(11) 0.126(11) 0.143(12) 0.008(10) 0.012(10) 0.001(8)
N12 0.125(11) 0.121(9) 0.123(11) -0.003(10) 0.009(8) 0.006(8)
N13 0.144(13) 0.215(15) 0.156(13) -0.057(11) -0.044(12) 0.005(12)
N14 0.151(13) 0.176(14) 0.153(12) -0.041(10) -0.012(11) -0.008(11)
N15 0.122(11) 0.168(13) 0.134(12) -0.016(10) 0.001(9) -0.016(11)
C1 0.166(17) 0.155(15) 0.23(2) -0.027(15) 0.079(15) -0.005(11)
C2 0.150(15) 0.170(16) 0.23(2) -0.019(16) 0.071(14) 0.006(13)
C3 0.148(14) 0.170(16) 0.212(19) -0.012(15) 0.065(14) 0.019(12)
C4 0.143(13) 0.150(13) 0.161(15) -0.008(12) 0.048(12) 0.027(10)
C5 0.133(12) 0.140(12) 0.143(14) -0.006(11) 0.034(10) 0.024(9)
C6 0.133(12) 0.149(12) 0.124(14) 0.001(11) 0.023(10) 0.020(9)
C7 0.152(14) 0.170(13) 0.145(15) -0.033(12) 0.026(11) 0.000(10)
C8 0.145(16) 0.188(16) 0.214(19) -0.063(15) 0.028(14) 0.003(11)
C9 0.152(15) 0.178(15) 0.186(17) -0.048(15) 0.035(14) 0.013(12)
C10 0.159(16) 0.179(15) 0.181(18) -0.040(14) 0.035(13) -0.007(11)
C11 0.144(14) 0.162(14) 0.159(17) -0.026(13) 0.027(11) -0.015(12)
C12 0.125(12) 0.151(13) 0.111(13) -0.002(11) 0.017(10) 0.003(10)
C13 0.115(13) 0.185(14) 0.116(13) -0.023(12) 0.015(10) -0.004(12)
C14 0.104(12) 0.180(13) 0.116(12) -0.012(10) 0.016(10) 0.032(12)
C15 0.108(13) 0.180(14) 0.129(13) -0.004(11) 0.014(11) 0.021(13)
C16 0.113(13) 0.162(14) 0.143(14) 0.008(10) 0.024(12) 0.031(12)
C17 0.105(12) 0.196(14) 0.139(11) 0.005(12) 0.029(11) 0.040(13)
C18 0.139(15) 0.194(15) 0.110(12) 0.005(11) 0.022(11) 0.023(14)
C19 0.115(13) 0.180(15) 0.134(13) -0.001(10) 0.028(12) 0.020(12)
C21 0.115(15) 0.184(16) 0.21(2) -0.005(13) -0.017(12) -0.011(12)
C22 0.111(15) 0.210(17) 0.209(18) -0.005(16) -0.010(12) -0.003(14)
C23 0.133(15) 0.203(17) 0.176(17) 0.028(14) 0.016(12) -0.007(13)
C24 0.096(13) 0.184(14) 0.212(17) 0.026(13) 0.018(10) -0.008(11)
C25 0.089(12) 0.169(12) 0.185(15) 0.015(11) 0.026(9) -0.017(10)
C26 0.075(11) 0.145(11) 0.215(15) 0.015(11) 0.020(9) -0.006(9)
C27 0.120(14) 0.147(12) 0.256(19) 0.017(13) -0.010(11) 0.018(11)
C28 0.118(16) 0.180(16) 0.26(2) 0.028(14) -0.017(12) 0.013(13)
C29 0.116(15) 0.181(15) 0.26(2) 0.028(15) -0.002(13) -0.007(13)
C30 0.119(16) 0.137(14) 0.30(2) 0.003(13) -0.017(13) 0.006(11)
C31 0.136(16) 0.122(12) 0.28(2) -0.018(14) -0.018(13) 0.017(11)
C32 0.100(12) 0.119(11) 0.213(16) -0.004(11) 0.003(10) 0.003(9)
C33 0.105(12) 0.131(12) 0.197(16) -0.008(13) 0.003(11) 0.017(10)
C34 0.091(9) 0.140(12) 0.191(15) 0.009(13) 0.030(11) 0.023(9)
C35 0.116(11) 0.138(12) 0.178(16) 0.020(13) 0.021(12) 0.017(10)
C36 0.102(11) 0.139(13) 0.189(17) 0.014(13) 0.036(13) 0.019(9)
C37 0.107(10) 0.152(13) 0.199(16) 0.022(14) 0.036(12) 0.016(10)
C38 0.092(11) 0.158(14) 0.233(19) 0.032(15) 0.020(13) 0.010(10)
C39 0.088(10) 0.164(14) 0.219(18) 0.032(14) 0.032(13) 0.017(9)
C41 0.31(3) 0.32(2) 0.17(2) -0.085(16) 0.07(2) -0.115(19)
C42 0.31(3) 0.35(3) 0.170(18) -0.061(18) 0.05(2) -0.14(2)
C43 0.25(3) 0.37(3) 0.210(18) -0.031(18) 0.044(18) -0.12(2)
C44 0.18(2) 0.35(2) 0.203(17) 0.022(15) 0.025(17) -0.071(19)
C45 0.131(16) 0.292(19) 0.200(15) 0.006(13) 0.044(14) -0.084(15)
C46 0.132(16) 0.231(17) 0.207(15) 0.039(12) 0.017(14) -0.033(14)
C47 0.153(17) 0.249(18) 0.259(18) 0.075(14) 0.025(17) 0.001(16)
C48 0.16(2) 0.30(2) 0.26(2) 0.098(16) 0.01(2) -0.021(18)
C49 0.15(2) 0.32(2) 0.25(2) 0.060(18) 0.003(17) -0.081(18)
C50 0.21(2) 0.215(19) 0.28(2) 0.091(14) 0.05(2) 0.079(17)
C51 0.24(2) 0.185(17) 0.255(19) 0.054(14) 0.061(19) 0.077(18)
C52 0.162(16) 0.156(14) 0.184(14) 0.023(12) 0.019(14) 0.015(13)
C53 0.166(16) 0.145(13) 0.166(14) 0.004(11) -0.001(14) 0.026(14)
C54 0.129(14) 0.139(12) 0.177(15) 0.006(11) -0.051(11) -0.003(11)
C55 0.136(15) 0.165(15) 0.175(16) 0.028(12) -0.057(12) -0.040(13)
C56 0.146(15) 0.174(16) 0.153(15) 0.029(12) -0.044(12) -0.038(12)
C57 0.120(14) 0.159(14) 0.166(14) 0.013(13) -0.016(10) -0.020(11)
C58 0.136(15) 0.132(13) 0.192(17) -0.017(11) -0.033(12) -0.002(12)
C59 0.132(15) 0.143(13) 0.186(17) -0.015(11) -0.051(13) -0.002(12)
C61 0.127(15) 0.193(16) 0.212(19) 0.026(16) 0.033(14) 0.003(11)
C62 0.147(16) 0.249(19) 0.28(2) 0.07(2) 0.066(16) 0.004(16)
C63 0.137(15) 0.253(19) 0.27(2) 0.10(2) 0.020(16) -0.008(14)
C64 0.148(14) 0.218(15) 0.231(18) 0.097(18) 0.009(14) -0.011(12)
C65 0.145(13) 0.177(13) 0.183(16) 0.046(15) 0.018(13) 0.003(10)
C66 0.145(12) 0.144(12) 0.179(16) 0.025(14) 0.005(13) -0.013(9)
C67 0.187(16) 0.142(12) 0.257(19) 0.042(16) 0.015(16) -0.018(11)
C68 0.193(18) 0.177(16) 0.28(2) 0.051(18) -0.002(19) -0.043(12)
C69 0.182(17) 0.208(16) 0.27(2) 0.05(2) 0.008(18) -0.045(14)
C70 0.197(17) 0.127(14) 0.24(2) 0.027(15) 0.001(17) -0.010(10)
C71 0.175(15) 0.126(11) 0.187(17) 0.016(15) 0.005(14) 0.014(11)
C72 0.138(12) 0.119(11) 0.150(14) 0.008(13) 0.002(12) 0.004(9)
C73 0.132(12) 0.123(10) 0.136(14) -0.001(13) 0.003(11) 0.009(10)
C74 0.107(12) 0.126(11) 0.128(13) -0.010(10) 0.009(9) 0.011(9)
C75 0.094(13) 0.145(13) 0.138(14) -0.008(11) 0.014(9) 0.015(9)
C76 0.120(14) 0.170(15) 0.140(15) -0.010(11) 0.016(11) -0.008(12)
C77 0.124(13) 0.175(14) 0.132(14) -0.014(11) 0.012(9) -0.027(12)
C78 0.133(15) 0.153(13) 0.122(14) -0.011(11) 0.011(10) -0.019(11)
C79 0.131(14) 0.131(12) 0.108(12) -0.014(10) 0.011(10) -0.009(10)
C81 0.164(17) 0.256(19) 0.152(16) -0.046(12) -0.032(15) 0.006(15)
C82 0.18(2) 0.27(2) 0.169(15) -0.046(15) -0.053(15) 0.000(16)
C83 0.171(19) 0.26(2) 0.178(14) -0.070(14) -0.027(16) 0.011(16)
C84 0.158(16) 0.232(18) 0.167(13) -0.085(12) -0.022(14) 0.005(14)
C85 0.109(14) 0.213(15) 0.163(12) -0.075(10) -0.012(12) 0.011(12)
C86 0.140(15) 0.199(15) 0.174(12) -0.072(10) -0.004(12) -0.006(12)
C87 0.208(19) 0.215(16) 0.196(16) -0.075(12) -0.004(15) -0.048(15)
C88 0.181(19) 0.244(19) 0.204(18) -0.084(13) -0.005(16) -0.041(16)
C89 0.174(18) 0.247(19) 0.199(17) -0.088(14) -0.010(17) -0.020(16)
C90 0.25(2) 0.204(18) 0.210(18) -0.063(13) -0.002(17) -0.057(17)
C91 0.24(2) 0.177(16) 0.201(17) -0.038(14) -0.008(16) -0.053(16)
C92 0.168(16) 0.162(15) 0.177(14) -0.028(11) -0.005(13) -0.015(13)
C93 0.155(16) 0.179(15) 0.164(14) -0.012(13) -0.004(13) -0.038(14)
C94 0.102(12) 0.173(13) 0.141(14) -0.027(12) 0.003(9) -0.013(10)
C95 0.088(12) 0.181(13) 0.160(16) -0.025(13) -0.015(10) 0.004(11)
C96 0.096(12) 0.170(14) 0.138(15) -0.033(11) 0.007(9) 0.006(10)
C97 0.078(10) 0.178(13) 0.128(13) -0.036(12) 0.009(8) -0.012(10)
C98 0.090(12) 0.180(14) 0.126(14) -0.012(12) -0.001(9) 0.001(11)
C99 0.121(14) 0.164(14) 0.127(15) -0.026(11) 0.010(9) 0.000(10)
C101 0.109(9) 0.183(15) 0.143(11) -0.003(12) 0.009(9) 0.020(12)
C102 0.109(8) 0.176(16) 0.151(12) 0.025(12) 0.016(9) 0.020(12)
C103 0.112(10) 0.177(16) 0.137(13) 0.030(12) 0.033(9) 0.052(13)
C104 0.111(10) 0.173(15) 0.169(12) 0.048(13) 0.020(10) 0.024(12)
C105 0.089(10) 0.176(16) 0.164(11) 0.044(12) 0.012(9) 0.014(11)
C106 0.097(12) 0.173(16) 0.179(13) 0.049(15) 0.002(9) -0.005(12)
C107 0.101(10) 0.176(15) 0.174(11) 0.046(14) -0.007(10) -0.024(11)
C108 0.110(11) 0.198(17) 0.144(12) 0.041(12) -0.005(9) -0.029(11)
C109 0.114(10) 0.204(18) 0.155(14) 0.016(13) 0.001(10) -0.056(13)
C110 0.118(10) 0.217(17) 0.134(12) 0.009(12) 0.007(9) -0.060(13)
C111 0.118(11) 0.206(17) 0.130(12) 0.005(12) -0.005(8) -0.026(12)
C112 0.109(10) 0.216(18) 0.133(11) -0.029(15) 0.005(9) -0.023(13)
C113 0.094(11) 0.217(17) 0.137(11) -0.036(14) 0.000(8) -0.012(11)
C114 0.094(10) 0.181(16) 0.137(11) -0.012(13) 0.004(9) 0.004(11)
C115 0.100(11) 0.178(16) 0.142(11) 0.003(14) 0.005(9) 0.011(12)
C116 0.102(9) 0.176(15) 0.135(10) 0.013(11) 0.011(8) 0.000(11)
C117 0.097(9) 0.180(15) 0.152(11) 0.040(12) 0.008(8) -0.006(11)
C118 0.095(9) 0.213(17) 0.141(10) 0.037(12) -0.009(8) -0.023(11)
C119 0.098(9) 0.208(16) 0.138(10) 0.018(12) 0.005(8) -0.022(11)
C120 0.097(9) 0.180(15) 0.139(10) -0.001(12) 0.004(8) 0.000(11)
S6 0.117(4) 0.181(6) 0.151(5) -0.049(4) 0.008(4) 0.008(4)
S7 0.113(4) 0.168(5) 0.127(4) -0.013(4) 0.005(3) -0.016(3)
S8 0.100(4) 0.176(6) 0.194(6) 0.026(4) 0.012(4) -0.004(4)
S9 0.157(5) 0.258(8) 0.185(6) 0.067(6) 0.073(5) 0.074(5)
S10 0.179(6) 0.223(7) 0.144(5) -0.018(5) 0.008(4) 0.077(5)
N101 0.120(11) 0.142(12) 0.107(9) -0.007(8) 0.030(9) -0.001(9)
N102 0.102(10) 0.108(10) 0.132(9) -0.010(7) 0.025(9) 0.018(8)
N103 0.101(10) 0.126(10) 0.136(11) -0.009(8) 0.026(8) 0.000(9)
N104 0.143(13) 0.171(12) 0.171(14) -0.001(14) -0.007(12) -0.022(10)
N105 0.223(16) 0.172(15) 0.25(2) -0.049(15) -0.021(16) -0.033(11)
N106 0.177(16) 0.267(18) 0.277(19) -0.170(18) -0.010(14) -0.015(14)
N107 0.119(12) 0.157(12) 0.182(15) -0.011(11) 0.047(10) -0.018(10)
N108 0.135(13) 0.147(13) 0.161(14) 0.002(10) 0.042(9) 0.006(9)
N109 0.110(10) 0.134(11) 0.177(14) 0.012(11) 0.031(10) 0.004(9)
N110 0.201(16) 0.151(11) 0.130(12) 0.005(10) -0.006(11) 0.023(12)
N111 0.108(11) 0.129(11) 0.155(11) 0.001(8) 0.025(9) 0.017(9)
N112 0.089(10) 0.167(12) 0.154(12) 0.007(10) 0.007(9) 0.031(11)
N113 0.121(12) 0.210(14) 0.203(16) -0.081(14) -0.032(12) 0.014(11)
N114 0.143(11) 0.174(14) 0.136(12) -0.033(11) -0.041(12) 0.028(9)
N115 0.126(11) 0.167(13) 0.134(12) -0.018(12) -0.002(9) 0.016(10)
C201 0.141(14) 0.170(15) 0.111(11) 0.001(10) 0.024(12) 0.001(12)
C202 0.145(16) 0.181(17) 0.109(11) 0.010(11) 0.043(12) -0.003(12)
C203 0.142(16) 0.188(17) 0.143(12) -0.010(12) 0.031(13) -0.001(13)
C204 0.119(13) 0.162(14) 0.143(10) -0.023(10) 0.028(12) 0.010(11)
C205 0.116(13) 0.137(13) 0.135(9) -0.017(9) 0.025(11) -0.004(10)
C206 0.118(13) 0.126(12) 0.143(9) -0.021(9) 0.031(11) 0.014(10)
C207 0.133(14) 0.130(12) 0.151(11) -0.026(10) 0.022(12) 0.024(11)
C208 0.148(16) 0.154(15) 0.151(12) -0.035(11) 0.022(14) 0.025(12)
C209 0.144(16) 0.164(15) 0.148(12) -0.042(12) 0.015(13) 0.015(12)
C210 0.168(17) 0.155(15) 0.157(12) -0.012(11) 0.023(14) 0.039(13)
C211 0.174(17) 0.134(14) 0.152(12) 0.001(11) 0.029(14) 0.052(12)
C212 0.133(14) 0.130(13) 0.144(10) -0.003(9) 0.010(12) 0.031(11)
C213 0.120(13) 0.146(13) 0.139(11) -0.007(10) 0.016(11) 0.030(12)
C214 0.101(12) 0.128(11) 0.120(12) -0.006(9) 0.008(8) 0.008(10)
C215 0.089(11) 0.128(11) 0.142(14) -0.007(10) 0.016(9) 0.009(10)
C216 0.092(12) 0.133(12) 0.135(14) -0.016(9) 0.005(9) 0.005(10)
C217 0.095(11) 0.142(12) 0.125(12) -0.036(11) 0.009(8) -0.009(10)
C218 0.101(12) 0.139(12) 0.119(12) -0.026(10) 0.006(9) -0.001(10)
C219 0.094(12) 0.125(12) 0.121(13) -0.012(9) 0.005(8) 0.011(9)
C221 0.159(15) 0.174(15) 0.115(14) -0.009(13) -0.019(13) -0.010(11)
C222 0.160(15) 0.200(16) 0.159(17) 0.008(17) -0.026(13) -0.036(14)
C223 0.219(18) 0.206(17) 0.25(2) -0.01(2) -0.052(18) -0.033(14)
C224 0.224(17) 0.193(14) 0.224(19) 0.005(18) -0.032(17) -0.035(12)
C225 0.219(15) 0.174(12) 0.212(18) 0.001(17) -0.014(16) -0.025(11)
C226 0.230(16) 0.156(12) 0.188(17) 0.001(15) -0.022(15) -0.036(11)
C227 0.249(17) 0.146(12) 0.126(14) 0.020(14) -0.009(15) -0.050(11)
C228 0.236(19) 0.149(15) 0.153(17) 0.024(15) 0.021(17) -0.054(12)
C229 0.237(19) 0.200(15) 0.171(18) 0.011(19) -0.004(18) -0.038(14)
C230 0.253(19) 0.144(15) 0.20(2) 0.010(16) -0.017(18) -0.048(12)
C231 0.27(2) 0.179(16) 0.24(2) -0.008(19) -0.047(19) -0.041(15)
C232 0.227(18) 0.188(16) 0.26(2) -0.031(19) -0.022(17) -0.034(13)
C233 0.215(18) 0.260(19) 0.25(2) -0.12(2) -0.002(18) -0.034(16)
C234 0.168(18) 0.262(17) 0.187(18) -0.122(16) -0.001(12) -0.015(15)
C235 0.111(14) 0.274(18) 0.119(13) -0.074(14) 0.020(10) -0.021(14)
C236 0.118(16) 0.243(17) 0.130(15) -0.040(13) 0.015(10) -0.033(13)
C237 0.100(13) 0.218(16) 0.143(13) -0.041(14) 0.018(10) -0.016(14)
C238 0.144(17) 0.211(18) 0.23(2) -0.049(16) -0.029(14) -0.014(16)
C239 0.19(2) 0.227(18) 0.26(2) -0.094(15) -0.027(15) 0.001(16)
C241 0.133(16) 0.191(16) 0.180(18) -0.037(13) 0.050(11) -0.037(13)
C242 0.176(18) 0.225(18) 0.160(17) -0.056(15) 0.057(13) -0.068(15)
C243 0.22(2) 0.190(17) 0.193(19) -0.005(15) 0.098(15) -0.055(16)
C244 0.227(19) 0.173(15) 0.188(18) -0.017(13) 0.099(13) -0.063(14)
C245 0.174(16) 0.157(13) 0.172(16) -0.016(13) 0.068(11) -0.038(12)
C246 0.194(17) 0.151(14) 0.204(17) -0.011(12) 0.084(12) -0.020(12)
C247 0.28(2) 0.155(16) 0.28(2) -0.040(14) 0.128(16) -0.040(14)
C248 0.30(2) 0.174(18) 0.27(2) -0.046(16) 0.131(18) -0.069(16)
C249 0.29(2) 0.160(17) 0.25(2) -0.016(15) 0.121(17) -0.063(17)
C250 0.31(3) 0.139(17) 0.31(2) -0.025(16) 0.164(18) -0.033(15)
C251 0.29(2) 0.141(16) 0.28(2) -0.028(16) 0.145(19) -0.025(15)
C252 0.181(16) 0.135(13) 0.206(18) -0.006(13) 0.088(12) 0.003(11)
C253 0.141(15) 0.140(13) 0.195(18) 0.007(14) 0.061(13) 0.015(11)
C254 0.101(10) 0.141(12) 0.170(15) 0.009(12) 0.030(12) 0.008(9)
C255 0.102(11) 0.137(13) 0.172(16) 0.004(13) 0.030(12) 0.004(9)
C256 0.091(10) 0.140(13) 0.174(15) 0.009(12) 0.031(12) 0.010(9)
C257 0.097(9) 0.146(13) 0.197(16) 0.027(12) 0.021(12) 0.001(11)
C258 0.104(12) 0.163(16) 0.23(2) 0.051(15) 0.006(14) -0.006(10)
C259 0.105(10) 0.157(15) 0.212(18) 0.043(14) 0.021(13) -0.002(10)
C261 0.29(2) 0.189(17) 0.149(17) -0.015(13) -0.055(17) 0.031(17)
C262 0.37(3) 0.205(19) 0.177(18) 0.013(16) -0.084(19) 0.01(2)
C263 0.34(3) 0.209(19) 0.194(18) 0.021(16) -0.060(18) 0.01(2)
C264 0.25(2) 0.178(14) 0.170(15) 0.029(12) -0.012(14) 0.021(16)
C265 0.159(15) 0.148(12) 0.157(13) 0.009(10) 0.021(11) 0.032(13)
C266 0.127(13) 0.144(12) 0.148(12) 0.010(9) 0.039(10) 0.023(11)
C267 0.139(15) 0.139(12) 0.196(15) 0.018(11) 0.028(12) 0.027(12)
C268 0.168(19) 0.161(16) 0.225(19) 0.035(12) 0.011(15) 0.035(14)
C269 0.21(2) 0.172(14) 0.193(17) 0.045(14) 0.013(15) 0.031(17)
C270 0.176(19) 0.160(15) 0.229(19) -0.003(12) 0.013(15) 0.001(15)
C271 0.153(16) 0.164(13) 0.189(16) -0.031(12) 0.000(14) -0.013(15)
C272 0.098(12) 0.156(12) 0.163(13) -0.020(10) 0.020(11) 0.018(12)
C273 0.094(12) 0.183(13) 0.158(13) -0.015(11) 0.007(12) 0.013(14)
C274 0.102(13) 0.187(14) 0.161(14) 0.013(11) 0.035(12) 0.030(13)
C275 0.118(14) 0.174(14) 0.158(15) 0.018(11) 0.029(13) 0.026(13)
C276 0.128(15) 0.195(16) 0.161(16) 0.024(12) 0.028(13) 0.050(14)
C277 0.130(15) 0.218(17) 0.171(14) 0.035(14) 0.043(12) 0.061(13)
C278 0.113(14) 0.211(18) 0.183(16) 0.032(13) 0.054(14) 0.045(14)
C279 0.106(13) 0.197(16) 0.157(15) 0.009(11) 0.027(13) 0.035(13)
C281 0.109(13) 0.228(18) 0.25(2) -0.089(16) -0.031(16) 0.010(12)
C282 0.117(13) 0.26(2) 0.27(2) -0.08(2) -0.037(16) 0.033(14)
C283 0.137(14) 0.27(2) 0.25(2) -0.09(2) -0.043(16) 0.045(14)
C284 0.163(13) 0.246(18) 0.22(2) -0.084(17) -0.034(16) 0.050(13)
C285 0.151(12) 0.215(15) 0.175(17) -0.077(15) -0.037(14) 0.036(11)
C286 0.165(12) 0.214(15) 0.142(16) -0.042(14) -0.036(14) 0.053(11)
C287 0.184(14) 0.218(16) 0.146(16) -0.036(15) -0.036(16) 0.066(12)
C288 0.194(16) 0.231(18) 0.19(2) -0.059(16) -0.054(19) 0.077(14)
C289 0.176(16) 0.26(2) 0.21(2) -0.060(19) -0.050(18) 0.081(15)
C290 0.199(16) 0.227(18) 0.178(18) -0.003(16) -0.029(19) 0.061(12)
C291 0.177(15) 0.198(17) 0.175(18) 0.012(16) -0.011(16) 0.035(12)
C292 0.159(12) 0.176(15) 0.156(16) -0.019(14) -0.023(14) 0.022(11)
C293 0.140(13) 0.172(15) 0.150(16) -0.005(15) -0.004(13) 0.007(11)
C294 0.121(12) 0.162(13) 0.150(15) -0.031(12) 0.003(10) 0.020(10)
C295 0.139(14) 0.157(13) 0.169(16) -0.021(13) 0.013(12) 0.014(11)
C296 0.150(16) 0.164(15) 0.157(17) -0.028(13) 0.012(12) 0.028(11)
C297 0.129(13) 0.187(14) 0.151(15) -0.022(13) 0.024(10) 0.037(13)
C298 0.113(13) 0.180(15) 0.137(15) -0.011(13) 0.014(11) 0.025(11)
C299 0.103(13) 0.173(15) 0.155(16) -0.008(12) 0.005(10) 0.014(10)
C301 0.158(11) 0.239(18) 0.118(11) 0.007(13) 0.022(10) 0.058(15)
C302 0.125(11) 0.184(16) 0.126(11) -0.010(12) 0.010(8) 0.051(12)
C303 0.125(11) 0.201(18) 0.143(11) -0.030(14) 0.013(10) 0.034(13)
C304 0.094(10) 0.182(15) 0.144(11) -0.019(13) 0.004(8) 0.034(10)
C305 0.100(10) 0.155(14) 0.134(11) -0.027(11) 0.016(8) 0.021(10)
C306 0.103(10) 0.167(16) 0.133(11) -0.034(12) 0.008(9) -0.014(12)
C307 0.102(9) 0.168(14) 0.137(12) -0.026(11) 0.014(8) -0.004(11)
C308 0.093(8) 0.166(15) 0.138(11) -0.008(11) 0.004(9) -0.012(10)
C309 0.090(9) 0.182(16) 0.150(13) 0.012(13) 0.003(9) -0.018(12)
C310 0.089(10) 0.199(16) 0.155(12) 0.027(13) 0.010(9) 0.006(11)
C311 0.097(11) 0.231(18) 0.160(11) 0.034(14) 0.024(10) 0.022(12)
C312 0.120(14) 0.23(2) 0.166(13) 0.042(17) 0.038(10) 0.027(14)
C313 0.137(12) 0.228(18) 0.164(12) 0.039(16) 0.034(11) 0.046(14)
C314 0.139(11) 0.228(18) 0.143(12) 0.027(14) 0.044(9) 0.049(13)
C315 0.155(12) 0.24(2) 0.129(13) 0.024(14) 0.034(10) 0.083(16)
C316 0.115(10) 0.188(16) 0.132(10) 0.003(12) 0.009(8) 0.037(11)
C317 0.102(9) 0.172(15) 0.132(10) -0.014(11) 0.014(8) 0.021(11)
C318 0.102(9) 0.194(16) 0.133(11) 0.002(12) 0.009(8) 0.014(11)
C319 0.100(10) 0.204(16) 0.142(11) 0.015(13) 0.012(8) 0.023(11)
C320 0.120(10) 0.185(16) 0.136(10) 0.014(12) 0.023(8) 0.039(12)
B1 0.167(14) 0.181(13) 0.171(14) -0.008(10) 0.011(11) -0.001(10)
B2 0.171(14) 0.185(14) 0.153(13) 0.000(10) 0.007(11) 0.002(10)
B3 0.177(13) 0.192(14) 0.160(13) -0.019(11) 0.011(11) -0.013(11)
B4 0.180(14) 0.197(14) 0.161(12) -0.008(12) 0.000(11) -0.018(12)
B5 0.170(12) 0.188(15) 0.181(15) 0.006(12) 0.008(10) 0.002(11)
B6 0.177(14) 0.184(14) 0.157(12) -0.002(11) 0.018(10) 0.001(12)
B7 0.170(12) 0.186(14) 0.158(13) -0.009(11) 0.011(11) 0.003(11)
B8 0.173(12) 0.178(14) 0.163(14) -0.018(11) 0.021(10) 0.000(11)
B9 0.190(15) 0.187(15) 0.163(12) -0.012(11) 0.010(11) -0.011(12)
B10 0.180(13) 0.195(15) 0.169(13) 0.007(12) -0.005(11) -0.004(11)
B11 0.171(12) 0.191(14) 0.165(13) 0.002(11) 0.014(11) 0.004(11)
B12 0.170(13) 0.185(14) 0.148(12) -0.007(11) 0.008(10) 0.005(11)
B13 0.137(12) 0.202(13) 0.170(13) 0.032(12) 0.002(10) -0.001(11)
B14 0.137(12) 0.215(14) 0.164(13) 0.042(12) 0.005(10) 0.006(11)
B15 0.149(12) 0.205(14) 0.172(13) 0.021(11) -0.001(11) -0.011(10)
B16 0.128(11) 0.225(15) 0.163(13) 0.045(12) 0.018(10) -0.001(11)
B17 0.144(13) 0.226(16) 0.148(12) 0.027(10) 0.007(9) 0.018(12)
B18 0.127(11) 0.191(14) 0.146(12) 0.032(11) 0.002(10) 0.008(9)
B19 0.137(11) 0.202(14) 0.157(12) 0.019(11) 0.007(10) 0.008(11)
B20 0.139(13) 0.218(16) 0.144(12) 0.028(10) -0.006(9) -0.012(12)
B21 0.135(11) 0.223(16) 0.171(13) 0.030(12) 0.000(10) -0.003(10)
B22 0.123(11) 0.228(15) 0.164(13) 0.024(12) 0.012(10) 0.011(11)
B23 0.114(12) 0.203(13) 0.159(13) 0.023(11) 0.015(10) 0.017(10)
B24 0.131(11) 0.204(14) 0.139(12) 0.031(11) 0.005(10) -0.007(10)
S1A 0.163(7) 0.193(7) 0.190(7) 0.005(7) 0.016(7) 0.001(7)
S2A 0.173(7) 0.183(6) 0.179(6) -0.010(6) 0.018(6) 0.008(6)
F1A 0.174(9) 0.212(13) 0.189(12) 0.008(12) 0.020(10) 0.001(9)
F2A 0.199(12) 0.214(11) 0.196(12) 0.014(11) 0.006(12) 0.009(10)
F3A 0.187(12) 0.213(11) 0.186(12) -0.001(11) 0.013(11) 0.003(10)
F4A 0.170(12) 0.179(10) 0.177(12) -0.007(11) 0.019(12) -0.019(10)
F5A 0.197(14) 0.183(12) 0.208(14) 0.028(12) 0.019(13) -0.003(11)
F6A 0.183(10) 0.188(15) 0.204(14) 0.000(14) -0.010(12) -0.010(11)
O1A 0.154(14) 0.204(18) 0.201(17) 0.016(16) 0.019(14) 0.015(12)
O2A 0.167(16) 0.175(14) 0.198(16) 0.021(14) 0.013(15) -0.013(14)
O3A 0.176(14) 0.211(16) 0.195(15) -0.019(15) -0.015(13) -0.010(12)
O4A 0.195(15) 0.176(13) 0.202(16) 0.002(14) 0.032(15) -0.006(14)
N1A 0.164(8) 0.176(8) 0.179(8) 0.002(7) 0.018(8) 0.005(7)
C1A 0.176(8) 0.196(8) 0.189(8) 0.005(7) 0.019(7) 0.003(7)
C2A 0.177(8) 0.185(8) 0.183(8) 0.003(7) 0.010(7) -0.002(7)
S1G 0.175(8) 0.184(7) 0.179(8) 0.000(7) 0.019(7) 0.002(7)
S2G 0.172(8) 0.192(8) 0.186(8) 0.003(7) 0.019(7) 0.003(7)
S1B 0.217(11) 0.219(14) 0.208(12) 0.043(11) 0.008(10) -0.003(10)
S2B 0.173(12) 0.255(14) 0.232(13) -0.008(12) 0.011(10) 0.012(10)
F2B 0.26(2) 0.28(2) 0.24(2) -0.07(2) 0.01(2) 0.00(2)
F4B 0.41(4) 0.25(3) 0.21(2) -0.02(2) 0.10(2) 0.06(2)
F5B 0.29(3) 0.27(3) 0.22(2) 0.01(2) 0.043(18) 0.071(19)
F1B 0.24(2) 0.30(3) 0.202(17) 0.075(18) 0.010(16) -0.03(2)
F6B 0.27(3) 0.26(2) 0.44(4) -0.12(3) 0.10(2) -0.01(2)
F3B 0.27(2) 0.219(19) 0.22(2) 0.040(16) -0.03(2) -0.005(17)
O2B 0.25(3) 0.29(3) 0.17(2) 0.068(19) -0.006(18) -0.08(2)
O4B 0.20(3) 0.39(4) 0.23(2) -0.04(3) -0.06(2) -0.04(2)
O1B 0.38(4) 0.22(2) 0.22(3) 0.09(2) -0.08(3) -0.08(2)
O3B 0.19(2) 0.20(2) 0.19(2) -0.029(18) 0.018(18) -0.040(18)
N1B 0.22(2) 0.25(2) 0.228(19) 0.04(2) 0.032(18) 0.002(19)
C1B 0.24(2) 0.21(2) 0.18(2) 0.02(2) 0.010(19) 0.020(18)
C2B 0.26(3) 0.22(2) 0.22(2) -0.01(2) 0.044(16) 0.008(18)
S1C 0.140(6) 0.205(7) 0.267(10) -0.026(7) 0.019(6) 0.012(5)
F1C 0.155(11) 0.220(14) 0.40(2) 0.009(15) 0.005(12) 0.011(10)
F2C 0.277(18) 0.202(14) 0.317(17) -0.005(13) 0.114(15) 0.011(13)
F3C 0.277(18) 0.231(15) 0.261(15) -0.016(12) -0.015(13) 0.039(13)
O1C 0.164(15) 0.27(2) 0.251(16) -0.088(15) -0.009(13) 0.006(13)
O2C 0.27(2) 0.221(18) 0.259(17) 0.030(16) -0.091(17) 0.019(15)
N1C 0.192(14) 0.217(16) 0.296(19) -0.020(16) 0.004(14) 0.010(14)
C1C 0.128(15) 0.189(16) 0.27(2) -0.009(16) 0.021(14) 0.032(12)
S2C 0.140(9) 0.175(10) 0.253(14) -0.028(10) 0.036(9) 0.000(7)
S2H 0.196(13) 0.199(15) 0.245(17) 0.025(14) 0.046(14) 0.003(12)
S1D 0.42(3) 0.35(2) 0.282(19) -0.042(18) 0.148(16) 0.045(19)
S2D 0.36(2) 0.251(18) 0.35(2) -0.078(17) 0.100(16) -0.038(16)
F2D 0.55(5) 0.45(5) 0.37(3) -0.03(4) -0.04(3) 0.04(3)
F5D 0.30(3) 0.31(3) 0.38(4) -0.06(3) 0.08(3) 0.00(2)
F6D 0.35(3) 0.36(4) 0.48(4) 0.03(4) 0.04(3) -0.03(3)
F4D 0.42(5) 0.40(4) 0.34(3) -0.09(3) 0.10(2) -0.05(4)
F3D 0.45(5) 0.48(5) 0.31(3) 0.04(3) 0.14(3) 0.13(4)
F1D 0.55(5) 0.41(3) 0.24(3) 0.10(3) 0.05(3) -0.07(3)
O4D 0.45(5) 0.24(3) 0.28(3) -0.11(3) 0.03(2) -0.02(3)
O1D 0.31(3) 0.31(3) 0.16(2) -0.07(2) 0.12(2) -0.03(3)
O2D 0.35(4) 0.28(3) 0.26(3) 0.01(3) 0.13(3) -0.08(3)
O3D 0.41(4) 0.32(3) 0.21(3) -0.12(3) 0.11(3) -0.07(3)
N1D 0.32(3) 0.31(3) 0.28(2) -0.04(2) 0.10(2) -0.05(2)
C1D 0.45(3) 0.34(3) 0.27(3) -0.02(3) 0.09(2) 0.01(2)
C2D 0.33(3) 0.31(3) 0.34(3) -0.06(3) 0.07(3) -0.02(2)
S1E 0.176(8) 0.181(8) 0.185(7) -0.003(7) 0.017(7) 0.001(7)
S2E 0.219(8) 0.215(8) 0.231(8) 0.004(7) 0.008(7) 0.010(7)
F2E 0.174(12) 0.143(12) 0.150(10) -0.031(11) 0.058(9) -0.045(10)
F6E 0.250(18) 0.234(17) 0.226(11) -0.015(13) 0.017(12) 0.026(16)
F1E 0.171(16) 0.163(12) 0.223(19) -0.045(14) 0.036(14) -0.024(11)
F4E 0.250(14) 0.227(15) 0.222(14) 0.012(14) 0.019(12) 0.007(12)
F3E 0.174(12) 0.163(12) 0.233(15) -0.010(13) 0.014(11) 0.009(11)
F5E 0.253(14) 0.225(14) 0.262(15) 0.020(14) 0.005(13) 0.012(12)
O2E 0.169(16) 0.172(14) 0.217(16) 0.026(13) 0.021(14) 0.004(13)
O1E 0.180(17) 0.182(16) 0.196(18) -0.007(17) 0.029(14) -0.011(16)
O3E 0.191(17) 0.195(16) 0.181(17) 0.013(17) -0.012(17) -0.011(17)
O4E 0.188(15) 0.215(17) 0.225(17) 0.008(16) 0.049(14) 0.007(13)
N1E 0.195(9) 0.195(9) 0.195(8) 0.008(8) 0.011(8) 0.007(8)
C1E 0.184(9) 0.181(9) 0.195(9) -0.008(8) 0.021(8) -0.007(7)
C2E 0.219(9) 0.212(9) 0.223(9) 0.003(8) 0.007(8) 0.000(8)
S2F 0.194(8) 0.199(8) 0.202(8) 0.006(7) 0.015(7) 0.000(7)
S1F 0.192(8) 0.191(8) 0.199(8) 0.008(7) 0.018(7) -0.001(8)
C2S 0.44(5) 0.25(4) 0.34(5) -0.09(3) 0.18(4) -0.06(3)
N1S 0.185(19) 0.21(3) 0.25(3) -0.011(19) 0.065(18) 0.00(2)
C1S 0.34(4) 0.23(4) 0.30(4) -0.05(2) 0.17(3) -0.06(3)

loop_
_atom_type_symbol
_atom_type_description
_atom_type_scat_dispersion_real
_atom_type_scat_dispersion_imag
_atom_type_scat_source
C C 0.0032 0.0016 'International Tables Vol C Tables 4.2.6.8 and 6.1.1.4'
H H 0.0000 0.0000 'International Tables Vol C Tables 4.2.6.8 and 6.1.1.4'
N N 0.0061 0.0032 'International Tables Vol C Tables 4.2.6.8 and 6.1.1.4'
O O 0.0106 0.0058 'International Tables Vol C Tables 4.2.6.8 and 6.1.1.4'
S S 0.1203 0.1179 'International Tables Vol C Tables 4.2.6.8 and 6.1.1.4'
Zn Zn 0.3032 1.3627 'International Tables Vol C Tables 4.2.6.8 and 6.1.1.4'
B B 0.0013 0.0007 'International Tables Vol C Tables 4.2.6.8 and 6.1.1.4'
F F 0.0168 0.0099 'International Tables Vol C Tables 4.2.6.8 and 6.1.1.4'

loop_
_geom_angle_atom_site_label_1
_geom_angle_atom_site_label_2
_geom_angle_atom_site_label_3
_geom_angle
_geom_angle_site_symmetry_1
_geom_angle_site_symmetry_3
_geom_angle_publ_flag
N2 Zn1 N111 170.9(5) . . ?
N2 Zn1 N1 76.3(4) . . ?
N111 Zn1 N1 100.4(5) . . ?
N2 Zn1 N110 97.3(5) . . ?
N111 Zn1 N110 74.2(5) . . ?
N1 Zn1 N110 91.8(6) . . ?
N2 Zn1 N112 115.3(5) . . ?
N111 Zn1 N112 73.5(5) . . ?
N1 Zn1 N112 99.7(5) . . ?
N110 Zn1 N112 147.1(5) . . ?
N2 Zn1 N3 72.9(4) . . ?
N111 Zn1 N3 111.2(5) . . ?
N1 Zn1 N3 148.2(5) . . ?
N110 Zn1 N3 99.9(6) . . ?
N112 Zn1 N3 86.4(5) . . ?
N5 Zn2 N108 167.0(6) . . ?
N5 Zn2 N107 103.1(5) . . ?
N108 Zn2 N107 76.9(5) . . ?
N5 Zn2 N109 106.6(5) . . ?
N108 Zn2 N109 74.6(5) . . ?
N107 Zn2 N109 150.3(5) . . ?
N5 Zn2 N6 76.0(4) . . ?
N108 Zn2 N6 116.9(6) . . ?
N107 Zn2 N6 100.9(6) . . ?
N109 Zn2 N6 84.6(6) . . ?
N5 Zn2 N4 75.3(4) . . ?
N108 Zn2 N4 91.6(6) . . ?
N107 Zn2 N4 90.0(6) . . ?
N109 Zn2 N4 99.2(5) . . ?
N6 Zn2 N4 151.0(4) . . ?
N8 Zn3 N7 79.4(5) . . ?
N8 Zn3 N105 165.5(7) . . ?
N7 Zn3 N105 111.7(8) . . ?
N8 Zn3 N9 74.3(5) . . ?
N7 Zn3 N9 151.1(5) . . ?
N105 Zn3 N9 96.3(8) . . ?
N8 Zn3 N104 97.1(6) . . ?
N7 Zn3 N104 94.6(7) . . ?
N105 Zn3 N104 73.4(5) . . ?
N9 Zn3 N104 100.2(6) . . ?
N8 Zn3 N106 117.4(6) . . ?
N7 Zn3 N106 98.7(8) . . ?
N105 Zn3 N106 71.3(6) . . ?
N9 Zn3 N106 83.2(7) . . ?
N104 Zn3 N106 144.7(6) . . ?
N11 Zn4 N102 164.9(5) . . ?
N11 Zn4 N12 76.6(4) . . ?
N102 Zn4 N12 117.0(5) . . ?
N11 Zn4 N101 106.7(5) . . ?
N102 Zn4 N101 77.3(5) . . ?
N12 Zn4 N101 105.1(5) . . ?
N11 Zn4 N10 74.0(4) . . ?
N102 Zn4 N10 92.2(5) . . ?
N12 Zn4 N10 150.5(4) . . ?
N101 Zn4 N10 83.8(5) . . ?
N11 Zn4 N103 105.0(5) . . ?
N102 Zn4 N103 72.3(4) . . ?
N12 Zn4 N103 81.7(5) . . ?
N101 Zn4 N103 148.4(5) . . ?
N10 Zn4 N103 105.6(5) . . ?
N14 Zn5 N114 164.8(6) . . ?
N14 Zn5 N115 116.0(6) . . ?
N114 Zn5 N115 74.5(5) . . ?
N14 Zn5 N15 75.3(5) . . ?
N114 Zn5 N15 117.9(6) . . ?
N115 Zn5 N15 85.3(6) . . ?
N14 Zn5 N113 94.7(6) . . ?
N114 Zn5 N113 75.9(5) . . ?
N115 Zn5 N113 149.3(6) . . ?
N15 Zn5 N113 101.8(6) . . ?
N14 Zn5 N13 75.8(5) . . ?
N114 Zn5 N13 91.9(6) . . ?
N115 Zn5 N13 99.8(6) . . ?
N15 Zn5 N13 149.9(5) . . ?
N113 Zn5 N13 88.9(6) . . ?
C17 S1 C101 104.8(9) . . ?
C104 S2 C37 106.4(8) . . ?
C107 S3 C57 105.3(9) . . ?
C110 S4 C77 106.7(9) . . ?
C113 S5 C97 108.2(9) . . ?
C1 N1 C5 118.3(8) . . ?
C1 N1 Zn1 130.9(8) . . ?
C5 N1 Zn1 110.5(7) . . ?
C12 N2 C6 119.0(7) . . ?
C12 N2 Zn1 122.6(7) . . ?
C6 N2 Zn1 118.1(6) . . ?
C13 N3 C14 123.0(11) . . ?
C13 N3 Zn1 113.4(8) . . ?
C14 N3 Zn1 122.4(9) . . ?
C21 N4 C25 116.8(9) . . ?
C21 N4 Zn2 133.3(9) . . ?
C25 N4 Zn2 109.8(7) . . ?
C32 N5 C26 117.9(7) . . ?
C32 N5 Zn2 120.8(7) . . ?
C26 N5 Zn2 121.3(7) . . ?
C33 N6 C34 119.8(12) . . ?
C33 N6 Zn2 111.1(8) . . ?
C34 N6 Zn2 128.4(10) . . ?
C41 N7 C45 117.3(9) . . ?
C41 N7 Zn3 131.6(10) . . ?
C45 N7 Zn3 109.6(8) . . ?
C52 N8 C46 119.6(8) . . ?
C52 N8 Zn3 123.6(7) . . ?
C46 N8 Zn3 116.1(7) . . ?
C53 N9 C54 122.9(11) . . ?
C53 N9 Zn3 111.5(9) . . ?
C54 N9 Zn3 122.5(9) . . ?
C61 N10 C65 117.7(9) . . ?
C61 N10 Zn4 131.1(9) . . ?
C65 N10 Zn4 110.6(7) . . ?
C72 N11 C66 118.3(7) . . ?
C72 N11 Zn4 119.5(7) . . ?
C66 N11 Zn4 122.0(7) . . ?
C73 N12 C74 121.6(10) . . ?
C73 N12 Zn4 112.1(8) . . ?
C74 N12 Zn4 125.0(8) . . ?
C81 N13 C85 117.7(9) . . ?
C81 N13 Zn5 132.9(9) . . ?
C85 N13 Zn5 109.2(8) . . ?
C92 N14 C86 118.6(7) . . ?
C92 N14 Zn5 121.5(7) . . ?
C86 N14 Zn5 119.3(7) . . ?
C93 N15 C94 121.1(12) . . ?
C93 N15 Zn5 112.2(8) . . ?
C94 N15 Zn5 126.4(10) . . ?
N1 C1 C2 122.5(10) . . ?
N1 C1 H1 118.7 . . ?
C2 C1 H1 118.7 . . ?
C3 C2 C1 120.2(10) . . ?
C3 C2 H2 119.9 . . ?
C1 C2 H2 119.9 . . ?
C2 C3 C4 119.0(10) . . ?
C2 C3 H3 120.5 . . ?
C4 C3 H3 120.5 . . ?
C3 C4 C5 116.8(8) . . ?
C3 C4 C9 125.0(10) . . ?
C5 C4 C9 118.2(9) . . ?
N1 C5 C4 123.1(8) . . ?
N1 C5 C6 117.5(8) . . ?
C4 C5 C6 119.4(7) . . ?
N2 C6 C7 122.4(7) . . ?
N2 C6 C5 116.8(7) . . ?
C7 C6 C5 120.8(7) . . ?
C10 C7 C6 116.5(8) . . ?
C10 C7 C8 125.7(9) . . ?
C6 C7 C8 117.7(9) . . ?
C9 C8 C7 121.4(11) . . ?
C9 C8 H8 119.3 . . ?
C7 C8 H8 119.3 . . ?
C8 C9 C4 122.5(11) . . ?
C8 C9 H9 118.8 . . ?
C4 C9 H9 118.8 . . ?
C11 C10 C7 120.8(10) . . ?
C11 C10 H10 119.6 . . ?
C7 C10 H10 119.6 . . ?
C10 C11 C12 117.9(9) . . ?
C10 C11 H11 121.0 . . ?
C12 C11 H11 121.0 . . ?
N2 C12 C11 123.4(8) . . ?
N2 C12 C13 112.6(8) . . ?
C11 C12 C13 123.9(9) . . ?
N3 C13 C12 117.9(10) . . ?
N3 C13 H13 121.1 . . ?
C12 C13 H13 121.1 . . ?
C15 C14 C19 119.5(8) . . ?
C15 C14 N3 119.6(11) . . ?
C19 C14 N3 120.7(11) . . ?
C16 C15 C14 120.4(9) . . ?
C16 C15 H15 119.8 . . ?
C14 C15 H15 119.8 . . ?
C15 C16 C17 119.8(9) . . ?
C15 C16 H16 120.1 . . ?
C17 C16 H16 120.1 . . ?
C18 C17 C16 119.8(8) . . ?
C18 C17 S1 123.3(10) . . ?
C16 C17 S1 116.8(9) . . ?
C19 C18 C17 120.8(9) . . ?
C19 C18 H18 119.6 . . ?
C17 C18 H18 119.6 . . ?
C18 C19 C14 119.6(9) . . ?
C18 C19 H19 120.2 . . ?
C14 C19 H19 120.2 . . ?
N4 C21 C22 124.5(10) . . ?
N4 C21 H21 117.8 . . ?
C22 C21 H21 117.8 . . ?
C23 C22 C21 118.4(11) . . ?
C23 C22 H22 120.8 . . ?
C21 C22 H22 120.8 . . ?
C22 C23 C24 121.0(11) . . ?
C22 C23 H23 119.5 . . ?
C24 C23 H23 119.5 . . ?
C25 C24 C23 114.8(9) . . ?
C25 C24 C29 119.9(10) . . ?
C23 C24 C29 125.2(10) . . ?
N4 C25 C24 124.4(8) . . ?
N4 C25 C26 117.4(8) . . ?
C24 C25 C26 118.2(8) . . ?
N5 C26 C27 123.6(7) . . ?
N5 C26 C25 116.0(8) . . ?
C27 C26 C25 120.4(7) . . ?
C30 C27 C26 116.3(8) . . ?
C30 C27 C28 124.3(10) . . ?
C26 C27 C28 119.4(9) . . ?
C29 C28 C27 120.3(11) . . ?
C29 C28 H28 119.8 . . ?
C27 C28 H28 119.8 . . ?
C28 C29 C24 121.7(11) . . ?
C28 C29 H29 119.2 . . ?
C24 C29 H29 119.2 . . ?
C31 C30 C27 119.6(10) . . ?
C31 C30 H30 120.2 . . ?
C27 C30 H30 120.2 . . ?
C30 C31 C32 119.4(10) . . ?
C30 C31 H31 120.3 . . ?
C32 C31 H31 120.3 . . ?
N5 C32 C31 123.2(8) . . ?
N5 C32 C33 111.8(9) . . ?
C31 C32 C33 124.9(9) . . ?
N6 C33 C32 120.1(11) . . ?
N6 C33 H33 119.9 . . ?
C32 C33 H33 119.9 . . ?
C35 C34 C39 118.9(8) . . ?
C35 C34 N6 118.1(11) . . ?
C39 C34 N6 122.7(11) . . ?
C34 C35 C36 120.5(9) . . ?
C34 C35 H35 119.7 . . ?
C36 C35 H35 119.7 . . ?
C37 C36 C35 120.3(9) . . ?
C37 C36 H36 119.8 . . ?
C35 C36 H36 119.8 . . ?
C36 C37 C38 119.4(8) . . ?
C36 C37 S2 118.6(10) . . ?
C38 C37 S2 122.0(10) . . ?
C37 C38 C39 120.8(9) . . ?
C37 C38 H38 119.6 . . ?
C39 C38 H38 119.6 . . ?
C38 C39 C34 120.0(9) . . ?
C38 C39 H39 120.0 . . ?
C34 C39 H39 120.0 . . ?
N7 C41 C42 122.9(11) . . ?
N7 C41 H41 118.6 . . ?
C42 C41 H41 118.6 . . ?
C43 C42 C41 120.0(11) . . ?
C43 C42 H42 120.0 . . ?
C41 C42 H42 120.0 . . ?
C42 C43 C44 119.7(11) . . ?
C42 C43 H43 120.1 . . ?
C44 C43 H43 120.1 . . ?
C45 C44 C43 115.8(9) . . ?
C45 C44 C49 118.4(10) . . ?
C43 C44 C49 125.8(11) . . ?
N7 C45 C44 124.2(8) . . ?
N7 C45 C46 116.4(8) . . ?
C44 C45 C46 119.3(8) . . ?
N8 C46 C47 123.6(7) . . ?
N8 C46 C45 115.0(8) . . ?
C47 C46 C45 121.4(8) . . ?
C46 C47 C50 114.5(8) . . ?
C46 C47 C48 116.3(9) . . ?
C50 C47 C48 129.2(10) . . ?
C49 C48 C47 122.4(12) . . ?
C49 C48 H48 118.8 . . ?
C47 C48 H48 118.8 . . ?
C48 C49 C44 122.2(12) . . ?
C48 C49 H49 118.9 . . ?
C44 C49 H49 118.9 . . ?
C51 C50 C47 121.3(10) . . ?
C51 C50 H50 119.3 . . ?
C47 C50 H50 119.3 . . ?
C50 C51 C52 118.8(10) . . ?
C50 C51 H51 120.6 . . ?
C52 C51 H51 120.6 . . ?
N8 C52 C51 122.1(8) . . ?
N8 C52 C53 110.2(9) . . ?
C51 C52 C53 127.7(9) . . ?
N9 C53 C52 119.5(11) . . ?
N9 C53 H53 120.2 . . ?
C52 C53 H53 120.2 . . ?
C55 C54 N9 122.2(10) . . ?
C55 C54 C59 119.2(8) . . ?
N9 C54 C59 118.5(11) . . ?
C56 C55 C54 120.9(9) . . ?
C56 C55 H55 119.5 . . ?
C54 C55 H55 119.5 . . ?
C55 C56 C57 119.6(9) . . ?
C55 C56 H56 120.2 . . ?
C57 C56 H56 120.2 . . ?
C58 C57 C56 119.6(8) . . ?
C58 C57 S3 118.9(9) . . ?
C56 C57 S3 121.5(9) . . ?
C59 C58 C57 120.6(9) . . ?
C59 C58 H58 119.7 . . ?
C57 C58 H58 119.7 . . ?
C58 C59 C54 120.0(9) . . ?
C58 C59 H59 120.0 . . ?
C54 C59 H59 120.0 . . ?
N10 C61 C62 122.4(10) . . ?
N10 C61 H61 118.8 . . ?
C62 C61 H61 118.8 . . ?
C63 C62 C61 120.1(11) . . ?
C63 C62 H62 119.9 . . ?
C61 C62 H62 119.9 . . ?
C62 C63 C64 119.9(11) . . ?
C62 C63 H63 120.1 . . ?
C64 C63 H63 120.1 . . ?
C63 C64 C65 115.8(9) . . ?
C63 C64 C69 125.4(11) . . ?
C65 C64 C69 118.8(10) . . ?
N10 C65 C64 124.0(8) . . ?
N10 C65 C66 116.6(8) . . ?
C64 C65 C66 119.4(8) . . ?
N11 C66 C67 122.7(7) . . ?
N11 C66 C65 116.5(8) . . ?
C67 C66 C65 120.8(7) . . ?
C70 C67 C66 116.0(8) . . ?
C70 C67 C68 127.1(10) . . ?
C66 C67 C68 116.9(9) . . ?
C69 C68 C67 122.5(12) . . ?
C69 C68 H68 118.7 . . ?
C67 C68 H68 118.7 . . ?
C68 C69 C64 121.6(12) . . ?
C68 C69 H69 119.2 . . ?
C64 C69 H69 119.2 . . ?
C71 C70 C67 121.1(10) . . ?
C71 C70 H70 119.5 . . ?
C67 C70 H70 119.5 . . ?
C70 C71 C72 118.5(10) . . ?
C70 C71 H71 120.7 . . ?
C72 C71 H71 120.7 . . ?
N11 C72 C71 123.4(8) . . ?
N11 C72 C73 111.7(9) . . ?
C71 C72 C73 124.9(9) . . ?
N12 C73 C72 119.9(11) . . ?
N12 C73 H73 120.0 . . ?
C72 C73 H73 120.0 . . ?
C75 C74 C79 119.8(8) . . ?
C75 C74 N12 121.8(10) . . ?
C79 C74 N12 118.3(10) . . ?
C76 C75 C74 120.1(9) . . ?
C76 C75 H75 119.9 . . ?
C74 C75 H75 119.9 . . ?
C75 C76 C77 120.1(9) . . ?
C75 C76 H76 119.9 . . ?
C77 C76 H76 119.9 . . ?
C76 C77 C78 119.8(8) . . ?
C76 C77 S4 121.7(10) . . ?
C78 C77 S4 118.4(10) . . ?
C79 C78 C77 120.6(9) . . ?
C79 C78 H78 119.7 . . ?
C77 C78 H78 119.7 . . ?
C78 C79 C74 119.6(9) . . ?
C78 C79 H79 120.2 . . ?
C74 C79 H79 120.2 . . ?
N13 C81 C82 122.8(11) . . ?
N13 C81 H81 118.6 . . ?
C82 C81 H81 118.6 . . ?
C83 C82 C81 120.1(11) . . ?
C83 C82 H82 120.0 . . ?
C81 C82 H82 120.0 . . ?
C82 C83 C84 119.7(11) . . ?
C82 C83 H83 120.1 . . ?
C84 C83 H83 120.1 . . ?
C85 C84 C83 115.8(9) . . ?
C85 C84 C89 119.2(10) . . ?
C83 C84 C89 125.0(11) . . ?
N13 C85 C84 123.9(8) . . ?
N13 C85 C86 117.4(8) . . ?
C84 C85 C86 118.6(8) . . ?
N14 C86 C87 123.1(7) . . ?
N14 C86 C85 116.3(8) . . ?
C87 C86 C85 120.5(8) . . ?
C86 C87 C90 115.6(8) . . ?
C86 C87 C88 119.1(9) . . ?
C90 C87 C88 125.2(10) . . ?
C89 C88 C87 120.1(12) . . ?
C89 C88 H88 119.9 . . ?
C87 C88 H88 119.9 . . ?
C88 C89 C84 122.4(12) . . ?
C88 C89 H89 118.8 . . ?
C84 C89 H89 118.8 . . ?
C91 C90 C87 120.7(10) . . ?
C91 C90 H90 119.6 . . ?
C87 C90 H90 119.6 . . ?
C90 C91 C92 119.1(10) . . ?
C90 C91 H91 120.5 . . ?
C92 C91 H91 120.5 . . ?
N14 C92 C91 122.9(8) . . ?
N14 C92 C93 112.2(9) . . ?
C91 C92 C93 124.9(9) . . ?
N15 C93 C92 118.4(11) . . ?
N15 C93 H93 120.8 . . ?
C92 C93 H93 120.8 . . ?
C95 C94 C99 119.1(8) . . ?
C95 C94 N15 119.0(11) . . ?
C99 C94 N15 121.7(11) . . ?
C96 C95 C94 121.1(9) . . ?
C96 C95 H95 119.5 . . ?
C94 C95 H95 119.5 . . ?
C97 C96 C95 119.6(9) . . ?
C97 C96 H96 120.2 . . ?
C95 C96 H96 120.2 . . ?
C96 C97 C98 120.0(8) . . ?
C96 C97 S5 116.2(9) . . ?
C98 C97 S5 123.8(10) . . ?
C99 C98 C97 120.5(9) . . ?
C99 C98 H98 119.8 . . ?
C97 C98 H98 119.8 . . ?
C98 C99 C94 119.7(9) . . ?
C98 C99 H99 120.2 . . ?
C94 C99 H99 120.2 . . ?
C115 C101 C102 122.3(17) . . ?
C115 C101 S1 116.8(14) . . ?
C102 C101 S1 118.5(14) . . ?
C116 C102 C103 116.0(17) . . ?
C116 C102 C101 112.5(17) . . ?
C103 C102 C101 131.4(17) . . ?
C104 C103 C102 120.9(17) . . ?
C104 C103 H103 119.5 . . ?
C102 C103 H103 119.5 . . ?
C103 C104 C105 120.3(17) . . ?
C103 C104 S2 116.2(14) . . ?
C105 C104 S2 123.1(15) . . ?
C117 C105 C106 114.3(17) . . ?
C117 C105 C104 116.7(17) . . ?
C106 C105 C104 127.3(18) . . ?
C107 C106 C105 121.6(18) . . ?
C107 C106 H106 119.2 . . ?
C105 C106 H106 119.2 . . ?
C106 C107 C108 118.9(17) . . ?
C106 C107 S3 119.3(15) . . ?
C108 C107 S3 120.4(15) . . ?
C118 C108 C109 115.7(18) . . ?
C118 C108 C107 117.8(18) . . ?
C109 C108 C107 126.0(18) . . ?
C110 C109 C108 121.4(18) . . ?
C110 C109 H109 119.3 . . ?
C108 C109 H109 119.3 . . ?
C109 C110 C111 120.9(17) . . ?
C109 C110 S4 118.0(15) . . ?
C111 C110 S4 120.3(15) . . ?
C119 C111 C112 115.8(17) . . ?
C119 C111 C110 113.6(17) . . ?
C112 C111 C110 130.0(19) . . ?
C113 C112 C111 122.5(18) . . ?
C113 C112 H112 118.8 . . ?
C111 C112 H112 118.8 . . ?
C112 C113 C114 121.0(17) . . ?
C112 C113 S5 117.9(15) . . ?
C114 C113 S5 120.7(14) . . ?
C120 C114 C115 116.2(18) . . ?
C120 C114 C113 114.4(17) . . ?
C115 C114 C113 128.0(18) . . ?
C114 C115 C101 120.9(17) . . ?
C114 C115 H115 119.6 . . ?
C101 C115 H115 119.6 . . ?
C102 C116 C120 121.1(18) . . ?
C102 C116 C117 123.2(18) . . ?
C120 C116 C117 108.0(16) . . ?
C105 C117 C118 125.8(18) . . ?
C105 C117 C116 120.5(17) . . ?
C118 C117 C116 107.7(16) . . ?
C108 C118 C119 124.8(19) . . ?
C108 C118 C117 119.3(18) . . ?
C119 C118 C117 107.5(17) . . ?
C118 C119 C120 110.1(16) . . ?
C118 C119 C111 121.1(18) . . ?
C120 C119 C111 118.2(18) . . ?
C114 C120 C116 124.8(18) . . ?
C114 C120 C119 125.6(18) . . ?
C116 C120 C119 106.4(16) . . ?
C304 S6 C217 106.2(9) . . ?
C307 S7 C237 104.7(9) . . ?
C257 S8 C310 105.0(9) . . ?
C313 S9 C277 106.2(10) . . ?
C301 S10 C297 108.5(10) . . ?
C201 N101 C205 118.5(11) . . ?
C201 N101 Zn4 130.6(11) . . ?
C205 N101 Zn4 110.0(8) . . ?
C212 N102 C206 118.6(10) . . ?
C212 N102 Zn4 124.5(9) . . ?
C206 N102 Zn4 116.6(8) . . ?
C213 N103 C214 119.6(13) . . ?
C213 N103 Zn4 111.0(9) . . ?
C214 N103 Zn4 127.0(10) . . ?
C221 N104 C225 113.7(13) . . ?
C221 N104 Zn3 129.2(12) . . ?
C225 N104 Zn3 113.9(10) . . ?
C232 N105 C226 117.4(12) . . ?
C232 N105 Zn3 122.7(10) . . ?
C226 N105 Zn3 119.8(10) . . ?
C233 N106 C234 121.0(16) . . ?
C233 N106 Zn3 113.4(11) . . ?
C234 N106 Zn3 124.4(13) . . ?
C241 N107 C245 117.1(12) . . ?
C241 N107 Zn2 130.4(11) . . ?
C245 N107 Zn2 112.5(9) . . ?
C252 N108 C246 119.7(11) . . ?
C252 N108 Zn2 121.4(9) . . ?
C246 N108 Zn2 118.4(9) . . ?
C253 N109 C254 121.3(13) . . ?
C253 N109 Zn2 112.8(10) . . ?
C254 N109 Zn2 124.5(12) . . ?
C261 N110 C265 117.7(13) . . ?
C261 N110 Zn1 129.1(11) . . ?
C265 N110 Zn1 113.1(9) . . ?
C272 N111 C266 119.1(11) . . ?
C272 N111 Zn1 121.2(9) . . ?
C266 N111 Zn1 119.6(9) . . ?
C273 N112 C274 122.7(13) . . ?
C273 N112 Zn1 112.2(10) . . ?
C274 N112 Zn1 123.6(11) . . ?
C281 N113 C285 117.4(13) . . ?
C281 N113 Zn5 132.3(12) . . ?
C285 N113 Zn5 110.4(10) . . ?
C292 N114 C286 119.0(12) . . ?
C292 N114 Zn5 121.7(10) . . ?
C286 N114 Zn5 119.2(10) . . ?
C293 N115 C294 122.9(14) . . ?
C293 N115 Zn5 113.0(10) . . ?
C294 N115 Zn5 122.3(12) . . ?
N101 C201 C202 121.7(13) . . ?
N101 C201 H201 119.1 . . ?
C202 C201 H201 119.1 . . ?
C203 C202 C201 121.0(14) . . ?
C203 C202 H202 119.5 . . ?
C201 C202 H202 119.5 . . ?
C202 C203 C204 118.2(13) . . ?
C202 C203 H203 120.9 . . ?
C204 C203 H203 120.9 . . ?
C203 C204 C205 117.1(12) . . ?
C203 C204 C209 124.6(13) . . ?
C205 C204 C209 118.2(12) . . ?
N101 C205 C204 123.5(11) . . ?
N101 C205 C206 117.0(11) . . ?
C204 C205 C206 119.5(11) . . ?
N102 C206 C207 122.7(10) . . ?
N102 C206 C205 117.1(11) . . ?
C207 C206 C205 120.2(10) . . ?
C210 C207 C206 116.3(11) . . ?
C210 C207 C208 125.0(12) . . ?
C206 C207 C208 118.5(11) . . ?
C209 C208 C207 120.4(14) . . ?
C209 C208 H208 119.8 . . ?
C207 C208 H208 119.8 . . ?
C208 C209 C204 123.0(14) . . ?
C208 C209 H209 118.5 . . ?
C204 C209 H209 118.5 . . ?
C211 C210 C207 120.7(13) . . ?
C211 C210 H210 119.7 . . ?
C207 C210 H210 119.7 . . ?
C210 C211 C212 117.8(13) . . ?
C210 C211 H211 121.1 . . ?
C212 C211 H211 121.1 . . ?
N102 C212 C211 123.6(11) . . ?
N102 C212 C213 112.8(11) . . ?
C211 C212 C213 123.6(12) . . ?
N103 C213 C212 118.7(13) . . ?
N103 C213 H213 120.6 . . ?
C212 C213 H213 120.6 . . ?
C215 C214 C219 118.2(11) . . ?
C215 C214 N103 120.3(13) . . ?
C219 C214 N103 121.4(12) . . ?
C214 C215 C216 120.8(12) . . ?
C214 C215 H215 119.6 . . ?
C216 C215 H215 119.6 . . ?
C217 C216 C215 120.5(12) . . ?
C217 C216 H216 119.8 . . ?
C215 C216 H216 119.8 . . ?
C218 C217 C216 118.6(11) . . ?
C218 C217 S6 123.8(11) . . ?
C216 C217 S6 117.6(10) . . ?
C219 C218 C217 121.2(12) . . ?
C219 C218 H218 119.4 . . ?
C217 C218 H218 119.4 . . ?
C218 C219 C214 120.6(12) . . ?
C218 C219 H219 119.7 . . ?
C214 C219 H219 119.7 . . ?
N104 C221 C222 124.7(15) . . ?
N104 C221 H221 117.6 . . ?
C222 C221 H221 117.6 . . ?
C223 C222 C221 117.7(15) . . ?
C223 C222 H222 121.1 . . ?
C221 C222 H222 121.1 . . ?
C222 C223 C224 121.7(15) . . ?
C222 C223 H223 119.2 . . ?
C224 C223 H223 119.2 . . ?
C225 C224 C223 113.3(12) . . ?
C225 C224 C229 121.7(13) . . ?
C223 C224 C229 124.9(14) . . ?
N104 C225 C224 125.6(12) . . ?
N104 C225 C226 117.7(12) . . ?
C224 C225 C226 116.5(11) . . ?
N105 C226 C227 125.1(11) . . ?
N105 C226 C225 114.5(12) . . ?
C227 C226 C225 120.4(11) . . ?
C230 C227 C226 114.1(12) . . ?
C230 C227 C228 124.3(14) . . ?
C226 C227 C228 120.3(13) . . ?
C229 C228 C227 119.0(15) . . ?
C229 C228 H228 120.5 . . ?
C227 C228 H228 120.5 . . ?
C228 C229 C224 120.5(16) . . ?
C228 C229 H229 119.7 . . ?
C224 C229 H229 119.7 . . ?
C231 C230 C227 118.6(15) . . ?
C231 C230 H230 120.7 . . ?
C227 C230 H230 120.7 . . ?
C230 C231 C232 121.3(14) . . ?
C230 C231 H231 119.3 . . ?
C232 C231 H231 119.3 . . ?
N105 C232 C231 121.1(13) . . ?
N105 C232 C233 111.2(13) . . ?
C231 C232 C233 127.0(15) . . ?
N106 C233 C232 121.3(16) . . ?
N106 C233 H233 119.4 . . ?
C232 C233 H233 119.4 . . ?
C235 C234 C239 118.2(12) . . ?
C235 C234 N106 120.0(15) . . ?
C239 C234 N106 121.0(15) . . ?
C234 C235 C236 121.5(14) . . ?
C234 C235 H235 119.3 . . ?
C236 C235 H235 119.3 . . ?
C237 C236 C235 119.8(13) . . ?
C237 C236 H236 120.1 . . ?
C235 C236 H236 120.1 . . ?
C236 C237 C238 119.1(12) . . ?
C236 C237 S7 119.6(12) . . ?
C238 C237 S7 121.3(13) . . ?
C237 C238 C239 121.4(14) . . ?
C237 C238 H238 119.3 . . ?
C239 C238 H238 119.3 . . ?
C238 C239 C234 120.0(14) . . ?
C238 C239 H239 120.0 . . ?
C234 C239 H239 120.0 . . ?
N107 C241 C242 122.1(14) . . ?
N107 C241 H241 118.9 . . ?
C242 C241 H241 118.9 . . ?
C243 C242 C241 120.8(15) . . ?
C243 C242 H242 119.6 . . ?
C241 C242 H242 119.6 . . ?
C242 C243 C244 119.6(14) . . ?
C242 C243 H243 120.2 . . ?
C244 C243 H243 120.2 . . ?
C245 C244 C243 115.5(12) . . ?
C245 C244 C249 118.8(13) . . ?
C243 C244 C249 125.3(14) . . ?
N107 C245 C244 124.3(12) . . ?
N107 C245 C246 115.7(12) . . ?
C244 C245 C246 119.1(11) . . ?
N108 C246 C247 123.3(11) . . ?
N108 C246 C245 115.2(11) . . ?
C247 C246 C245 121.1(11) . . ?
C246 C247 C250 114.0(12) . . ?
C246 C247 C248 116.5(13) . . ?
C250 C247 C248 128.9(14) . . ?
C249 C248 C247 122.0(15) . . ?
C249 C248 H248 119.0 . . ?
C247 C248 H248 119.0 . . ?
C248 C249 C244 122.2(15) . . ?
C248 C249 H249 118.9 . . ?
C244 C249 H249 118.9 . . ?
C251 C250 C247 121.1(15) . . ?
C251 C250 H250 119.5 . . ?
C247 C250 H250 119.5 . . ?
C250 C251 C252 119.0(14) . . ?
C250 C251 H251 120.5 . . ?
C252 C251 H251 120.5 . . ?
N108 C252 C251 121.0(12) . . ?
N108 C252 C253 111.1(12) . . ?
C251 C252 C253 128.0(13) . . ?
N109 C253 C252 119.2(14) . . ?
N109 C253 H253 120.4 . . ?
C252 C253 H253 120.4 . . ?
C255 C254 N109 120.5(12) . . ?
C255 C254 C259 119.0(11) . . ?
N109 C254 C259 120.2(12) . . ?
C256 C255 C254 121.0(12) . . ?
C256 C255 H255 119.5 . . ?
C254 C255 H255 119.5 . . ?
C255 C256 C257 119.8(12) . . ?
C255 C256 H256 120.1 . . ?
C257 C256 H256 120.1 . . ?
C258 C257 C256 119.5(11) . . ?
C258 C257 S8 122.8(11) . . ?
C256 C257 S8 117.6(10) . . ?
C259 C258 C257 120.3(13) . . ?
C259 C258 H258 119.9 . . ?
C257 C258 H258 119.9 . . ?
C258 C259 C254 120.0(13) . . ?
C258 C259 H259 120.0 . . ?
C254 C259 H259 120.0 . . ?
N110 C261 C262 121.5(15) . . ?
N110 C261 H261 119.3 . . ?
C262 C261 H261 119.3 . . ?
C263 C262 C261 120.8(15) . . ?
C263 C262 H262 119.6 . . ?
C261 C262 H262 119.6 . . ?
C262 C263 C264 120.2(15) . . ?
C262 C263 H263 119.9 . . ?
C264 C263 H263 119.9 . . ?
C263 C264 C269 125.3(15) . . ?
C263 C264 C265 115.0(13) . . ?
C269 C264 C265 118.6(13) . . ?
N110 C265 C264 124.5(11) . . ?
N110 C265 C266 116.6(12) . . ?
C264 C265 C266 118.9(11) . . ?
N111 C266 C267 122.0(11) . . ?
N111 C266 C265 116.3(11) . . ?
C267 C266 C265 121.7(11) . . ?
C270 C267 C266 115.6(12) . . ?
C270 C267 C268 128.5(14) . . ?
C266 C267 C268 115.9(12) . . ?
C269 C268 C267 122.9(15) . . ?
C269 C268 H268 118.6 . . ?
C267 C268 H268 118.6 . . ?
C268 C269 C264 121.7(15) . . ?
C268 C269 H269 119.2 . . ?
C264 C269 H269 119.2 . . ?
C271 C270 C267 122.6(15) . . ?
C271 C270 H270 118.7 . . ?
C267 C270 H270 118.7 . . ?
C270 C271 C272 117.8(14) . . ?
C270 C271 H271 121.1 . . ?
C272 C271 H271 121.1 . . ?
N111 C272 C271 123.0(12) . . ?
N111 C272 C273 111.5(12) . . ?
C271 C272 C273 125.3(13) . . ?
N112 C273 C272 121.2(14) . . ?
N112 C273 H273 119.4 . . ?
C272 C273 H273 119.4 . . ?
C275 C274 C279 119.9(12) . . ?
C275 C274 N112 120.1(13) . . ?
C279 C274 N112 119.8(13) . . ?
C276 C275 C274 120.0(13) . . ?
C276 C275 H275 120.0 . . ?
C274 C275 H275 120.0 . . ?
C275 C276 C277 120.1(13) . . ?
C275 C276 H276 120.0 . . ?
C277 C276 H276 120.0 . . ?
C276 C277 C278 120.1(11) . . ?
C276 C277 S9 118.5(12) . . ?
C278 C277 S9 121.3(12) . . ?
C279 C278 C277 120.2(13) . . ?
C279 C278 H278 119.9 . . ?
C277 C278 H278 119.9 . . ?
C278 C279 C274 119.2(13) . . ?
C278 C279 H279 120.4 . . ?
C274 C279 H279 120.4 . . ?
N113 C281 C282 122.5(15) . . ?
N113 C281 H281 118.7 . . ?
C282 C281 H281 118.7 . . ?
C283 C282 C281 120.3(16) . . ?
C283 C282 H282 119.9 . . ?
C281 C282 H282 119.9 . . ?
C282 C283 C284 119.3(15) . . ?
C282 C283 H283 120.4 . . ?
C284 C283 H283 120.4 . . ?
C283 C284 C289 124.9(15) . . ?
C283 C284 C285 115.7(13) . . ?
C289 C284 C285 119.3(13) . . ?
N113 C285 C284 124.2(12) . . ?
N113 C285 C286 117.8(12) . . ?
C284 C285 C286 117.6(12) . . ?
N114 C286 C287 122.3(11) . . ?
N114 C286 C285 116.0(12) . . ?
C287 C286 C285 121.5(12) . . ?
C286 C287 C290 115.9(12) . . ?
C286 C287 C288 118.7(13) . . ?
C290 C287 C288 125.4(14) . . ?
C289 C288 C287 119.2(16) . . ?
C289 C288 H288 120.4 . . ?
C287 C288 H288 120.4 . . ?
C288 C289 C284 123.4(16) . . ?
C288 C289 H289 118.3 . . ?
C284 C289 H289 118.3 . . ?
C291 C290 C287 121.2(15) . . ?
C291 C290 H290 119.4 . . ?
C287 C290 H290 119.4 . . ?
C290 C291 C292 118.2(14) . . ?
C290 C291 H291 120.9 . . ?
C292 C291 H291 120.9 . . ?
N114 C292 C291 123.2(12) . . ?
N114 C292 C293 111.5(12) . . ?
C291 C292 C293 125.3(14) . . ?
N115 C293 C292 119.0(14) . . ?
N115 C293 H293 120.5 . . ?
C292 C293 H293 120.5 . . ?
C295 C294 C299 119.4(12) . . ?
C295 C294 N115 119.2(13) . . ?
C299 C294 N115 121.4(13) . . ?
C296 C295 C294 121.8(13) . . ?
C296 C295 H295 119.1 . . ?
C294 C295 H295 119.1 . . ?
C297 C296 C295 118.4(13) . . ?
C297 C296 H296 120.8 . . ?
C295 C296 H296 120.8 . . ?
C296 C297 C298 121.0(11) . . ?
C296 C297 S10 115.6(12) . . ?
C298 C297 S10 123.1(12) . . ?
C299 C298 C297 120.3(13) . . ?
C299 C298 H298 119.8 . . ?
C297 C298 H298 119.8 . . ?
C298 C299 C294 119.0(13) . . ?
C298 C299 H299 120.5 . . ?
C294 C299 H299 120.5 . . ?
C315 C301 C302 122.6(18) . . ?
C315 C301 S10 119.0(15) . . ?
C302 C301 S10 117.9(15) . . ?
C316 C302 C303 116.7(17) . . ?
C316 C302 C301 112.4(18) . . ?
C303 C302 C301 130.1(19) . . ?
C302 C303 C304 119.7(17) . . ?
C302 C303 H303 120.2 . . ?
C304 C303 H303 120.2 . . ?
C303 C304 C305 122.8(17) . . ?
C303 C304 S6 115.4(14) . . ?
C305 C304 S6 121.5(14) . . ?
C317 C305 C306 115.4(17) . . ?
C317 C305 C304 114.8(17) . . ?
C306 C305 C304 127.0(17) . . ?
C307 C306 C305 120.3(17) . . ?
C307 C306 H306 119.8 . . ?
C305 C306 H306 119.8 . . ?
C306 C307 C308 119.6(16) . . ?
C306 C307 S7 116.3(14) . . ?
C308 C307 S7 123.6(13) . . ?
C318 C308 C309 115.2(17) . . ?
C318 C308 C307 117.8(17) . . ?
C309 C308 C307 125.1(17) . . ?
C310 C309 C308 121.9(17) . . ?
C310 C309 H309 119.1 . . ?
C308 C309 H309 119.1 . . ?
C309 C310 C311 121.1(16) . . ?
C309 C310 S8 117.5(14) . . ?
C311 C310 S8 120.1(14) . . ?
C312 C311 C319 114.7(17) . . ?
C312 C311 C310 132.1(18) . . ?
C319 C311 C310 113.0(17) . . ?
C313 C312 C311 124.7(19) . . ?
C313 C312 H312 117.7 . . ?
C311 C312 H312 117.7 . . ?
C312 C313 C314 119.2(19) . . ?
C312 C313 S9 117.4(16) . . ?
C314 C313 S9 120.8(17) . . ?
C320 C314 C315 116.8(19) . . ?
C320 C314 C313 114.2(19) . . ?
C315 C314 C313 129(2) . . ?
C314 C315 C301 120.3(19) . . ?
C314 C315 H315 119.8 . . ?
C301 C315 H315 119.8 . . ?
C302 C316 C320 122.9(18) . . ?
C302 C316 C317 122.9(18) . . ?
C320 C316 C317 108.5(16) . . ?
C305 C317 C318 125.6(18) . . ?
C305 C317 C316 121.5(17) . . ?
C318 C317 C316 106.9(16) . . ?
C308 C318 C317 120.6(18) . . ?
C308 C318 C319 125.1(18) . . ?
C317 C318 C319 108.4(17) . . ?
C318 C319 C320 111.0(16) . . ?
C318 C319 C311 120.9(18) . . ?
C320 C319 C311 119.0(17) . . ?
C314 C320 C319 124.8(18) . . ?
C314 C320 C316 122.8(19) . . ?
C319 C320 C316 105.1(16) . . ?
B7 B1 B3 61.9(12) . . ?
B7 B1 B4 109.8(16) . . ?
B3 B1 B4 59.7(12) . . ?
B7 B1 B6 62.0(12) . . ?
B3 B1 B6 108.1(16) . . ?
B4 B1 B6 104.4(16) . . ?
B7 B1 B5 109.8(16) . . ?
B3 B1 B5 106.0(16) . . ?
B4 B1 B5 57.2(11) . . ?
B6 B1 B5 58.6(11) . . ?
B7 B1 H1A 118.5 . . ?
B3 B1 H1A 121.7 . . ?
B4 B1 H1A 123.5 . . ?
B6 B1 H1A 122.8 . . ?
B5 B1 H1A 123.2 . . ?
B12 B2 B11 57.9(11) . . ?
B12 B2 B9 111.1(17) . . ?
B11 B2 B9 112.2(17) . . ?
B12 B2 B8 61.0(12) . . ?
B11 B2 B8 109.7(16) . . ?
B9 B2 B8 62.9(13) . . ?
B12 B2 B10 107.1(16) . . ?
B11 B2 B10 62.5(12) . . ?
B9 B2 B10 59.8(12) . . ?
B8 B2 B10 109.4(17) . . ?
B12 B2 H2A 122.4 . . ?
B11 B2 H2A 120.2 . . ?
B9 B2 H2A 118.7 . . ?
B8 B2 H2A 120.0 . . ?
B10 B2 H2A 121.8 . . ?
B8 B3 B1 108.5(16) . . ?
B8 B3 B4 109.7(17) . . ?
B1 B3 B4 61.6(12) . . ?
B8 B3 B9 62.9(12) . . ?
B1 B3 B9 110.2(17) . . ?
B4 B3 B9 59.7(12) . . ?
B8 B3 B7 60.7(11) . . ?
B1 B3 B7 58.8(11) . . ?
B4 B3 B7 108.8(16) . . ?
B9 B3 B7 111.4(16) . . ?
B8 B3 H3A 120.4 . . ?
B1 B3 H3A 121.5 . . ?
B4 B3 H3A 121.2 . . ?
B9 B3 H3A 119.3 . . ?
B7 B3 H3A 121.1 . . ?
B10 B4 B9 61.3(13) . . ?
B10 B4 B3 109.3(17) . . ?
B9 B4 B3 60.6(12) . . ?
B10 B4 B5 59.0(12) . . ?
B9 B4 B5 109.7(16) . . ?
B3 B4 B5 110.6(15) . . ?
B10 B4 B1 109.8(16) . . ?
B9 B4 B1 108.7(15) . . ?
B3 B4 B1 58.8(11) . . ?
B5 B4 B1 63.8(12) . . ?
B10 B4 H4 121.3 . . ?
B9 B4 H4 120.9 . . ?
B3 B4 H4 121.3 . . ?
B5 B4 H4 119.7 . . ?
B1 B4 H4 120.6 . . ?
B10 B5 B4 57.8(12) . . ?
B10 B5 B11 61.6(12) . . ?
B4 B5 B11 104.7(15) . . ?
B10 B5 B6 107.2(16) . . ?
B4 B5 B6 106.0(16) . . ?
B11 B5 B6 56.6(11) . . ?
B10 B5 B1 105.0(16) . . ?
B4 B5 B1 58.9(12) . . ?
B11 B5 B1 102.4(15) . . ?
B6 B5 B1 58.9(11) . . ?
B10 B5 H5 121.9 . . ?
B4 B5 H5 123.5 . . ?
B11 B5 H5 124.5 . . ?
B6 B5 H5 122.8 . . ?
B1 B5 H5 124.5 . . ?
B12 B6 B11 56.5(11) . . ?
B12 B6 B5 105.6(15) . . ?
B11 B6 B5 61.4(11) . . ?
B12 B6 B1 103.9(15) . . ?
B11 B6 B1 108.7(15) . . ?
B5 B6 B1 62.5(11) . . ?
B12 B6 B7 60.7(12) . . ?
B11 B6 B7 107.5(15) . . ?
B5 B6 B7 108.9(15) . . ?
B1 B6 B7 56.9(11) . . ?
B12 B6 H6 125.0 . . ?
B11 B6 H6 121.8 . . ?
B5 B6 H6 120.3 . . ?
B1 B6 H6 122.8 . . ?
B7 B6 H6 121.9 . . ?
B1 B7 B8 106.4(15) . . ?
B1 B7 B12 103.4(16) . . ?
B8 B7 B12 58.6(11) . . ?
B1 B7 B3 59.3(11) . . ?
B8 B7 B3 57.7(11) . . ?
B12 B7 B3 101.4(15) . . ?
B1 B7 B6 61.1(12) . . ?
B8 B7 B6 105.1(15) . . ?
B12 B7 B6 55.8(11) . . ?
B3 B7 B6 105.5(15) . . ?
B1 B7 H7 122.1 . . ?
B8 B7 H7 122.9 . . ?
B12 B7 H7 126.5 . . ?
B3 B7 H7 124.6 . . ?
B6 B7 H7 123.1 . . ?
B3 B8 B12 105.9(16) . . ?
B3 B8 B2 104.8(16) . . ?
B12 B8 B2 56.4(11) . . ?
B3 B8 B7 61.6(12) . . ?
B12 B8 B7 60.9(11) . . ?
B2 B8 B7 107.2(16) . . ?
B3 B8 B9 60.1(12) . . ?
B12 B8 B9 103.1(16) . . ?
B2 B8 B9 57.5(12) . . ?
B7 B8 B9 109.9(15) . . ?
B3 B8 H8A 122.3 . . ?
B12 B8 H8A 124.7 . . ?
B2 B8 H8A 124.7 . . ?
B7 B8 H8A 119.4 . . ?
B9 B8 H8A 122.9 . . ?
B2 B9 B10 61.5(13) . . ?
B2 B9 B4 105.0(16) . . ?
B10 B9 B4 56.8(12) . . ?
B2 B9 B3 104.1(16) . . ?
B10 B9 B3 105.1(16) . . ?
B4 B9 B3 59.7(12) . . ?
B2 B9 B8 59.6(11) . . ?
B10 B9 B8 108.1(15) . . ?
B4 B9 B8 105.2(15) . . ?
B3 B9 B8 57.1(11) . . ?
B2 B9 H9A 122.8 . . ?
B10 B9 H9A 122.1 . . ?
B4 B9 H9A 124.0 . . ?
B3 B9 H9A 124.3 . . ?
B8 B9 H9A 122.7 . . ?
B4 B10 B5 63.3(13) . . ?
B4 B10 B9 61.9(13) . . ?
B5 B10 B9 113.7(18) . . ?
B4 B10 B2 106.8(17) . . ?
B5 B10 B2 108.0(16) . . ?
B9 B10 B2 58.7(12) . . ?
B4 B10 B11 109.3(16) . . ?
B5 B10 B11 62.3(12) . . ?
B9 B10 B11 105.7(16) . . ?
B2 B10 B11 55.7(11) . . ?
B4 B10 H10A 120.1 . . ?
B5 B10 H10A 117.6 . . ?
B9 B10 H10A 120.5 . . ?
B2 B10 H10A 124.9 . . ?
B11 B10 H10A 123.4 . . ?
B12 B11 B2 60.8(12) . . ?
B12 B11 B6 61.1(12) . . ?
B2 B11 B6 110.5(17) . . ?
B12 B11 B10 108.8(17) . . ?
B2 B11 B10 61.8(12) . . ?
B6 B11 B10 107.2(16) . . ?
B12 B11 B5 109.6(17) . . ?
B2 B11 B5 108.0(16) . . ?
B6 B11 B5 61.9(12) . . ?
B10 B11 B5 56.2(11) . . ?
B12 B11 H11A 120.5 . . ?
B2 B11 H11A 120.1 . . ?
B6 B11 H11A 120.3 . . ?
B10 B11 H11A 123.0 . . ?
B5 B11 H11A 122.2 . . ?
B11 B12 B2 61.3(12) . . ?
B11 B12 B6 62.5(12) . . ?
B2 B12 B6 112.0(16) . . ?
B11 B12 B8 113.7(16) . . ?
B2 B12 B8 62.6(12) . . ?
B6 B12 B8 113.0(16) . . ?
B11 B12 B7 114.7(16) . . ?
B2 B12 B7 111.9(16) . . ?
B6 B12 B7 63.6(12) . . ?
B8 B12 B7 60.5(12) . . ?
B11 B12 H12 117.9 . . ?
B2 B12 H12 119.8 . . ?
B6 B12 H12 118.4 . . ?
B8 B12 H12 118.9 . . ?
B7 B12 H12 118.5 . . ?
B19 B13 B15 61.9(12) . . ?
B19 B13 B16 109.8(16) . . ?
B15 B13 B16 59.7(12) . . ?
B19 B13 B18 62.0(12) . . ?
B15 B13 B18 108.1(15) . . ?
B16 B13 B18 104.3(16) . . ?
B19 B13 B17 109.9(16) . . ?
B15 B13 B17 106.0(16) . . ?
B16 B13 B17 57.2(11) . . ?
B18 B13 B17 58.6(11) . . ?
B19 B13 H13A 118.5 . . ?
B15 B13 H13A 121.7 . . ?
B16 B13 H13A 123.5 . . ?
B18 B13 H13A 122.8 . . ?
B17 B13 H13A 123.2 . . ?
B24 B14 B23 57.9(11) . . ?
B24 B14 B21 111.0(17) . . ?
B23 B14 B21 112.3(17) . . ?
B24 B14 B20 60.9(12) . . ?
B23 B14 B20 109.6(16) . . ?
B21 B14 B20 62.9(13) . . ?
B24 B14 B22 107.0(16) . . ?
B23 B14 B22 62.5(12) . . ?
B21 B14 B22 59.8(12) . . ?
B20 B14 B22 109.3(16) . . ?
B24 B14 H14 122.5 . . ?
B23 B14 H14 120.2 . . ?
B21 B14 H14 118.6 . . ?
B20 B14 H14 120.1 . . ?
B22 B14 H14 121.8 . . ?
B20 B15 B13 108.6(16) . . ?
B20 B15 B16 109.7(18) . . ?
B13 B15 B16 61.6(12) . . ?
B20 B15 B21 63.0(12) . . ?
B13 B15 B21 110.2(17) . . ?
B16 B15 B21 59.5(12) . . ?
B20 B15 B19 60.8(11) . . ?
B13 B15 B19 58.8(11) . . ?
B16 B15 B19 108.9(16) . . ?
B21 B15 B19 111.5(16) . . ?
B20 B15 H15A 120.3 . . ?
B13 B15 H15A 121.4 . . ?
B16 B15 H15A 121.2 . . ?
B21 B15 H15A 119.4 . . ?
B19 B15 H15A 121.1 . . ?
B22 B16 B21 61.4(13) . . ?
B22 B16 B17 58.9(12) . . ?
B21 B16 B17 109.8(17) . . ?
B22 B16 B15 109.5(17) . . ?
B21 B16 B15 60.7(12) . . ?
B17 B16 B15 110.6(15) . . ?
B22 B16 B13 109.9(16) . . ?
B21 B16 B13 108.8(15) . . ?
B17 B16 B13 63.9(12) . . ?
B15 B16 B13 58.7(11) . . ?
B22 B16 H16A 121.2 . . ?
B21 B16 H16A 120.8 . . ?
B17 B16 H16A 119.7 . . ?
B15 B16 H16A 121.2 . . ?
B13 B16 H16A 120.6 . . ?
B22 B17 B16 57.8(12) . . ?
B22 B17 B23 61.5(12) . . ?
B16 B17 B23 104.6(15) . . ?
B22 B17 B18 107.3(15) . . ?
B16 B17 B18 106.1(16) . . ?
B23 B17 B18 56.6(11) . . ?
B22 B17 B13 105.1(16) . . ?
B16 B17 B13 59.0(12) . . ?
B23 B17 B13 102.3(15) . . ?
B18 B17 B13 59.0(11) . . ?
B22 B17 H17 121.8 . . ?
B16 B17 H17 123.5 . . ?
B23 B17 H17 124.6 . . ?
B18 B17 H17 122.8 . . ?
B13 B17 H17 124.5 . . ?
B24 B18 B23 56.3(11) . . ?
B24 B18 B17 105.5(15) . . ?
B23 B18 B17 61.6(11) . . ?
B24 B18 B13 103.7(15) . . ?
B23 B18 B13 108.7(15) . . ?
B17 B18 B13 62.5(11) . . ?
B24 B18 B19 60.6(11) . . ?
B23 B18 B19 107.4(15) . . ?
B17 B18 B19 108.8(15) . . ?
B13 B18 B19 56.8(11) . . ?
B24 B18 H18A 125.1 . . ?
B23 B18 H18A 121.8 . . ?
B17 B18 H18A 120.3 . . ?
B13 B18 H18A 122.8 . . ?
B19 B18 H18A 122.0 . . ?
B13 B19 B20 106.4(15) . . ?
B13 B19 B24 103.4(16) . . ?
B20 B19 B24 58.7(11) . . ?
B13 B19 B15 59.3(11) . . ?
B20 B19 B15 57.6(11) . . ?
B24 B19 B15 101.3(15) . . ?
B13 B19 B18 61.2(12) . . ?
B20 B19 B18 105.2(15) . . ?
B24 B19 B18 55.8(11) . . ?
B15 B19 B18 105.5(15) . . ?
B13 B19 H19A 122.1 . . ?
B20 B19 H19A 122.9 . . ?
B24 B19 H19A 126.5 . . ?
B15 B19 H19A 124.7 . . ?
B18 B19 H19A 123.0 . . ?
B15 B20 B24 105.9(16) . . ?
B15 B20 B14 104.9(16) . . ?
B24 B20 B14 56.2(11) . . ?
B15 B20 B19 61.6(12) . . ?
B24 B20 B19 60.9(11) . . ?
B14 B20 B19 107.2(16) . . ?
B15 B20 B21 60.2(12) . . ?
B24 B20 B21 102.8(15) . . ?
B14 B20 B21 57.4(11) . . ?
B19 B20 B21 110.0(15) . . ?
B15 B20 H20 122.2 . . ?
B24 B20 H20 124.8 . . ?
B14 B20 H20 124.8 . . ?
B19 B20 H20 119.3 . . ?
B21 B20 H20 123.0 . . ?
B14 B21 B22 61.6(13) . . ?
B14 B21 B16 105.0(16) . . ?
B22 B21 B16 56.7(12) . . ?
B14 B21 B15 104.1(16) . . ?
B22 B21 B15 105.0(16) . . ?
B16 B21 B15 59.8(12) . . ?
B14 B21 B20 59.8(11) . . ?
B22 B21 B20 108.2(15) . . ?
B16 B21 B20 105.0(15) . . ?
B15 B21 B20 56.8(11) . . ?
B14 B21 H21A 122.7 . . ?
B22 B21 H21A 122.0 . . ?
B16 B21 H21A 124.1 . . ?
B15 B21 H21A 124.4 . . ?
B20 B21 H21A 122.7 . . ?
B16 B22 B17 63.3(13) . . ?
B16 B22 B21 61.8(13) . . ?
B17 B22 B21 113.7(18) . . ?
B16 B22 B14 106.6(17) . . ?
B17 B22 B14 108.0(16) . . ?
B21 B22 B14 58.6(12) . . ?
B16 B22 B23 109.3(16) . . ?
B17 B22 B23 62.5(12) . . ?
B21 B22 B23 105.5(16) . . ?
B14 B22 B23 55.6(11) . . ?
B16 B22 H22A 120.1 . . ?
B17 B22 H22A 117.5 . . ?
B21 B22 H22A 120.6 . . ?
B14 B22 H22A 125.0 . . ?
B23 B22 H22A 123.4 . . ?
B24 B23 B14 60.8(12) . . ?
B24 B23 B18 61.2(12) . . ?
B14 B23 B18 110.6(17) . . ?
B24 B23 B22 108.9(17) . . ?
B14 B23 B22 62.0(12) . . ?
B18 B23 B22 107.1(16) . . ?
B24 B23 B17 109.5(17) . . ?
B14 B23 B17 108.0(16) . . ?
B18 B23 B17 61.9(12) . . ?
B22 B23 B17 56.0(11) . . ?
B24 B23 H23A 120.4 . . ?
B14 B23 H23A 120.0 . . ?
B18 B23 H23A 120.3 . . ?
B22 B23 H23A 123.0 . . ?
B17 B23 H23A 122.4 . . ?
B23 B24 B14 61.3(12) . . ?
B23 B24 B18 62.5(12) . . ?
B14 B24 B18 112.1(16) . . ?
B23 B24 B20 113.9(16) . . ?
B14 B24 B20 62.8(12) . . ?
B18 B24 B20 113.0(16) . . ?
B23 B24 B19 114.8(16) . . ?
B14 B24 B19 112.1(16) . . ?
B18 B24 B19 63.6(12) . . ?
B20 B24 B19 60.4(12) . . ?
B23 B24 H24 117.8 . . ?
B14 B24 H24 119.7 . . ?
B18 B24 H24 118.4 . . ?
B20 B24 H24 118.8 . . ?
B19 B24 H24 118.5 . . ?
O2A S1A O1A 120.0(18) . . ?
O2A S1A N1A 109.1(15) . . ?
O1A S1A N1A 112.7(16) . . ?
O2A S1A C1A 104.1(15) . . ?
O1A S1A C1A 103.6(15) . . ?
N1A S1A C1A 105.8(14) . . ?
O3A S2A O4A 115.9(19) . . ?
O3A S2A N1A 117.1(17) . . ?
O4A S2A N1A 109.5(16) . . ?
O3A S2A C2A 105.7(15) . . ?
O4A S2A C2A 105.6(15) . . ?
N1A S2A C2A 101.3(13) . . ?
S1A N1A S2A 125.5(15) . . ?
F2A C1A F1A 107(2) . . ?
F2A C1A F3A 115(2) . . ?
F1A C1A F3A 106(2) . . ?
F2A C1A S1A 110.5(18) . . ?
F1A C1A S1A 107.4(17) . . ?
F3A C1A S1A 111.0(17) . . ?
F4A C2A F5A 112(2) . . ?
F4A C2A F6A 105(2) . . ?
F5A C2A F6A 117(2) . . ?
F4A C2A S2A 110.5(17) . . ?
F5A C2A S2A 105.6(17) . . ?
F6A C2A S2A 106.5(17) . . ?
O1G S1G O2G 120(3) . . ?
O1G S1G N1G 112(2) . . ?
O2G S1G N1G 105(2) . . ?
O1G S1G C1G 106(2) . . ?
O2G S1G C1G 105(2) . . ?
N1G S1G C1G 107.7(19) . . ?
O3G S2G O4G 121(2) . . ?
O3G S2G N1G 113(2) . . ?
O4G S2G N1G 110(2) . . ?
O3G S2G C2G 107(2) . . ?
O4G S2G C2G 101.4(19) . . ?
N1G S2G C2G 102.3(17) . . ?
F3G C1G F1G 112(3) . . ?
F3G C1G F2G 107(3) . . ?
F1G C1G F2G 105(3) . . ?
F3G C1G S1G 109(2) . . ?
F1G C1G S1G 112(2) . . ?
F2G C1G S1G 111(2) . . ?
F6G C2G F5G 110(3) . . ?
F6G C2G F4G 109(3) . . ?
F5G C2G F4G 104(3) . . ?
F6G C2G S2G 112(2) . . ?
F5G C2G S2G 114(2) . . ?
F4G C2G S2G 108(2) . . ?
S1G N1G S2G 128(2) . . ?
O2B S1B O1B 123.2(19) . . ?
O2B S1B N1B 106.3(16) . . ?
O1B S1B N1B 110.9(18) . . ?
O2B S1B C1B 104.8(15) . . ?
O1B S1B C1B 100.6(15) . . ?
N1B S1B C1B 110.4(15) . . ?
O3B S2B O4B 131(2) . . ?
O3B S2B N1B 116.2(17) . . ?
O4B S2B N1B 106.2(17) . . ?
O3B S2B C2B 101.5(15) . . ?
O4B S2B C2B 98.1(16) . . ?
N1B S2B C2B 94.6(12) . . ?
S1B N1B S2B 115.7(14) . . ?
F1B C1B F2B 110(2) . . ?
F1B C1B F3B 112(2) . . ?
F2B C1B F3B 112(2) . . ?
F1B C1B S1B 111.6(18) . . ?
F2B C1B S1B 104.4(17) . . ?
F3B C1B S1B 106.4(17) . . ?
F4B C2B F6B 112(2) . . ?
F4B C2B F5B 120(3) . . ?
F6B C2B F5B 108(2) . . ?
F4B C2B S2B 109.4(18) . . ?
F6B C2B S2B 104.6(18) . . ?
F5B C2B S2B 101.3(16) . . ?
O1C S1C O2C 112.4(13) . . ?
O1C S1C N1C 129.8(12) . . ?
O2C S1C N1C 101.0(12) . . ?
O1C S1C C1C 104.7(12) . . ?
O2C S1C C1C 104.5(12) . . ?
N1C S1C C1C 101.7(10) . . ?
S1C N1C S2H 157.9(15) . . ?
S1C N1C S2C 119.4(12) . . ?
F1C C1C F2C 110.8(19) . . ?
F1C C1C F3C 105.7(18) . . ?
F2C C1C F3C 105.8(17) . . ?
F1C C1C S1C 112.2(14) . . ?
F2C C1C S1C 111.7(14) . . ?
F3C C1C S1C 110.2(14) . . ?
O3C S2C O4C 119(2) . . ?
O3C S2C N1C 108.2(16) . . ?
O4C S2C N1C 110.1(16) . . ?
O3C S2C C2C 107.2(17) . . ?
O4C S2C C2C 104.1(16) . . ?
N1C S2C C2C 107.2(12) . . ?
F6C C2C F4C 113(2) . . ?
F6C C2C F5C 107(2) . . ?
F4C C2C F5C 110(2) . . ?
F6C C2C S2C 107.2(18) . . ?
F4C C2C S2C 109.5(18) . . ?
F5C C2C S2C 109.2(18) . . ?
O4H S2H O3H 122(3) . . ?
O4H S2H N1C 110(2) . . ?
O3H S2H N1C 107(2) . . ?
O4H S2H C2H 103(2) . . ?
O3H S2H C2H 105(2) . . ?
N1C S2H C2H 110.4(15) . . ?
F5H C2H F6H 115(3) . . ?
F5H C2H F4H 107(3) . . ?
F6H C2H F4H 107(3) . . ?
F5H C2H S2H 108(2) . . ?
F6H C2H S2H 103(2) . . ?
F4H C2H S2H 118(3) . . ?
O2D S1D O1D 125(2) . . ?
O2D S1D N1D 108(2) . . ?
O1D S1D N1D 111(2) . . ?
O2D S1D C1D 106.8(18) . . ?
O1D S1D C1D 104.7(18) . . ?
N1D S1D C1D 98.5(14) . . ?
O4D S2D O3D 121(2) . . ?
O4D S2D N1D 107.2(18) . . ?
O3D S2D N1D 114(2) . . ?
O4D S2D C2D 104.4(19) . . ?
O3D S2D C2D 99.4(16) . . ?
N1D S2D C2D 109.6(17) . . ?
S2D N1D S1D 118.3(18) . . ?
F2D C1D F1D 117(3) . . ?
F2D C1D F3D 107(3) . . ?
F1D C1D F3D 105(3) . . ?
F2D C1D S1D 111(2) . . ?
F1D C1D S1D 104(2) . . ?
F3D C1D S1D 112(2) . . ?
F5D C2D F6D 113(3) . . ?
F5D C2D F4D 105(3) . . ?
F6D C2D F4D 112(3) . . ?
F5D C2D S2D 109(2) . . ?
F6D C2D S2D 109(2) . . ?
F4D C2D S2D 109(2) . . ?
O1E S1E O2E 120(2) . . ?
O1E S1E N1E 103.5(18) . . ?
O2E S1E N1E 109.6(18) . . ?
O1E S1E C1E 103.7(16) . . ?
O2E S1E C1E 98.6(16) . . ?
N1E S1E C1E 122.2(16) . . ?
O3E S2E O4E 120(2) . . ?
O3E S2E N1E 112.8(18) . . ?
O4E S2E N1E 111(2) . . ?
O3E S2E C2E 104.2(17) . . ?
O4E S2E C2E 100.1(17) . . ?
N1E S2E C2E 107.7(16) . . ?
S2E N1E S1E 152(2) . . ?
F1E C1E F2E 120(3) . . ?
F1E C1E F3E 97(2) . . ?
F2E C1E F3E 107(2) . . ?
F1E C1E S1E 109.0(19) . . ?
F2E C1E S1E 105.8(16) . . ?
F3E C1E S1E 118(2) . . ?
F4E C2E F6E 120(3) . . ?
F4E C2E F5E 117(3) . . ?
F6E C2E F5E 109(3) . . ?
F4E C2E S2E 95.4(19) . . ?
F6E C2E S2E 104(2) . . ?
F5E C2E S2E 109(2) . . ?
O3F S2F O4F 119(3) . . ?
O3F S2F N1F 115(2) . . ?
O4F S2F N1F 97(2) . . ?
O3F S2F C2F 105(2) . . ?
O4F S2F C2F 105(2) . . ?
N1F S2F C2F 114.8(18) . . ?
O2F S1F O1F 121(3) . . ?
O2F S1F N1F 103(2) . . ?
O1F S1F N1F 103(2) . . ?
O2F S1F C1F 112(2) . . ?
O1F S1F C1F 103(2) . . ?
N1F S1F C1F 115.2(18) . . ?
F2F C1F F1F 99(3) . . ?
F2F C1F F3F 109(3) . . ?
F1F C1F F3F 94(2) . . ?
F2F C1F S1F 110(2) . . ?
F1F C1F S1F 125(3) . . ?
F3F C1F S1F 117(2) . . ?
S2F N1F S1F 127(2) . . ?
F4F C2F F6F 104(3) . . ?
F4F C2F F5F 111(3) . . ?
F6F C2F F5F 104(3) . . ?
F4F C2F S2F 112(2) . . ?
F6F C2F S2F 117(3) . . ?
F5F C2F S2F 109(2) . . ?
C1S C2S H2S1 109.5 . . ?
C1S C2S H2S2 109.5 . . ?
H2S1 C2S H2S2 109.5 . . ?
C1S C2S H2S3 109.5 . . ?
H2S1 C2S H2S3 109.5 . . ?
H2S2 C2S H2S3 109.5 . . ?
N1S C1S C2S 164(5) . . ?
N3S C5S C6S 172(5) . . ?
C5S C6S H6S1 109.5 . . ?
C5S C6S H6S2 109.5 . . ?
H6S1 C6S H6S2 109.5 . . ?
C5S C6S H6S3 109.5 . . ?
H6S1 C6S H6S3 109.5 . . ?
H6S2 C6S H6S3 109.5 . . ?
N2S C3S C4S 171(5) . . ?
N4S C7S C8S 168(4) . . ?
C7S C8S H8S1 109.5 . . ?
C7S C8S H8S2 109.5 . . ?
H8S1 C8S H8S2 109.5 . . ?
C7S C8S H8S3 109.5 . . ?
H8S1 C8S H8S3 109.5 . . ?
H8S2 C8S H8S3 109.5 . . ?

loop_
_geom_bond_atom_site_label_1
_geom_bond_atom_site_label_2
_geom_bond_distance
_geom_bond_site_symmetry_2
_geom_bond_publ_flag
Zn1 N2 2.053(10) . ?
Zn1 N111 2.102(13) . ?
Zn1 N1 2.261(11) . ?
Zn1 N110 2.269(13) . ?
Zn1 N112 2.271(14) . ?
Zn1 N3 2.280(13) . ?
Zn2 N5 2.018(10) . ?
Zn2 N108 2.020(13) . ?
Zn2 N107 2.190(13) . ?
Zn2 N109 2.213(13) . ?
Zn2 N6 2.214(13) . ?
Zn2 N4 2.325(12) . ?
Zn3 N8 1.979(12) . ?
Zn3 N7 2.127(14) . ?
Zn3 N105 2.180(15) . ?
Zn3 N9 2.244(13) . ?
Zn3 N104 2.273(14) . ?
Zn3 N106 2.321(18) . ?
Zn4 N11 2.032(10) . ?
Zn4 N102 2.035(11) . ?
Zn4 N12 2.164(12) . ?
Zn4 N101 2.222(12) . ?
Zn4 N10 2.352(12) . ?
Zn4 N103 2.360(13) . ?
Zn5 N14 2.010(12) . ?
Zn5 N114 2.040(14) . ?
Zn5 N115 2.218(14) . ?
Zn5 N15 2.220(13) . ?
Zn5 N113 2.273(14) . ?
Zn5 N13 2.297(12) . ?
S1 C17 1.773(7) . ?
S1 C101 1.80(2) . ?
S2 C104 1.729(19) . ?
S2 C37 1.768(8) . ?
S3 C107 1.76(2) . ?
S3 C57 1.776(8) . ?
S4 C110 1.77(2) . ?
S4 C77 1.773(8) . ?
S5 C113 1.743(19) . ?
S5 C97 1.767(8) . ?
N1 C1 1.316(8) . ?
N1 C5 1.358(6) . ?
N2 C12 1.326(6) . ?
N2 C6 1.349(6) . ?
N3 C13 1.283(11) . ?
N3 C14 1.407(8) . ?
N4 C21 1.311(8) . ?
N4 C25 1.362(6) . ?
N5 C32 1.327(7) . ?
N5 C26 1.355(6) . ?
N6 C33 1.285(12) . ?
N6 C34 1.425(9) . ?
N7 C41 1.325(8) . ?
N7 C45 1.360(7) . ?
N8 C52 1.321(7) . ?
N8 C46 1.348(6) . ?
N9 C53 1.261(11) . ?
N9 C54 1.393(9) . ?
N10 C61 1.319(8) . ?
N10 C65 1.358(6) . ?
N11 C72 1.331(6) . ?
N11 C66 1.350(6) . ?
N12 C73 1.288(11) . ?
N12 C74 1.412(9) . ?
N13 C81 1.323(8) . ?
N13 C85 1.352(7) . ?
N14 C92 1.325(7) . ?
N14 C86 1.351(6) . ?
N15 C93 1.288(12) . ?
N15 C94 1.419(9) . ?
C1 C2 1.393(11) . ?
C1 H1 0.9500 . ?
C2 C3 1.372(11) . ?
C2 H2 0.9500 . ?
C3 C4 1.406(10) . ?
C3 H3 0.9500 . ?
C4 C5 1.412(7) . ?
C4 C9 1.414(10) . ?
C5 C6 1.434(9) . ?
C6 C7 1.413(6) . ?
C7 C10 1.407(10) . ?
C7 C8 1.422(10) . ?
C8 C9 1.349(12) . ?
C8 H8 0.9500 . ?
C9 H9 0.9500 . ?
C10 C11 1.379(9) . ?
C10 H10 0.9500 . ?
C11 C12 1.388(9) . ?
C11 H11 0.9500 . ?
C12 C13 1.467(8) . ?
C13 H13 0.9500 . ?
C14 C15 1.388(9) . ?
C14 C19 1.394(9) . ?
C15 C16 1.383(8) . ?
C15 H15 0.9500 . ?
C16 C17 1.385(9) . ?
C16 H16 0.9500 . ?
C17 C18 1.380(9) . ?
C18 C19 1.379(9) . ?
C18 H18 0.9500 . ?
C19 H19 0.9500 . ?
C21 C22 1.392(11) . ?
C21 H21 0.9500 . ?
C22 C23 1.358(11) . ?
C22 H22 0.9500 . ?
C23 C24 1.422(10) . ?
C23 H23 0.9500 . ?
C24 C25 1.411(7) . ?
C24 C29 1.432(10) . ?
C25 C26 1.444(9) . ?
C26 C27 1.416(7) . ?
C27 C30 1.412(10) . ?
C27 C28 1.427(10) . ?
C28 C29 1.353(13) . ?
C28 H28 0.9500 . ?
C29 H29 0.9500 . ?
C30 C31 1.377(10) . ?
C30 H30 0.9500 . ?
C31 C32 1.389(9) . ?
C31 H31 0.9500 . ?
C32 C33 1.468(8) . ?
C33 H33 0.9500 . ?
C34 C35 1.386(9) . ?
C34 C39 1.393(10) . ?
C35 C36 1.390(9) . ?
C35 H35 0.9500 . ?
C36 C37 1.378(9) . ?
C36 H36 0.9500 . ?
C37 C38 1.380(9) . ?
C38 C39 1.388(9) . ?
C38 H38 0.9500 . ?
C39 H39 0.9500 . ?
C41 C42 1.382(12) . ?
C41 H41 0.9500 . ?
C42 C43 1.363(11) . ?
C42 H42 0.9500 . ?
C43 C44 1.411(10) . ?
C43 H43 0.9500 . ?
C44 C45 1.402(7) . ?
C44 C49 1.413(10) . ?
C45 C46 1.449(9) . ?
C46 C47 1.409(7) . ?
C47 C50 1.421(10) . ?
C47 C48 1.434(10) . ?
C48 C49 1.350(13) . ?
C48 H48 0.9500 . ?
C49 H49 0.9500 . ?
C50 C51 1.375(10) . ?
C50 H50 0.9500 . ?
C51 C52 1.384(9) . ?
C51 H51 0.9500 . ?
C52 C53 1.470(8) . ?
C53 H53 0.9500 . ?
C54 C55 1.387(9) . ?
C54 C59 1.401(9) . ?
C55 C56 1.385(9) . ?
C55 H55 0.9500 . ?
C56 C57 1.394(9) . ?
C56 H56 0.9500 . ?
C57 C58 1.392(9) . ?
C58 C59 1.378(9) . ?
C58 H58 0.9500 . ?
C59 H59 0.9500 . ?
C61 C62 1.394(12) . ?
C61 H61 0.9500 . ?
C62 C63 1.358(11) . ?
C62 H62 0.9500 . ?
C63 C64 1.407(10) . ?
C63 H63 0.9500 . ?
C64 C65 1.407(7) . ?
C64 C69 1.408(10) . ?
C65 C66 1.438(9) . ?
C66 C67 1.415(7) . ?
C67 C70 1.406(10) . ?
C67 C68 1.422(10) . ?
C68 C69 1.350(13) . ?
C68 H68 0.9500 . ?
C69 H69 0.9500 . ?
C70 C71 1.359(10) . ?
C70 H70 0.9500 . ?
C71 C72 1.381(9) . ?
C71 H71 0.9500 . ?
C72 C73 1.462(8) . ?
C73 H73 0.9500 . ?
C74 C75 1.393(9) . ?
C74 C79 1.399(9) . ?
C75 C76 1.378(9) . ?
C75 H75 0.9500 . ?
C76 C77 1.387(9) . ?
C76 H76 0.9500 . ?
C77 C78 1.389(9) . ?
C78 C79 1.378(9) . ?
C78 H78 0.9500 . ?
C79 H79 0.9500 . ?
C81 C82 1.388(12) . ?
C81 H81 0.9500 . ?
C82 C83 1.357(11) . ?
C82 H82 0.9500 . ?
C83 C84 1.414(10) . ?
C83 H83 0.9500 . ?
C84 C85 1.413(7) . ?
C84 C89 1.415(10) . ?
C85 C86 1.433(9) . ?
C86 C87 1.412(7) . ?
C87 C90 1.419(10) . ?
C87 C88 1.422(10) . ?
C88 C89 1.355(13) . ?
C88 H88 0.9500 . ?
C89 H89 0.9500 . ?
C90 C91 1.356(10) . ?
C90 H90 0.9500 . ?
C91 C92 1.387(9) . ?
C91 H91 0.9500 . ?
C92 C93 1.473(8) . ?
C93 H93 0.9500 . ?
C94 C95 1.390(9) . ?
C94 C99 1.398(9) . ?
C95 C96 1.380(9) . ?
C95 H95 0.9500 . ?
C96 C97 1.379(9) . ?
C96 H96 0.9500 . ?
C97 C98 1.392(9) . ?
C98 C99 1.380(9) . ?
C98 H98 0.9500 . ?
C99 H99 0.9500 . ?
C101 C115 1.40(2) . ?
C101 C102 1.48(2) . ?
C102 C116 1.37(2) . ?
C102 C103 1.44(2) . ?
C103 C104 1.41(2) . ?
C103 H103 0.9500 . ?
C104 C105 1.48(2) . ?
C105 C117 1.38(2) . ?
C105 C106 1.44(2) . ?
C106 C107 1.38(2) . ?
C106 H106 0.9500 . ?
C107 C108 1.50(2) . ?
C108 C118 1.32(2) . ?
C108 C109 1.44(2) . ?
C109 C110 1.40(2) . ?
C109 H109 0.9500 . ?
C110 C111 1.46(2) . ?
C111 C119 1.43(2) . ?
C111 C112 1.44(2) . ?
C112 C113 1.34(2) . ?
C112 H112 0.9500 . ?
C113 C114 1.50(2) . ?
C114 C120 1.35(2) . ?
C114 C115 1.37(2) . ?
C115 H115 0.9500 . ?
C116 C120 1.42(2) . ?
C116 C117 1.45(2) . ?
C117 C118 1.41(2) . ?
C118 C119 1.40(2) . ?
C119 C120 1.42(2) . ?
S6 C304 1.767(19) . ?
S6 C217 1.782(10) . ?
S7 C307 1.759(19) . ?
S7 C237 1.762(11) . ?
S8 C257 1.780(11) . ?
S8 C310 1.788(18) . ?
S9 C313 1.72(2) . ?
S9 C277 1.774(11) . ?
S10 C301 1.76(2) . ?
S10 C297 1.760(11) . ?
N101 C201 1.321(11) . ?
N101 C205 1.359(10) . ?
N102 C212 1.323(10) . ?
N102 C206 1.352(10) . ?
N103 C213 1.290(13) . ?
N103 C214 1.413(11) . ?
N104 C221 1.307(12) . ?
N104 C225 1.382(11) . ?
N105 C232 1.332(11) . ?
N105 C226 1.361(11) . ?
N106 C233 1.297(15) . ?
N106 C234 1.431(12) . ?
N107 C241 1.326(12) . ?
N107 C245 1.360(11) . ?
N108 C252 1.326(11) . ?
N108 C246 1.353(10) . ?
N109 C253 1.264(13) . ?
N109 C254 1.393(11) . ?
N110 C261 1.321(12) . ?
N110 C265 1.359(11) . ?
N111 C272 1.340(11) . ?
N111 C266 1.344(10) . ?
N112 C273 1.286(13) . ?
N112 C274 1.405(11) . ?
N113 C281 1.324(12) . ?
N113 C285 1.352(11) . ?
N114 C292 1.330(11) . ?
N114 C286 1.347(10) . ?
N115 C293 1.286(14) . ?
N115 C294 1.417(11) . ?
C201 C202 1.399(13) . ?
C201 H201 0.9500 . ?
C202 C203 1.382(13) . ?
C202 H202 0.9500 . ?
C203 C204 1.406(13) . ?
C203 H203 0.9500 . ?
C204 C205 1.411(11) . ?
C204 C209 1.413(12) . ?
C205 C206 1.430(11) . ?
C206 C207 1.414(10) . ?
C207 C210 1.402(12) . ?
C207 C208 1.425(12) . ?
C208 C209 1.343(14) . ?
C208 H208 0.9500 . ?
C209 H209 0.9500 . ?
C210 C211 1.380(12) . ?
C210 H210 0.9500 . ?
C211 C212 1.392(12) . ?
C211 H211 0.9500 . ?
C212 C213 1.463(11) . ?
C213 H213 0.9500 . ?
C214 C215 1.388(12) . ?
C214 C219 1.395(12) . ?
C215 C216 1.388(11) . ?
C215 H215 0.9500 . ?
C216 C217 1.387(12) . ?
C216 H216 0.9500 . ?
C217 C218 1.381(12) . ?
C218 C219 1.375(11) . ?
C218 H218 0.9500 . ?
C219 H219 0.9500 . ?
C221 C222 1.398(14) . ?
C221 H221 0.9500 . ?
C222 C223 1.351(14) . ?
C222 H222 0.9500 . ?
C223 C224 1.425(13) . ?
C223 H223 0.9500 . ?
C224 C225 1.419(11) . ?
C224 C229 1.445(13) . ?
C225 C226 1.449(12) . ?
C226 C227 1.430(11) . ?
C227 C230 1.413(13) . ?
C227 C228 1.434(13) . ?
C228 C229 1.355(15) . ?
C228 H228 0.9500 . ?
C229 H229 0.9500 . ?
C230 C231 1.384(13) . ?
C230 H230 0.9500 . ?
C231 C232 1.394(13) . ?
C231 H231 0.9500 . ?
C232 C233 1.467(12) . ?
C233 H233 0.9500 . ?
C234 C235 1.386(13) . ?
C234 C239 1.393(13) . ?
C235 C236 1.395(12) . ?
C235 H235 0.9500 . ?
C236 C237 1.377(12) . ?
C236 H236 0.9500 . ?
C237 C238 1.379(13) . ?
C238 C239 1.388(12) . ?
C238 H238 0.9500 . ?
C239 H239 0.9500 . ?
C241 C242 1.380(14) . ?
C241 H241 0.9500 . ?
C242 C243 1.359(14) . ?
C242 H242 0.9500 . ?
C243 C244 1.407(13) . ?
C243 H243 0.9500 . ?
C244 C245 1.403(11) . ?
C244 C249 1.412(13) . ?
C245 C246 1.449(12) . ?
C246 C247 1.415(11) . ?
C247 C250 1.419(13) . ?
C247 C248 1.435(13) . ?
C248 C249 1.351(15) . ?
C248 H248 0.9500 . ?
C249 H249 0.9500 . ?
C250 C251 1.380(13) . ?
C250 H250 0.9500 . ?
C251 C252 1.387(12) . ?
C251 H251 0.9500 . ?
C252 C253 1.467(12) . ?
C253 H253 0.9500 . ?
C254 C255 1.388(12) . ?
C254 C259 1.403(12) . ?
C255 C256 1.380(12) . ?
C255 H255 0.9500 . ?
C256 C257 1.397(12) . ?
C256 H256 0.9500 . ?
C257 C258 1.391(12) . ?
C258 C259 1.383(12) . ?
C258 H258 0.9500 . ?
C259 H259 0.9500 . ?
C261 C262 1.396(14) . ?
C261 H261 0.9500 . ?
C262 C263 1.354(14) . ?
C262 H262 0.9500 . ?
C263 C264 1.403(13) . ?
C263 H263 0.9500 . ?
C264 C269 1.406(13) . ?
C264 C265 1.407(11) . ?
C265 C266 1.435(12) . ?
C266 C267 1.417(11) . ?
C267 C270 1.398(13) . ?
C267 C268 1.420(13) . ?
C268 C269 1.350(15) . ?
C268 H268 0.9500 . ?
C269 H269 0.9500 . ?
C270 C271 1.354(13) . ?
C270 H270 0.9500 . ?
C271 C272 1.375(12) . ?
C271 H271 0.9500 . ?
C272 C273 1.455(11) . ?
C273 H273 0.9500 . ?
C274 C275 1.399(12) . ?
C274 C279 1.401(12) . ?
C275 C276 1.368(12) . ?
C275 H275 0.9500 . ?
C276 C277 1.389(12) . ?
C276 H276 0.9500 . ?
C277 C278 1.393(12) . ?
C278 C279 1.384(12) . ?
C278 H278 0.9500 . ?
C279 H279 0.9500 . ?
C281 C282 1.395(14) . ?
C281 H281 0.9500 . ?
C282 C283 1.358(14) . ?
C282 H282 0.9500 . ?
C283 C284 1.414(13) . ?
C283 H283 0.9500 . ?
C284 C289 1.416(13) . ?
C284 C285 1.417(11) . ?
C285 C286 1.433(12) . ?
C286 C287 1.418(11) . ?
C287 C290 1.420(13) . ?
C287 C288 1.431(13) . ?
C288 C289 1.353(16) . ?
C288 H288 0.9500 . ?
C289 H289 0.9500 . ?
C290 C291 1.354(13) . ?
C290 H290 0.9500 . ?
C291 C292 1.389(12) . ?
C291 H291 0.9500 . ?
C292 C293 1.466(12) . ?
C293 H293 0.9500 . ?
C294 C295 1.390(12) . ?
C294 C299 1.398(12) . ?
C295 C296 1.376(12) . ?
C295 H295 0.9500 . ?
C296 C297 1.375(12) . ?
C296 H296 0.9500 . ?
C297 C298 1.396(12) . ?
C298 C299 1.380(12) . ?
C298 H298 0.9500 . ?
C299 H299 0.9500 . ?
C301 C315 1.40(2) . ?
C301 C302 1.50(2) . ?
C302 C316 1.36(2) . ?
C302 C303 1.43(2) . ?
C303 C304 1.43(2) . ?
C303 H303 0.9500 . ?
C304 C305 1.46(2) . ?
C305 C317 1.37(2) . ?
C305 C306 1.46(2) . ?
C306 C307 1.382(19) . ?
C306 H306 0.9500 . ?
C307 C308 1.51(2) . ?
C308 C318 1.323(19) . ?
C308 C309 1.45(2) . ?
C309 C310 1.397(19) . ?
C309 H309 0.9500 . ?
C310 C311 1.45(2) . ?
C311 C312 1.43(2) . ?
C311 C319 1.43(2) . ?
C312 C313 1.35(2) . ?
C312 H312 0.9500 . ?
C313 C314 1.51(2) . ?
C314 C320 1.36(2) . ?
C314 C315 1.38(2) . ?
C315 H315 0.9500 . ?
C316 C320 1.43(2) . ?
C316 C317 1.47(2) . ?
C317 C318 1.39(2) . ?
C318 C319 1.41(2) . ?
C319 C320 1.42(2) . ?
B1 B7 1.72(3) . ?
B1 B3 1.73(3) . ?
B1 B4 1.78(3) . ?
B1 B6 1.80(3) . ?
B1 B5 1.86(3) . ?
B1 H1A 1.1200 . ?
B2 B12 1.65(3) . ?
B2 B11 1.65(3) . ?
B2 B9 1.71(3) . ?
B2 B8 1.75(3) . ?
B2 B10 1.76(3) . ?
B2 H2A 1.1200 . ?
B3 B8 1.71(3) . ?
B3 B4 1.75(3) . ?
B3 B9 1.76(3) . ?
B3 B7 1.78(3) . ?
B3 H3A 1.1200 . ?
B4 B10 1.65(3) . ?
B4 B9 1.74(3) . ?
B4 B5 1.75(3) . ?
B4 H4 1.1200 . ?
B5 B10 1.68(3) . ?
B5 B11 1.79(3) . ?
B5 B6 1.79(3) . ?
B5 H5 1.1200 . ?
B6 B12 1.68(3) . ?
B6 B11 1.70(3) . ?
B6 B7 1.82(3) . ?
B6 H6 1.1200 . ?
B7 B8 1.76(3) . ?
B7 B12 1.77(3) . ?
B7 H7 1.1200 . ?
B8 B12 1.73(3) . ?
B8 B9 1.81(3) . ?
B8 H8A 1.1200 . ?
B9 B10 1.73(3) . ?
B9 H9A 1.1200 . ?
B10 B11 1.77(3) . ?
B10 H10A 1.1200 . ?
B11 B12 1.60(3) . ?
B11 H11A 1.1200 . ?
B12 H12 1.1200 . ?
B13 B19 1.72(3) . ?
B13 B15 1.73(3) . ?
B13 B16 1.78(3) . ?
B13 B18 1.80(3) . ?
B13 B17 1.87(3) . ?
B13 H13A 1.1200 . ?
B14 B24 1.64(3) . ?
B14 B23 1.65(3) . ?
B14 B21 1.71(3) . ?
B14 B20 1.76(3) . ?
B14 B22 1.77(3) . ?
B14 H14 1.1200 . ?
B15 B20 1.70(3) . ?
B15 B16 1.75(3) . ?
B15 B21 1.76(3) . ?
B15 B19 1.77(3) . ?
B15 H15A 1.1200 . ?
B16 B22 1.65(3) . ?
B16 B21 1.74(3) . ?
B16 B17 1.75(3) . ?
B16 H16A 1.1200 . ?
B17 B22 1.67(3) . ?
B17 B23 1.79(3) . ?
B17 B18 1.79(3) . ?
B17 H17 1.1200 . ?
B18 B24 1.68(3) . ?
B18 B23 1.70(3) . ?
B18 B19 1.82(3) . ?
B18 H18A 1.1200 . ?
B19 B20 1.76(3) . ?
B19 B24 1.77(3) . ?
B19 H19A 1.1200 . ?
B20 B24 1.73(3) . ?
B20 B21 1.81(3) . ?
B20 H20 1.1200 . ?
B21 B22 1.74(3) . ?
B21 H21A 1.1200 . ?
B22 B23 1.77(3) . ?
B22 H22A 1.1200 . ?
B23 B24 1.59(3) . ?
B23 H23A 1.1200 . ?
B24 H24 1.1200 . ?
S1A O2A 1.435(12) . ?
S1A O1A 1.436(12) . ?
S1A N1A 1.628(12) . ?
S1A C1A 1.836(10) . ?
S2A O3A 1.415(12) . ?
S2A O4A 1.440(12) . ?
S2A N1A 1.631(12) . ?
S2A C2A 1.841(10) . ?
F1A C1A 1.331(19) . ?
F2A C1A 1.327(18) . ?
F3A C1A 1.343(19) . ?
F4A C2A 1.312(19) . ?
F5A C2A 1.315(18) . ?
F6A C2A 1.336(19) . ?
S1G O1G 1.421(13) . ?
S1G O2G 1.434(13) . ?
S1G N1G 1.637(13) . ?
S1G C1G 1.831(10) . ?
S2G O3G 1.419(13) . ?
S2G O4G 1.434(13) . ?
S2G N1G 1.638(13) . ?
S2G C2G 1.837(10) . ?
F4G C2G 1.33(2) . ?
F3G C1G 1.32(2) . ?
F2G C1G 1.32(2) . ?
C1G F1G 1.32(2) . ?
F5G C2G 1.33(2) . ?
C2G F6G 1.31(2) . ?
S1B O2B 1.419(12) . ?
S1B O1B 1.447(12) . ?
S1B N1B 1.598(12) . ?
S1B C1B 1.830(10) . ?
S2B O3B 1.403(12) . ?
S2B O4B 1.424(12) . ?
S2B N1B 1.630(13) . ?
S2B C2B 1.840(10) . ?
F2B C1B 1.322(19) . ?
F4B C2B 1.254(18) . ?
F5B C2B 1.297(19) . ?
F1B C1B 1.316(18) . ?
F6B C2B 1.292(19) . ?
F3B C1B 1.325(19) . ?
S1C O1C 1.414(11) . ?
S1C O2C 1.455(11) . ?
S1C N1C 1.555(11) . ?
S1C C1C 1.823(10) . ?
F1C C1C 1.252(16) . ?
F2C C1C 1.303(17) . ?
F3C C1C 1.331(17) . ?
N1C S2H 1.569(12) . ?
N1C S2C 1.625(12) . ?
S2C O3C 1.420(13) . ?
S2C O4C 1.440(13) . ?
S2C C2C 1.835(10) . ?
F4C C2C 1.321(19) . ?
F5C C2C 1.330(19) . ?
F6C C2C 1.297(19) . ?
S2H O4H 1.432(13) . ?
S2H O3H 1.433(13) . ?
S2H C2H 1.836(10) . ?
F6H C2H 1.32(2) . ?
F5H C2H 1.31(2) . ?
F4H C2H 1.32(2) . ?
S1D O2D 1.431(13) . ?
S1D O1D 1.441(13) . ?
S1D N1D 1.639(13) . ?
S1D C1D 1.838(10) . ?
S2D O4D 1.433(13) . ?
S2D O3D 1.448(13) . ?
S2D N1D 1.614(13) . ?
S2D C2D 1.827(10) . ?
F2D C1D 1.313(19) . ?
F5D C2D 1.287(19) . ?
F6D C2D 1.306(19) . ?
F4D C2D 1.33(2) . ?
F3D C1D 1.35(2) . ?
F1D C1D 1.33(2) . ?
S1E O1E 1.429(13) . ?
S1E O2E 1.440(13) . ?
S1E N1E 1.649(12) . ?
S1E C1E 1.837(10) . ?
S2E O3E 1.427(13) . ?
S2E O4E 1.435(13) . ?
S2E N1E 1.639(12) . ?
S2E C2E 1.836(11) . ?
F2E C1E 1.353(19) . ?
F6E C2E 1.315(19) . ?
F1E C1E 1.310(19) . ?
F4E C2E 1.301(19) . ?
F3E C1E 1.358(19) . ?
F5E C2E 1.316(19) . ?
S2F O3F 1.422(13) . ?
S2F O4F 1.438(13) . ?
S2F N1F 1.651(13) . ?
S2F C2F 1.830(10) . ?
S1F O2F 1.420(13) . ?
S1F O1F 1.448(13) . ?
S1F N1F 1.660(13) . ?
S1F C1F 1.828(10) . ?
F1F C1F 1.33(2) . ?
C1F F2F 1.33(2) . ?
C1F F3F 1.34(2) . ?
F4F C2F 1.31(2) . ?
F5F C2F 1.33(2) . ?
F6F C2F 1.32(2) . ?
C2S C1S 1.474(18) . ?
C2S H2S1 0.9800 . ?
C2S H2S2 0.9800 . ?
C2S H2S3 0.9800 . ?
N1S C1S 1.154(17) . ?
C5S N3S 1.147(17) . ?
C5S C6S 1.439(17) . ?
C6S H6S1 0.9800 . ?
C6S H6S2 0.9800 . ?
C6S H6S3 0.9800 . ?
C3S N2S 1.208(17) . ?
C3S C4S 1.395(17) . ?
N4S C7S 1.139(17) . ?
C7S C8S 1.462(17) . ?
C8S H8S1 0.9800 . ?
C8S H8S2 0.9800 . ?
C8S H8S3 0.9800 . ?

loop_
_geom_torsion_atom_site_label_1
_geom_torsion_atom_site_label_2
_geom_torsion_atom_site_label_3
_geom_torsion_atom_site_label_4
_geom_torsion
_geom_torsion_site_symmetry_1
_geom_torsion_site_symmetry_2
_geom_torsion_site_symmetry_3
_geom_torsion_site_symmetry_4
_geom_torsion_publ_flag
C5 N1 C1 C2 0.8(19) . . . . ?
Zn1 N1 C1 C2 -173.0(13) . . . . ?
N1 C1 C2 C3 -2(2) . . . . ?
C1 C2 C3 C4 1.5(19) . . . . ?
C2 C3 C4 C5 0.1(16) . . . . ?
C2 C3 C4 C9 179.2(15) . . . . ?
C1 N1 C5 C4 0.9(17) . . . . ?
Zn1 N1 C5 C4 175.9(9) . . . . ?
C1 N1 C5 C6 -179.6(14) . . . . ?
Zn1 N1 C5 C6 -4.6(13) . . . . ?
C3 C4 C5 N1 -1.3(14) . . . . ?
C9 C4 C5 N1 179.5(14) . . . . ?
C3 C4 C5 C6 179.2(13) . . . . ?
C9 C4 C5 C6 0.0(13) . . . . ?
C12 N2 C6 C7 0.2(15) . . . . ?
Zn1 N2 C6 C7 -173.8(9) . . . . ?
C12 N2 C6 C5 -177.8(11) . . . . ?
Zn1 N2 C6 C5 8.2(13) . . . . ?
N1 C5 C6 N2 -1.7(15) . . . . ?
C4 C5 C6 N2 177.8(11) . . . . ?
N1 C5 C6 C7 -179.8(12) . . . . ?
C4 C5 C6 C7 -0.2(13) . . . . ?
N2 C6 C7 C10 0.3(13) . . . . ?
C5 C6 C7 C10 178.3(13) . . . . ?
N2 C6 C7 C8 -177.3(13) . . . . ?
C5 C6 C7 C8 0.6(13) . . . . ?
C10 C7 C8 C9 -178.2(15) . . . . ?
C6 C7 C8 C9 -0.7(16) . . . . ?
C7 C8 C9 C4 0.5(19) . . . . ?
C3 C4 C9 C8 -179.3(15) . . . . ?
C5 C4 C9 C8 -0.1(16) . . . . ?
C6 C7 C10 C11 -1.0(16) . . . . ?
C8 C7 C10 C11 176.5(15) . . . . ?
C7 C10 C11 C12 1.1(17) . . . . ?
C6 N2 C12 C11 -0.1(15) . . . . ?
Zn1 N2 C12 C11 173.6(10) . . . . ?
C6 N2 C12 C13 177.4(12) . . . . ?
Zn1 N2 C12 C13 -8.8(13) . . . . ?
C10 C11 C12 N2 -0.5(16) . . . . ?
C10 C11 C12 C13 -177.8(14) . . . . ?
C14 N3 C13 C12 -169.1(12) . . . . ?
Zn1 N3 C13 C12 -0.7(18) . . . . ?
N2 C12 C13 N3 5.7(17) . . . . ?
C11 C12 C13 N3 -176.7(14) . . . . ?
C13 N3 C14 C15 -142.9(15) . . . . ?
Zn1 N3 C14 C15 49.8(15) . . . . ?
C13 N3 C14 C19 42(2) . . . . ?
Zn1 N3 C14 C19 -125.3(11) . . . . ?
C19 C14 C15 C16 1.1(16) . . . . ?
N3 C14 C15 C16 -174.0(13) . . . . ?
C14 C15 C16 C17 -1.4(17) . . . . ?
C15 C16 C17 C18 0.8(15) . . . . ?
C15 C16 C17 S1 -176.7(12) . . . . ?
C101 S1 C17 C18 19.2(13) . . . . ?
C101 S1 C17 C16 -163.5(11) . . . . ?
C16 C17 C18 C19 0.2(16) . . . . ?
S1 C17 C18 C19 177.4(12) . . . . ?
C17 C18 C19 C14 -0.5(17) . . . . ?
C15 C14 C19 C18 -0.2(16) . . . . ?
N3 C14 C19 C18 174.9(14) . . . . ?
C25 N4 C21 C22 1.6(19) . . . . ?
Zn2 N4 C21 C22 -178.9(12) . . . . ?
N4 C21 C22 C23 0(2) . . . . ?
C21 C22 C23 C24 -0.9(18) . . . . ?
C22 C23 C24 C25 0.9(16) . . . . ?
C22 C23 C24 C29 -178.4(15) . . . . ?
C21 N4 C25 C24 -1.6(16) . . . . ?
Zn2 N4 C25 C24 178.8(8) . . . . ?
C21 N4 C25 C26 177.4(13) . . . . ?
Zn2 N4 C25 C26 -2.1(12) . . . . ?
C23 C24 C25 N4 0.4(14) . . . . ?
C29 C24 C25 N4 179.7(14) . . . . ?
C23 C24 C25 C26 -178.6(12) . . . . ?
C29 C24 C25 C26 0.7(13) . . . . ?
C32 N5 C26 C27 0.6(15) . . . . ?
Zn2 N5 C26 C27 -179.6(9) . . . . ?
C32 N5 C26 C25 -178.2(11) . . . . ?
Zn2 N5 C26 C25 1.6(14) . . . . ?
N4 C25 C26 N5 0.6(15) . . . . ?
C24 C25 C26 N5 179.7(11) . . . . ?
N4 C25 C26 C27 -178.2(11) . . . . ?
C24 C25 C26 C27 0.9(12) . . . . ?
N5 C26 C27 C30 -1.3(14) . . . . ?
C25 C26 C27 C30 177.5(13) . . . . ?
N5 C26 C27 C28 178.5(13) . . . . ?
C25 C26 C27 C28 -2.7(13) . . . . ?
C30 C27 C28 C29 -177.3(15) . . . . ?
C26 C27 C28 C29 3.0(16) . . . . ?
C27 C28 C29 C24 -1.4(18) . . . . ?
C25 C24 C29 C28 -0.4(16) . . . . ?
C23 C24 C29 C28 178.8(15) . . . . ?
C26 C27 C30 C31 1.8(16) . . . . ?
C28 C27 C30 C31 -178.0(15) . . . . ?
C27 C30 C31 C32 -1.8(18) . . . . ?
C26 N5 C32 C31 -0.6(15) . . . . ?
Zn2 N5 C32 C31 179.6(11) . . . . ?
C26 N5 C32 C33 175.7(12) . . . . ?
Zn2 N5 C32 C33 -4.0(13) . . . . ?
C30 C31 C32 N5 1.2(17) . . . . ?
C30 C31 C32 C33 -174.6(15) . . . . ?
C34 N6 C33 C32 -173.1(12) . . . . ?
Zn2 N6 C33 C32 -2.0(18) . . . . ?
N5 C32 C33 N6 3.9(18) . . . . ?
C31 C32 C33 N6 -179.8(15) . . . . ?
C33 N6 C34 C35 -153.3(15) . . . . ?
Zn2 N6 C34 C35 37.3(17) . . . . ?
C33 N6 C34 C39 32(2) . . . . ?
Zn2 N6 C34 C39 -137.3(12) . . . . ?
C39 C34 C35 C36 0.6(16) . . . . ?
N6 C34 C35 C36 -174.2(14) . . . . ?
C34 C35 C36 C37 -0.9(17) . . . . ?
C35 C36 C37 C38 0.8(16) . . . . ?
C35 C36 C37 S2 -178.1(12) . . . . ?
C104 S2 C37 C36 -147.1(12) . . . . ?
C104 S2 C37 C38 34.1(14) . . . . ?
C36 C37 C38 C39 -0.3(16) . . . . ?
S2 C37 C38 C39 178.5(13) . . . . ?
C37 C38 C39 C34 0.0(18) . . . . ?
C35 C34 C39 C38 -0.2(16) . . . . ?
N6 C34 C39 C38 174.4(15) . . . . ?
C45 N7 C41 C42 2(2) . . . . ?
Zn3 N7 C41 C42 -162.6(16) . . . . ?
N7 C41 C42 C43 -2(2) . . . . ?
C41 C42 C43 C44 -1(2) . . . . ?
C42 C43 C44 C45 3.1(18) . . . . ?
C42 C43 C44 C49 -175(2) . . . . ?
C41 N7 C45 C44 0.1(18) . . . . ?
Zn3 N7 C45 C44 168.0(11) . . . . ?
C41 N7 C45 C46 176.9(15) . . . . ?
Zn3 N7 C45 C46 -15.2(15) . . . . ?
C43 C44 C45 N7 -2.7(16) . . . . ?
C49 C44 C45 N7 175.7(18) . . . . ?
C43 C44 C45 C46 -179.4(14) . . . . ?
C49 C44 C45 C46 -1.1(17) . . . . ?
C52 N8 C46 C47 0.8(17) . . . . ?
Zn3 N8 C46 C47 -170.1(11) . . . . ?
C52 N8 C46 C45 -177.5(13) . . . . ?
Zn3 N8 C46 C45 11.6(14) . . . . ?
N7 C45 C46 N8 3.5(17) . . . . ?
C44 C45 C46 N8 -179.5(12) . . . . ?
N7 C45 C46 C47 -174.8(13) . . . . ?
C44 C45 C46 C47 2.2(15) . . . . ?
N8 C46 C47 C50 -1.0(15) . . . . ?
C45 C46 C47 C50 177.2(14) . . . . ?
N8 C46 C47 C48 179.9(15) . . . . ?
C45 C46 C47 C48 -1.9(15) . . . . ?
C46 C47 C48 C49 0.6(18) . . . . ?
C50 C47 C48 C49 -178.4(18) . . . . ?
C47 C48 C49 C44 0(2) . . . . ?
C45 C44 C49 C48 0(2) . . . . ?
C43 C44 C49 C48 177.9(17) . . . . ?
C46 C47 C50 C51 0.1(17) . . . . ?
C48 C47 C50 C51 179.1(17) . . . . ?
C47 C50 C51 C52 0.9(19) . . . . ?
C46 N8 C52 C51 0.3(16) . . . . ?
Zn3 N8 C52 C51 170.5(12) . . . . ?
C46 N8 C52 C53 179.2(13) . . . . ?
Zn3 N8 C52 C53 -10.6(15) . . . . ?
C50 C51 C52 N8 -1.2(17) . . . . ?
C50 C51 C52 C53 -179.9(16) . . . . ?
C54 N9 C53 C52 -166.0(13) . . . . ?
Zn3 N9 C53 C52 -5.5(18) . . . . ?
N8 C52 C53 N9 10.2(18) . . . . ?
C51 C52 C53 N9 -171.0(15) . . . . ?
C53 N9 C54 C55 38.6(19) . . . . ?
Zn3 N9 C54 C55 -119.8(12) . . . . ?
C53 N9 C54 C59 -136.6(16) . . . . ?
Zn3 N9 C54 C59 65.0(14) . . . . ?
N9 C54 C55 C56 -178.6(15) . . . . ?
C59 C54 C55 C56 -3.4(16) . . . . ?
C54 C55 C56 C57 4.7(18) . . . . ?
C55 C56 C57 C58 -2.2(16) . . . . ?
C55 C56 C57 S3 175.1(13) . . . . ?
C107 S3 C57 C58 175.6(12) . . . . ?
C107 S3 C57 C56 -1.7(14) . . . . ?
C56 C57 C58 C59 -1.4(16) . . . . ?
S3 C57 C58 C59 -178.7(13) . . . . ?
C57 C58 C59 C54 2.6(18) . . . . ?
C55 C54 C59 C58 -0.2(16) . . . . ?
N9 C54 C59 C58 175.1(15) . . . . ?
C65 N10 C61 C62 0.2(19) . . . . ?
Zn4 N10 C61 C62 -169.9(13) . . . . ?
N10 C61 C62 C63 -2(2) . . . . ?
C61 C62 C63 C64 1(2) . . . . ?
C62 C63 C64 C65 1.7(17) . . . . ?
C62 C63 C64 C69 179.2(17) . . . . ?
C61 N10 C65 C64 2.7(17) . . . . ?
Zn4 N10 C65 C64 174.8(9) . . . . ?
C61 N10 C65 C66 -177.1(14) . . . . ?
Zn4 N10 C65 C66 -5.1(13) . . . . ?
C63 C64 C65 N10 -3.7(15) . . . . ?
C69 C64 C65 N10 178.6(15) . . . . ?
C63 C64 C65 C66 176.2(14) . . . . ?
C69 C64 C65 C66 -1.5(14) . . . . ?
C72 N11 C66 C67 -0.6(15) . . . . ?
Zn4 N11 C66 C67 -176.1(10) . . . . ?
C72 N11 C66 C65 178.6(12) . . . . ?
Zn4 N11 C66 C65 3.1(15) . . . . ?
N10 C65 C66 N11 2.0(16) . . . . ?
C64 C65 C66 N11 -177.9(12) . . . . ?
N10 C65 C66 C67 -178.8(12) . . . . ?
C64 C65 C66 C67 1.3(13) . . . . ?
N11 C66 C67 C70 -0.7(14) . . . . ?
C65 C66 C67 C70 -179.9(14) . . . . ?
N11 C66 C67 C68 178.6(14) . . . . ?
C65 C66 C67 C68 -0.5(13) . . . . ?
C70 C67 C68 C69 179.3(17) . . . . ?
C66 C67 C68 C69 0.0(17) . . . . ?
C67 C68 C69 C64 0(2) . . . . ?
C63 C64 C69 C68 -176.4(17) . . . . ?
C65 C64 C69 C68 1.1(17) . . . . ?
C66 C67 C70 C71 1.0(16) . . . . ?
C68 C67 C70 C71 -178.2(16) . . . . ?
C67 C70 C71 C72 -0.1(18) . . . . ?
C66 N11 C72 C71 1.7(16) . . . . ?
Zn4 N11 C72 C71 177.3(11) . . . . ?
C66 N11 C72 C73 -178.5(13) . . . . ?
Zn4 N11 C72 C73 -2.9(13) . . . . ?
C70 C71 C72 N11 -1.4(17) . . . . ?
C70 C71 C72 C73 178.8(15) . . . . ?
C74 N12 C73 C72 -172.1(12) . . . . ?
Zn4 N12 C73 C72 -4.7(17) . . . . ?
N11 C72 C73 N12 5.1(17) . . . . ?
C71 C72 C73 N12 -175.1(14) . . . . ?
C73 N12 C74 C75 31.4(19) . . . . ?
Zn4 N12 C74 C75 -134.4(10) . . . . ?
C73 N12 C74 C79 -153.0(14) . . . . ?
Zn4 N12 C74 C79 41.3(15) . . . . ?
C79 C74 C75 C76 -0.1(15) . . . . ?
N12 C74 C75 C76 175.5(13) . . . . ?
C74 C75 C76 C77 0.2(17) . . . . ?
C75 C76 C77 C78 -0.1(15) . . . . ?
C75 C76 C77 S4 -179.4(12) . . . . ?
C110 S4 C77 C76 1.5(13) . . . . ?
C110 S4 C77 C78 -177.8(11) . . . . ?
C76 C77 C78 C79 -0.1(15) . . . . ?
S4 C77 C78 C79 179.3(12) . . . . ?
C77 C78 C79 C74 0.1(17) . . . . ?
C75 C74 C79 C78 -0.1(15) . . . . ?
N12 C74 C79 C78 -175.8(13) . . . . ?
C85 N13 C81 C82 0(2) . . . . ?
Zn5 N13 C81 C82 -173.7(13) . . . . ?
N13 C81 C82 C83 1(2) . . . . ?
C81 C82 C83 C84 -0.6(19) . . . . ?
C82 C83 C84 C85 0.0(17) . . . . ?
C82 C83 C84 C89 -177.7(16) . . . . ?
C81 N13 C85 C84 -0.2(17) . . . . ?
Zn5 N13 C85 C84 174.6(9) . . . . ?
C81 N13 C85 C86 176.2(14) . . . . ?
Zn5 N13 C85 C86 -9.0(13) . . . . ?
C83 C84 C85 N13 0.4(14) . . . . ?
C89 C84 C85 N13 178.2(14) . . . . ?
C83 C84 C85 C86 -176.0(13) . . . . ?
C89 C84 C85 C86 1.9(13) . . . . ?
C92 N14 C86 C87 0.2(16) . . . . ?
Zn5 N14 C86 C87 -170.9(10) . . . . ?
C92 N14 C86 C85 -176.8(13) . . . . ?
Zn5 N14 C86 C85 12.1(15) . . . . ?
N13 C85 C86 N14 -0.5(16) . . . . ?
C84 C85 C86 N14 176.1(11) . . . . ?
N13 C85 C86 C87 -177.7(12) . . . . ?
C84 C85 C86 C87 -1.1(13) . . . . ?
N14 C86 C87 C90 -0.7(14) . . . . ?
C85 C86 C87 C90 176.2(14) . . . . ?
N14 C86 C87 C88 -177.7(14) . . . . ?
C85 C86 C87 C88 -0.8(14) . . . . ?
C86 C87 C88 C89 1.8(16) . . . . ?
C90 C87 C88 C89 -174.9(17) . . . . ?
C87 C88 C89 C84 -1.0(19) . . . . ?
C85 C84 C89 C88 -0.9(17) . . . . ?
C83 C84 C89 C88 176.7(16) . . . . ?
C86 C87 C90 C91 0.1(17) . . . . ?
C88 C87 C90 C91 176.9(16) . . . . ?
C87 C90 C91 C92 0.9(19) . . . . ?
C86 N14 C92 C91 0.9(16) . . . . ?
Zn5 N14 C92 C91 171.8(12) . . . . ?
C86 N14 C92 C93 -178.3(13) . . . . ?
Zn5 N14 C92 C93 -7.4(15) . . . . ?
C90 C91 C92 N14 -1.5(17) . . . . ?
C90 C91 C92 C93 177.6(16) . . . . ?
C94 N15 C93 C92 -175.6(12) . . . . ?
Zn5 N15 C93 C92 -1.6(19) . . . . ?
N14 C92 C93 N15 5.6(19) . . . . ?
C91 C92 C93 N15 -173.5(15) . . . . ?
C93 N15 C94 C95 -149.2(16) . . . . ?
Zn5 N15 C94 C95 37.8(16) . . . . ?
C93 N15 C94 C99 36(2) . . . . ?
Zn5 N15 C94 C99 -137.4(11) . . . . ?
C99 C94 C95 C96 -0.2(16) . . . . ?
N15 C94 C95 C96 -175.5(14) . . . . ?
C94 C95 C96 C97 1.0(17) . . . . ?
C95 C96 C97 C98 0.4(15) . . . . ?
C95 C96 C97 S5 -177.6(11) . . . . ?
C113 S5 C97 C96 -158.3(11) . . . . ?
C113 S5 C97 C98 23.9(14) . . . . ?
C96 C97 C98 C99 -2.5(15) . . . . ?
S5 C97 C98 C99 175.3(12) . . . . ?
C97 C98 C99 C94 3.2(17) . . . . ?
C95 C94 C99 C98 -1.9(15) . . . . ?
N15 C94 C99 C98 173.3(14) . . . . ?
C17 S1 C101 C115 -134.5(17) . . . . ?
C17 S1 C101 C102 62.6(18) . . . . ?
C115 C101 C102 C116 14(3) . . . . ?
S1 C101 C102 C116 175.9(16) . . . . ?
C115 C101 C102 C103 -160(2) . . . . ?
S1 C101 C102 C103 1(3) . . . . ?
C116 C102 C103 C104 -15(3) . . . . ?
C101 C102 C103 C104 159(2) . . . . ?
C102 C103 C104 C105 4(3) . . . . ?
C102 C103 C104 S2 -169.6(16) . . . . ?
C37 S2 C104 C103 -142.4(16) . . . . ?
C37 S2 C104 C105 45(2) . . . . ?
C103 C104 C105 C117 9(3) . . . . ?
S2 C104 C105 C117 -178.6(17) . . . . ?
C103 C104 C105 C106 -156(2) . . . . ?
S2 C104 C105 C106 17(3) . . . . ?
C117 C105 C106 C107 -7(3) . . . . ?
C104 C105 C106 C107 158(2) . . . . ?
C105 C106 C107 C108 -4(3) . . . . ?
C105 C106 C107 S3 -170.4(16) . . . . ?
C57 S3 C107 C106 -125.7(18) . . . . ?
C57 S3 C107 C108 68.2(19) . . . . ?
C106 C107 C108 C118 16(3) . . . . ?
S3 C107 C108 C118 -178.2(18) . . . . ?
C106 C107 C108 C109 -156(2) . . . . ?
S3 C107 C108 C109 10(3) . . . . ?
C118 C108 C109 C110 -12(3) . . . . ?
C107 C108 C109 C110 159(2) . . . . ?
C108 C109 C110 C111 0(3) . . . . ?
C108 C109 C110 S4 -169.6(17) . . . . ?
C77 S4 C110 C109 -123.8(18) . . . . ?
C77 S4 C110 C111 67.0(19) . . . . ?
C109 C110 C111 C119 13(3) . . . . ?
S4 C110 C111 C119 -178.5(16) . . . . ?
C109 C110 C111 C112 -158(2) . . . . ?
S4 C110 C111 C112 11(3) . . . . ?
C119 C111 C112 C113 -16(3) . . . . ?
C110 C111 C112 C113 155(2) . . . . ?
C111 C112 C113 C114 4(4) . . . . ?
C111 C112 C113 S5 -169.0(17) . . . . ?
C97 S5 C113 C112 -132.5(18) . . . . ?
C97 S5 C113 C114 55(2) . . . . ?
C112 C113 C114 C120 6(3) . . . . ?
S5 C113 C114 C120 178.4(17) . . . . ?
C112 C113 C114 C115 -160(2) . . . . ?
S5 C113 C114 C115 13(3) . . . . ?
C120 C114 C115 C101 -9(3) . . . . ?
C113 C114 C115 C101 157(2) . . . . ?
C102 C101 C115 C114 -2(3) . . . . ?
S1 C101 C115 C114 -164.2(18) . . . . ?
C103 C102 C116 C120 160.1(19) . . . . ?
C101 C102 C116 C120 -15(3) . . . . ?
C103 C102 C116 C117 14(3) . . . . ?
C101 C102 C116 C117 -160.9(19) . . . . ?
C106 C105 C117 C118 8(3) . . . . ?
C104 C105 C117 C118 -159(2) . . . . ?
C106 C105 C117 C116 157.2(19) . . . . ?
C104 C105 C117 C116 -9(3) . . . . ?
C102 C116 C117 C105 -2(3) . . . . ?
C120 C116 C117 C105 -152(2) . . . . ?
C102 C116 C117 C118 152(2) . . . . ?
C120 C116 C117 C118 3(2) . . . . ?
C109 C108 C118 C119 13(3) . . . . ?
C107 C108 C118 C119 -159(2) . . . . ?
C109 C108 C118 C117 157(2) . . . . ?
C107 C108 C118 C117 -15(3) . . . . ?
C105 C117 C118 C108 4(4) . . . . ?
C116 C117 C118 C108 -149(2) . . . . ?
C105 C117 C118 C119 153(2) . . . . ?
C116 C117 C118 C119 1(3) . . . . ?
C108 C118 C119 C120 144(2) . . . . ?
C117 C118 C119 C120 -4(3) . . . . ?
C108 C118 C119 C111 0(4) . . . . ?
C117 C118 C119 C111 -148(2) . . . . ?
C112 C111 C119 C118 160(2) . . . . ?
C110 C111 C119 C118 -13(3) . . . . ?
C112 C111 C119 C120 18(3) . . . . ?
C110 C111 C119 C120 -153.7(19) . . . . ?
C115 C114 C120 C116 8(3) . . . . ?
C113 C114 C120 C116 -160(2) . . . . ?
C115 C114 C120 C119 164(2) . . . . ?
C113 C114 C120 C119 -3(3) . . . . ?
C102 C116 C120 C114 5(3) . . . . ?
C117 C116 C120 C114 156(2) . . . . ?
C102 C116 C120 C119 -155(2) . . . . ?
C117 C116 C120 C119 -5(2) . . . . ?
C118 C119 C120 C114 -155(2) . . . . ?
C111 C119 C120 C114 -10(3) . . . . ?
C118 C119 C120 C116 6(3) . . . . ?
C111 C119 C120 C116 151(2) . . . . ?
C205 N101 C201 C202 1(3) . . . . ?
Zn4 N101 C201 C202 -166.6(14) . . . . ?
N101 C201 C202 C203 0(3) . . . . ?
C201 C202 C203 C204 -1(3) . . . . ?
C202 C203 C204 C205 1(3) . . . . ?
C202 C203 C204 C209 -177(2) . . . . ?
C201 N101 C205 C204 -1(3) . . . . ?
Zn4 N101 C205 C204 169.4(16) . . . . ?
C201 N101 C205 C206 179.1(18) . . . . ?
Zn4 N101 C205 C206 -11(2) . . . . ?
C203 C204 C205 N101 0(3) . . . . ?
C209 C204 C205 N101 178.0(19) . . . . ?
C203 C204 C205 C206 179.8(19) . . . . ?
C209 C204 C205 C206 -2(3) . . . . ?
C212 N102 C206 C207 2(3) . . . . ?
Zn4 N102 C206 C207 -171.3(15) . . . . ?
C212 N102 C206 C205 -177.2(18) . . . . ?
Zn4 N102 C206 C205 9(2) . . . . ?
N101 C205 C206 N102 2(3) . . . . ?
C204 C205 C206 N102 -178.1(17) . . . . ?
N101 C205 C206 C207 -177.5(18) . . . . ?
C204 C205 C206 C207 2(3) . . . . ?
N102 C206 C207 C210 1(3) . . . . ?
C205 C206 C207 C210 -179(2) . . . . ?
N102 C206 C207 C208 176.2(19) . . . . ?
C205 C206 C207 C208 -4(3) . . . . ?
C210 C207 C208 C209 -180(2) . . . . ?
C206 C207 C208 C209 6(3) . . . . ?
C207 C208 C209 C204 -6(4) . . . . ?
C203 C204 C209 C208 -178(2) . . . . ?
C205 C204 C209 C208 4(3) . . . . ?
C206 C207 C210 C211 -6(3) . . . . ?
C208 C207 C210 C211 180(2) . . . . ?
C207 C210 C211 C212 7(4) . . . . ?
C206 N102 C212 C211 -1(3) . . . . ?
Zn4 N102 C212 C211 171.6(16) . . . . ?
C206 N102 C212 C213 178.2(17) . . . . ?
Zn4 N102 C212 C213 -9(3) . . . . ?
C210 C211 C212 N102 -3(3) . . . . ?
C210 C211 C212 C213 177(2) . . . . ?
C214 N103 C213 C212 -169.2(16) . . . . ?
Zn4 N103 C213 C212 -6(2) . . . . ?
N102 C212 C213 N103 9(3) . . . . ?
C211 C212 C213 N103 -171(2) . . . . ?
C213 N103 C214 C215 -146.8(18) . . . . ?
Zn4 N103 C214 C215 53(2) . . . . ?
C213 N103 C214 C219 35(3) . . . . ?
Zn4 N103 C214 C219 -125.7(14) . . . . ?
C219 C214 C215 C216 3(3) . . . . ?
N103 C214 C215 C216 -175.5(15) . . . . ?
C214 C215 C216 C217 -3(3) . . . . ?
C215 C216 C217 C218 3(3) . . . . ?
C215 C216 C217 S6 -173.5(13) . . . . ?
C304 S6 C217 C218 31.6(19) . . . . ?
C304 S6 C217 C216 -152.1(15) . . . . ?
C216 C217 C218 C219 -3(3) . . . . ?
S6 C217 C218 C219 173.1(13) . . . . ?
C217 C218 C219 C214 3(3) . . . . ?
C215 C214 C219 C218 -3(3) . . . . ?
N103 C214 C219 C218 175.3(16) . . . . ?
C225 N104 C221 C222 22(3) . . . . ?
Zn3 N104 C221 C222 -179.7(16) . . . . ?
N104 C221 C222 C223 -17(4) . . . . ?
C221 C222 C223 C224 2(5) . . . . ?
C222 C223 C224 C225 4(5) . . . . ?
C222 C223 C224 C229 -178(3) . . . . ?
C221 N104 C225 C224 -15(4) . . . . ?
Zn3 N104 C225 C224 -176(3) . . . . ?
C221 N104 C225 C226 171(2) . . . . ?
Zn3 N104 C225 C226 9(3) . . . . ?
C223 C224 C225 N104 3(5) . . . . ?
C229 C224 C225 N104 -176(3) . . . . ?
C223 C224 C225 C226 177(3) . . . . ?
C229 C224 C225 C226 -2(5) . . . . ?
C232 N105 C226 C227 3(5) . . . . ?
Zn3 N105 C226 C227 -179(2) . . . . ?
C232 N105 C226 C225 -175(3) . . . . ?
Zn3 N105 C226 C225 3(4) . . . . ?
N104 C225 C226 N105 -8(4) . . . . ?
C224 C225 C226 N105 177(3) . . . . ?
N104 C225 C226 C227 174(2) . . . . ?
C224 C225 C226 C227 -1(4) . . . . ?
N105 C226 C227 C230 10(4) . . . . ?
C225 C226 C227 C230 -172(3) . . . . ?
N105 C226 C227 C228 178(3) . . . . ?
C225 C226 C227 C228 -4(4) . . . . ?
C230 C227 C228 C229 179(3) . . . . ?
C226 C227 C228 C229 12(4) . . . . ?
C227 C228 C229 C224 -15(4) . . . . ?
C225 C224 C229 C228 10(5) . . . . ?
C223 C224 C229 C228 -168(3) . . . . ?
C226 C227 C230 C231 -17(4) . . . . ?
C228 C227 C230 C231 176(2) . . . . ?
C227 C230 C231 C232 11(5) . . . . ?
C226 N105 C232 C231 -10(5) . . . . ?
Zn3 N105 C232 C231 172(2) . . . . ?
C226 N105 C232 C233 179(3) . . . . ?
Zn3 N105 C232 C233 2(4) . . . . ?
C230 C231 C232 N105 3(6) . . . . ?
C230 C231 C232 C233 172(3) . . . . ?
C234 N106 C233 C232 -165(3) . . . . ?
Zn3 N106 C233 C232 3(4) . . . . ?
N105 C232 C233 N106 -3(5) . . . . ?
C231 C232 C233 N106 -173(3) . . . . ?
C233 N106 C234 C235 -165(3) . . . . ?
Zn3 N106 C234 C235 28(4) . . . . ?
C233 N106 C234 C239 26(4) . . . . ?
Zn3 N106 C234 C239 -141(2) . . . . ?
C239 C234 C235 C236 -3(4) . . . . ?
N106 C234 C235 C236 -172(2) . . . . ?
C234 C235 C236 C237 1(3) . . . . ?
C235 C236 C237 C238 2(3) . . . . ?
C235 C236 C237 S7 -176.8(15) . . . . ?
C307 S7 C237 C236 -151.4(17) . . . . ?
C307 S7 C237 C238 30(2) . . . . ?
C236 C237 C238 C239 -4(4) . . . . ?
S7 C237 C238 C239 175(2) . . . . ?
C237 C238 C239 C234 2(4) . . . . ?
C235 C234 C239 C238 1(4) . . . . ?
N106 C234 C239 C238 171(2) . . . . ?
C245 N107 C241 C242 7(4) . . . . ?
Zn2 N107 C241 C242 -173.4(18) . . . . ?
N107 C241 C242 C243 -3(4) . . . . ?
C241 C242 C243 C244 0(5) . . . . ?
C242 C243 C244 C245 -2(4) . . . . ?
C242 C243 C244 C249 169(3) . . . . ?
C241 N107 C245 C244 -10(4) . . . . ?
Zn2 N107 C245 C244 171(2) . . . . ?
C241 N107 C245 C246 -179(2) . . . . ?
Zn2 N107 C245 C246 2(3) . . . . ?
C243 C244 C245 N107 7(4) . . . . ?
C249 C244 C245 N107 -165(3) . . . . ?
C243 C244 C245 C246 176(3) . . . . ?
C249 C244 C245 C246 3(4) . . . . ?
C252 N108 C246 C247 13(4) . . . . ?
Zn2 N108 C246 C247 -159(2) . . . . ?
C252 N108 C246 C245 -174(2) . . . . ?
Zn2 N108 C246 C245 14(3) . . . . ?
N107 C245 C246 N108 -10(4) . . . . ?
C244 C245 C246 N108 -179(2) . . . . ?
N107 C245 C246 C247 163(3) . . . . ?
C244 C245 C246 C247 -6(4) . . . . ?
N108 C246 C247 C250 -9(5) . . . . ?
C245 C246 C247 C250 179(3) . . . . ?
N108 C246 C247 C248 179(3) . . . . ?
C245 C246 C247 C248 6(5) . . . . ?
C246 C247 C248 C249 -4(6) . . . . ?
C250 C247 C248 C249 -175(4) . . . . ?
C247 C248 C249 C244 2(6) . . . . ?
C245 C244 C249 C248 -1(5) . . . . ?
C243 C244 C249 C248 -173(3) . . . . ?
C246 C247 C250 C251 -4(5) . . . . ?
C248 C247 C250 C251 167(4) . . . . ?
C247 C250 C251 C252 13(5) . . . . ?
C246 N108 C252 C251 -3(4) . . . . ?
Zn2 N108 C252 C251 169(2) . . . . ?
C246 N108 C252 C253 178(2) . . . . ?
Zn2 N108 C252 C253 -11(3) . . . . ?
C250 C251 C252 N108 -10(5) . . . . ?
C250 C251 C252 C253 170(3) . . . . ?
C254 N109 C253 C252 -169.7(19) . . . . ?
Zn2 N109 C253 C252 -3(3) . . . . ?
N108 C252 C253 N109 8(3) . . . . ?
C251 C252 C253 N109 -171(3) . . . . ?
C253 N109 C254 C255 -134(2) . . . . ?
Zn2 N109 C254 C255 61(2) . . . . ?
C253 N109 C254 C259 52(3) . . . . ?
Zn2 N109 C254 C259 -113.6(18) . . . . ?
N109 C254 C255 C256 -178.8(18) . . . . ?
C259 C254 C255 C256 -5(3) . . . . ?
C254 C255 C256 C257 3(3) . . . . ?
C255 C256 C257 C258 3(3) . . . . ?
C255 C256 C257 S8 -179.2(16) . . . . ?
C310 S8 C257 C258 -8(2) . . . . ?
C310 S8 C257 C256 174.3(17) . . . . ?
C256 C257 C258 C259 -7(4) . . . . ?
S8 C257 C258 C259 175.3(19) . . . . ?
C257 C258 C259 C254 5(4) . . . . ?
C255 C254 C259 C258 1(3) . . . . ?
N109 C254 C259 C258 175(2) . . . . ?
C265 N110 C261 C262 2.5(19) . . . . ?
Zn1 N110 C261 C262 -177.2(16) . . . . ?
N110 C261 C262 C263 0(2) . . . . ?
C261 C262 C263 C264 1(4) . . . . ?
C262 C263 C264 C269 -173(3) . . . . ?
C262 C263 C264 C265 -5(4) . . . . ?
C261 N110 C265 C264 -6(3) . . . . ?
Zn1 N110 C265 C264 173.3(19) . . . . ?
C261 N110 C265 C266 176.3(18) . . . . ?
Zn1 N110 C265 C266 -4(2) . . . . ?
C263 C264 C265 N110 7(4) . . . . ?
C269 C264 C265 N110 176(2) . . . . ?
C263 C264 C265 C266 -175(2) . . . . ?
C269 C264 C265 C266 -7(4) . . . . ?
C272 N111 C266 C267 1(3) . . . . ?
Zn1 N111 C266 C267 -177.8(15) . . . . ?
C272 N111 C266 C265 179.9(18) . . . . ?
Zn1 N111 C266 C265 1(2) . . . . ?
N110 C265 C266 N111 2(3) . . . . ?
C264 C265 C266 N111 -175(2) . . . . ?
N110 C265 C266 C267 -179.2(19) . . . . ?
C264 C265 C266 C267 3(3) . . . . ?
N111 C266 C267 C270 -1(3) . . . . ?
C265 C266 C267 C270 -179(2) . . . . ?
N111 C266 C267 C268 179(2) . . . . ?
C265 C266 C267 C268 0(3) . . . . ?
C270 C267 C268 C269 179(3) . . . . ?
C266 C267 C268 C269 -1(4) . . . . ?
C267 C268 C269 C264 -2(5) . . . . ?
C263 C264 C269 C268 174(3) . . . . ?
C265 C264 C269 C268 6(4) . . . . ?
C266 C267 C270 C271 -1(4) . . . . ?
C268 C267 C270 C271 180(3) . . . . ?
C267 C270 C271 C272 1(4) . . . . ?
C266 N111 C272 C271 -1(3) . . . . ?
Zn1 N111 C272 C271 178.4(16) . . . . ?
C266 N111 C272 C273 173.4(17) . . . . ?
Zn1 N111 C272 C273 -8(2) . . . . ?
C270 C271 C272 N111 -1(4) . . . . ?
C270 C271 C272 C273 -174(2) . . . . ?
C274 N112 C273 C272 -169.5(17) . . . . ?
Zn1 N112 C273 C272 -3(2) . . . . ?
N111 C272 C273 N112 7(3) . . . . ?
C271 C272 C273 N112 -179(2) . . . . ?
C273 N112 C274 C275 -151(2) . . . . ?
Zn1 N112 C274 C275 44(2) . . . . ?
C273 N112 C274 C279 35(3) . . . . ?
Zn1 N112 C274 C279 -130.4(16) . . . . ?
C279 C274 C275 C276 -6(3) . . . . ?
N112 C274 C275 C276 178.8(19) . . . . ?
C274 C275 C276 C277 8(3) . . . . ?
C275 C276 C277 C278 -3(4) . . . . ?
C275 C276 C277 S9 179.8(18) . . . . ?
C313 S9 C277 C276 -174.3(19) . . . . ?
C313 S9 C277 C278 9(2) . . . . ?
C276 C277 C278 C279 -3(4) . . . . ?
S9 C277 C278 C279 173.8(18) . . . . ?
C277 C278 C279 C274 5(3) . . . . ?
C275 C274 C279 C278 0(3) . . . . ?
N112 C274 C279 C278 174.9(19) . . . . ?
C285 N113 C281 C282 1(4) . . . . ?
Zn5 N113 C281 C282 -178.2(18) . . . . ?
N113 C281 C282 C283 6(4) . . . . ?
C281 C282 C283 C284 -9(5) . . . . ?
C282 C283 C284 C289 -179(3) . . . . ?
C282 C283 C284 C285 4(5) . . . . ?
C281 N113 C285 C284 -6(4) . . . . ?
Zn5 N113 C285 C284 174(2) . . . . ?
C281 N113 C285 C286 -178(2) . . . . ?
Zn5 N113 C285 C286 1(3) . . . . ?
C283 C284 C285 N113 3(4) . . . . ?
C289 C284 C285 N113 -174(3) . . . . ?
C283 C284 C285 C286 176(3) . . . . ?
C289 C284 C285 C286 -2(4) . . . . ?
C292 N114 C286 C287 0(4) . . . . ?
Zn5 N114 C286 C287 -175.2(18) . . . . ?
C292 N114 C286 C285 -174(2) . . . . ?
Zn5 N114 C286 C285 10(3) . . . . ?
N113 C285 C286 N114 -7(4) . . . . ?
C284 C285 C286 N114 180(2) . . . . ?
N113 C285 C286 C287 178(2) . . . . ?
C284 C285 C286 C287 5(4) . . . . ?
N114 C286 C287 C290 -1(4) . . . . ?
C285 C286 C287 C290 173(2) . . . . ?
N114 C286 C287 C288 -179(2) . . . . ?
C285 C286 C287 C288 -5(4) . . . . ?
C286 C287 C288 C289 1(4) . . . . ?
C290 C287 C288 C289 -177(3) . . . . ?
C287 C288 C289 C284 2(5) . . . . ?
C283 C284 C289 C288 -179(3) . . . . ?
C285 C284 C289 C288 -2(5) . . . . ?
C286 C287 C290 C291 4(4) . . . . ?
C288 C287 C290 C291 -178(2) . . . . ?
C287 C290 C291 C292 -5(4) . . . . ?
C286 N114 C292 C291 -2(4) . . . . ?
Zn5 N114 C292 C291 173.2(19) . . . . ?
C286 N114 C292 C293 177.1(19) . . . . ?
Zn5 N114 C292 C293 -8(3) . . . . ?
C290 C291 C292 N114 5(4) . . . . ?
C290 C291 C292 C293 -174(2) . . . . ?
C294 N115 C293 C292 -166.2(18) . . . . ?
Zn5 N115 C293 C292 -1(3) . . . . ?
N114 C292 C293 N115 5(3) . . . . ?
C291 C292 C293 N115 -175(2) . . . . ?
C293 N115 C294 C295 -144(2) . . . . ?
Zn5 N115 C294 C295 53(2) . . . . ?
C293 N115 C294 C299 36(3) . . . . ?
Zn5 N115 C294 C299 -127.7(17) . . . . ?
C299 C294 C295 C296 2(3) . . . . ?
N115 C294 C295 C296 -178(2) . . . . ?
C294 C295 C296 C297 2(4) . . . . ?
C295 C296 C297 C298 -3(4) . . . . ?
C295 C296 C297 S10 -176.6(17) . . . . ?
C301 S10 C297 C296 -170.5(18) . . . . ?
C301 S10 C297 C298 16(2) . . . . ?
C296 C297 C298 C299 0(3) . . . . ?
S10 C297 C298 C299 173.7(16) . . . . ?
C297 C298 C299 C294 3(3) . . . . ?
C295 C294 C299 C298 -4(3) . . . . ?
N115 C294 C299 C298 176.0(18) . . . . ?
C297 S10 C301 C315 -126(2) . . . . ?
C297 S10 C301 C302 62(2) . . . . ?
C315 C301 C302 C316 6(3) . . . . ?
S10 C301 C302 C316 177.8(17) . . . . ?
C315 C301 C302 C303 -163(2) . . . . ?
S10 C301 C302 C303 9(3) . . . . ?
C316 C302 C303 C304 -14(3) . . . . ?
C301 C302 C303 C304 155(2) . . . . ?
C302 C303 C304 C305 5(3) . . . . ?
C302 C303 C304 S6 -168.4(16) . . . . ?
C217 S6 C304 C303 -138.1(16) . . . . ?
C217 S6 C304 C305 48.5(18) . . . . ?
C303 C304 C305 C317 6(3) . . . . ?
S6 C304 C305 C317 178.6(15) . . . . ?
C303 C304 C305 C306 -155(2) . . . . ?
S6 C304 C305 C306 18(3) . . . . ?
C317 C305 C306 C307 -5(3) . . . . ?
C304 C305 C306 C307 154.9(19) . . . . ?
C305 C306 C307 C308 -1(3) . . . . ?
C305 C306 C307 S7 -173.4(15) . . . . ?
C237 S7 C307 C306 -140.5(16) . . . . ?
C237 S7 C307 C308 47.8(19) . . . . ?
C306 C307 C308 C318 8(3) . . . . ?
S7 C307 C308 C318 179.5(17) . . . . ?
C306 C307 C308 C309 -155(2) . . . . ?
S7 C307 C308 C309 16(3) . . . . ?
C318 C308 C309 C310 -7(3) . . . . ?
C307 C308 C309 C310 157(2) . . . . ?
C308 C309 C310 C311 -6(3) . . . . ?
C308 C309 C310 S8 -172.5(16) . . . . ?
C257 S8 C310 C309 -122.5(18) . . . . ?
C257 S8 C310 C311 71(2) . . . . ?
C309 C310 C311 C312 -158(3) . . . . ?
S8 C310 C311 C312 8(4) . . . . ?
C309 C310 C311 C319 17(3) . . . . ?
S8 C310 C311 C319 -176.7(17) . . . . ?
C319 C311 C312 C313 -13(4) . . . . ?
C310 C311 C312 C313 163(3) . . . . ?
C311 C312 C313 C314 -3(4) . . . . ?
C311 C312 C313 S9 -165(2) . . . . ?
C277 S9 C313 C312 -135(2) . . . . ?
C277 S9 C313 C314 64(2) . . . . ?
C312 C313 C314 C320 16(4) . . . . ?
S9 C313 C314 C320 177.2(19) . . . . ?
C312 C313 C314 C315 -156(3) . . . . ?
S9 C313 C314 C315 5(4) . . . . ?
C320 C314 C315 C301 -16(4) . . . . ?
C313 C314 C315 C301 156(2) . . . . ?
C302 C301 C315 C314 6(4) . . . . ?
S10 C301 C315 C314 -166(2) . . . . ?
C303 C302 C316 C320 163(2) . . . . ?
C301 C302 C316 C320 -8(3) . . . . ?
C303 C302 C316 C317 12(3) . . . . ?
C301 C302 C316 C317 -158.1(19) . . . . ?
C306 C305 C317 C318 6(3) . . . . ?
C304 C305 C317 C318 -156(2) . . . . ?
C306 C305 C317 C316 155.4(18) . . . . ?
C304 C305 C317 C316 -7(3) . . . . ?
C302 C316 C317 C305 -2(3) . . . . ?
C320 C316 C317 C305 -155.7(19) . . . . ?
C302 C316 C317 C318 152(2) . . . . ?
C320 C316 C317 C318 -2(2) . . . . ?
C309 C308 C318 C317 157.5(19) . . . . ?
C307 C308 C318 C317 -8(3) . . . . ?
C309 C308 C318 C319 8(3) . . . . ?
C307 C308 C318 C319 -157(2) . . . . ?
C305 C317 C318 C308 0(3) . . . . ?
C316 C317 C318 C308 -152(2) . . . . ?
C305 C317 C318 C319 155(2) . . . . ?
C316 C317 C318 C319 2(2) . . . . ?
C308 C318 C319 C320 151(2) . . . . ?
C317 C318 C319 C320 -2(3) . . . . ?
C308 C318 C319 C311 4(4) . . . . ?
C317 C318 C319 C311 -148(2) . . . . ?
C312 C311 C319 C318 160(2) . . . . ?
C310 C311 C319 C318 -17(3) . . . . ?
C312 C311 C319 C320 16(3) . . . . ?
C310 C311 C319 C320 -161(2) . . . . ?
C315 C314 C320 C319 160(2) . . . . ?
C313 C314 C320 C319 -13(4) . . . . ?
C315 C314 C320 C316 14(4) . . . . ?
C313 C314 C320 C316 -159(2) . . . . ?
C318 C319 C320 C314 -150(2) . . . . ?
C311 C319 C320 C314 -3(4) . . . . ?
C318 C319 C320 C316 1(3) . . . . ?
C311 C319 C320 C316 148(2) . . . . ?
C302 C316 C320 C314 -2(4) . . . . ?
C317 C316 C320 C314 152(2) . . . . ?
C302 C316 C320 C319 -153(2) . . . . ?
C317 C316 C320 C319 1(2) . . . . ?
B7 B1 B3 B8 36.3(15) . . . . ?
B4 B1 B3 B8 -102.9(18) . . . . ?
B6 B1 B3 B8 -6(2) . . . . ?
B5 B1 B3 B8 -68.0(18) . . . . ?
B7 B1 B3 B4 139.2(17) . . . . ?
B6 B1 B3 B4 96.5(17) . . . . ?
B5 B1 B3 B4 34.9(14) . . . . ?
B7 B1 B3 B9 103.4(17) . . . . ?
B4 B1 B3 B9 -35.8(15) . . . . ?
B6 B1 B3 B9 60.7(19) . . . . ?
B5 B1 B3 B9 -0.9(19) . . . . ?
B4 B1 B3 B7 -139.2(17) . . . . ?
B6 B1 B3 B7 -42.8(14) . . . . ?
B5 B1 B3 B7 -104.3(16) . . . . ?
B8 B3 B4 B10 -1(2) . . . . ?
B1 B3 B4 B10 -102.0(17) . . . . ?
B9 B3 B4 B10 38.5(15) . . . . ?
B7 B3 B4 B10 -65.8(19) . . . . ?
B8 B3 B4 B9 -39.6(15) . . . . ?
B1 B3 B4 B9 -140.5(17) . . . . ?
B7 B3 B4 B9 -104.3(17) . . . . ?
B8 B3 B4 B5 62(2) . . . . ?
B1 B3 B4 B5 -38.8(15) . . . . ?
B9 B3 B4 B5 101.7(18) . . . . ?
B7 B3 B4 B5 -3(2) . . . . ?
B8 B3 B4 B1 100.9(17) . . . . ?
B9 B3 B4 B1 140.5(17) . . . . ?
B7 B3 B4 B1 36.2(15) . . . . ?
B7 B1 B4 B10 63(2) . . . . ?
B3 B1 B4 B10 101.1(18) . . . . ?
B6 B1 B4 B10 -2(2) . . . . ?
B5 B1 B4 B10 -38.0(15) . . . . ?
B7 B1 B4 B9 -2(2) . . . . ?
B3 B1 B4 B9 35.8(15) . . . . ?
B6 B1 B4 B9 -66.9(18) . . . . ?
B5 B1 B4 B9 -103.3(18) . . . . ?
B7 B1 B4 B3 -37.7(15) . . . . ?
B6 B1 B4 B3 -102.7(16) . . . . ?
B5 B1 B4 B3 -139.1(17) . . . . ?
B7 B1 B4 B5 101.4(17) . . . . ?
B3 B1 B4 B5 139.1(17) . . . . ?
B6 B1 B4 B5 36.4(14) . . . . ?
B9 B4 B5 B10 -35.7(15) . . . . ?
B3 B4 B5 B10 -100.7(18) . . . . ?
B1 B4 B5 B10 -137.4(17) . . . . ?
B10 B4 B5 B11 41.6(14) . . . . ?
B9 B4 B5 B11 6(2) . . . . ?
B3 B4 B5 B11 -59.1(19) . . . . ?
B1 B4 B5 B11 -95.8(15) . . . . ?
B10 B4 B5 B6 100.6(16) . . . . ?
B9 B4 B5 B6 64.9(18) . . . . ?
B3 B4 B5 B6 0(2) . . . . ?
B1 B4 B5 B6 -36.9(14) . . . . ?
B10 B4 B5 B1 137.4(17) . . . . ?
B9 B4 B5 B1 101.7(17) . . . . ?
B3 B4 B5 B1 36.7(15) . . . . ?
B7 B1 B5 B10 -65.0(18) . . . . ?
B3 B1 B5 B10 0.4(19) . . . . ?
B4 B1 B5 B10 36.3(14) . . . . ?
B6 B1 B5 B10 -101.4(16) . . . . ?
B7 B1 B5 B4 -101.3(17) . . . . ?
B3 B1 B5 B4 -36.0(14) . . . . ?
B6 B1 B5 B4 -137.7(16) . . . . ?
B7 B1 B5 B11 -1.5(18) . . . . ?
B3 B1 B5 B11 63.9(17) . . . . ?
B4 B1 B5 B11 99.8(15) . . . . ?
B6 B1 B5 B11 -37.9(13) . . . . ?
B7 B1 B5 B6 36.4(14) . . . . ?
B3 B1 B5 B6 101.7(16) . . . . ?
B4 B1 B5 B6 137.7(16) . . . . ?
B10 B5 B6 B12 0(2) . . . . ?
B4 B5 B6 B12 -60.9(18) . . . . ?
B11 B5 B6 B12 36.3(14) . . . . ?
B1 B5 B6 B12 -97.8(16) . . . . ?
B10 B5 B6 B11 -36.7(16) . . . . ?
B4 B5 B6 B11 -97.3(16) . . . . ?
B1 B5 B6 B11 -134.1(16) . . . . ?
B10 B5 B6 B1 97.4(17) . . . . ?
B4 B5 B6 B1 36.9(14) . . . . ?
B11 B5 B6 B1 134.1(16) . . . . ?
B10 B5 B6 B7 63.4(19) . . . . ?
B4 B5 B6 B7 2.9(19) . . . . ?
B11 B5 B6 B7 100.1(16) . . . . ?
B1 B5 B6 B7 -34.0(13) . . . . ?
B7 B1 B6 B12 -40.2(14) . . . . ?
B3 B1 B6 B12 2.5(19) . . . . ?
B4 B1 B6 B12 64.8(17) . . . . ?
B5 B1 B6 B12 100.6(15) . . . . ?
B7 B1 B6 B11 -99.1(16) . . . . ?
B3 B1 B6 B11 -56.4(19) . . . . ?
B4 B1 B6 B11 5.9(19) . . . . ?
B5 B1 B6 B11 41.7(14) . . . . ?
B7 B1 B6 B5 -140.8(16) . . . . ?
B3 B1 B6 B5 -98.1(16) . . . . ?
B4 B1 B6 B5 -35.8(13) . . . . ?
B3 B1 B6 B7 42.7(14) . . . . ?
B4 B1 B6 B7 105.0(16) . . . . ?
B5 B1 B6 B7 140.8(16) . . . . ?
B3 B1 B7 B8 -34.6(15) . . . . ?
B4 B1 B7 B8 2(2) . . . . ?
B6 B1 B7 B8 98.4(16) . . . . ?
B5 B1 B7 B8 63.4(18) . . . . ?
B3 B1 B7 B12 -95.4(16) . . . . ?
B4 B1 B7 B12 -58.6(18) . . . . ?
B6 B1 B7 B12 37.6(13) . . . . ?
B5 B1 B7 B12 2.6(18) . . . . ?
B4 B1 B7 B3 36.8(15) . . . . ?
B6 B1 B7 B3 133.0(16) . . . . ?
B5 B1 B7 B3 98.0(17) . . . . ?
B3 B1 B7 B6 -133.0(16) . . . . ?
B4 B1 B7 B6 -96.2(17) . . . . ?
B5 B1 B7 B6 -35.0(13) . . . . ?
B8 B3 B7 B1 -139.9(18) . . . . ?
B4 B3 B7 B1 -37.4(15) . . . . ?
B9 B3 B7 B1 -101.3(18) . . . . ?
B1 B3 B7 B8 139.9(18) . . . . ?
B4 B3 B7 B8 102.5(18) . . . . ?
B9 B3 B7 B8 38.6(15) . . . . ?
B8 B3 B7 B12 -40.9(14) . . . . ?
B1 B3 B7 B12 99.0(16) . . . . ?
B4 B3 B7 B12 61.6(18) . . . . ?
B9 B3 B7 B12 -2.3(19) . . . . ?
B8 B3 B7 B6 -98.3(16) . . . . ?
B1 B3 B7 B6 41.6(14) . . . . ?
B4 B3 B7 B6 4(2) . . . . ?
B9 B3 B7 B6 -59.7(18) . . . . ?
B12 B6 B7 B1 134.1(16) . . . . ?
B11 B6 B7 B1 101.3(16) . . . . ?
B5 B6 B7 B1 36.3(14) . . . . ?
B12 B6 B7 B8 33.4(13) . . . . ?
B11 B6 B7 B8 0.6(18) . . . . ?
B5 B6 B7 B8 -64.4(17) . . . . ?
B1 B6 B7 B8 -100.7(16) . . . . ?
B11 B6 B7 B12 -32.7(14) . . . . ?
B5 B6 B7 B12 -97.8(16) . . . . ?
B1 B6 B7 B12 -134.1(16) . . . . ?
B12 B6 B7 B3 93.4(16) . . . . ?
B11 B6 B7 B3 60.6(18) . . . . ?
B5 B6 B7 B3 -4.4(19) . . . . ?
B1 B6 B7 B3 -40.7(14) . . . . ?
B1 B3 B8 B12 8(2) . . . . ?
B4 B3 B8 B12 -58.0(19) . . . . ?
B9 B3 B8 B12 -96.1(16) . . . . ?
B7 B3 B8 B12 43.1(14) . . . . ?
B1 B3 B8 B2 66.3(18) . . . . ?
B4 B3 B8 B2 0.7(19) . . . . ?
B9 B3 B8 B2 -37.4(14) . . . . ?
B7 B3 B8 B2 101.8(16) . . . . ?
B1 B3 B8 B7 -35.5(15) . . . . ?
B4 B3 B8 B7 -101.1(17) . . . . ?
B9 B3 B8 B7 -139.3(16) . . . . ?
B1 B3 B8 B9 103.7(18) . . . . ?
B4 B3 B8 B9 38.1(14) . . . . ?
B7 B3 B8 B9 139.3(16) . . . . ?
B12 B2 B8 B3 -99.5(16) . . . . ?
B11 B2 B8 B3 -66.9(18) . . . . ?
B9 B2 B8 B3 38.7(14) . . . . ?
B10 B2 B8 B3 -0.2(19) . . . . ?
B11 B2 B8 B12 32.6(14) . . . . ?
B9 B2 B8 B12 138.1(17) . . . . ?
B10 B2 B8 B12 99.3(17) . . . . ?
B12 B2 B8 B7 -35.2(14) . . . . ?
B11 B2 B8 B7 -3(2) . . . . ?
B9 B2 B8 B7 103.0(16) . . . . ?
B10 B2 B8 B7 64.1(18) . . . . ?
B12 B2 B8 B9 -138.1(17) . . . . ?
B11 B2 B8 B9 -105.6(17) . . . . ?
B10 B2 B8 B9 -38.8(14) . . . . ?
B1 B7 B8 B3 35.3(15) . . . . ?
B12 B7 B8 B3 131.2(17) . . . . ?
B6 B7 B8 B3 99.0(16) . . . . ?
B1 B7 B8 B12 -95.9(17) . . . . ?
B3 B7 B8 B12 -131.2(17) . . . . ?
B6 B7 B8 B12 -32.2(13) . . . . ?
B1 B7 B8 B2 -62.6(18) . . . . ?
B12 B7 B8 B2 33.3(14) . . . . ?
B3 B7 B8 B2 -97.9(17) . . . . ?
B6 B7 B8 B2 1.1(18) . . . . ?
B1 B7 B8 B9 -2(2) . . . . ?
B12 B7 B8 B9 94.2(17) . . . . ?
B3 B7 B8 B9 -37.0(15) . . . . ?
B6 B7 B8 B9 62.1(18) . . . . ?
B12 B2 B9 B10 -98.1(17) . . . . ?
B11 B2 B9 B10 -35.3(16) . . . . ?
B8 B2 B9 B10 -136.8(16) . . . . ?
B12 B2 B9 B4 -60(2) . . . . ?
B11 B2 B9 B4 2(2) . . . . ?
B8 B2 B9 B4 -99.0(16) . . . . ?
B10 B2 B9 B4 37.8(14) . . . . ?
B12 B2 B9 B3 2(2) . . . . ?
B11 B2 B9 B3 64(2) . . . . ?
B8 B2 B9 B3 -37.1(14) . . . . ?
B10 B2 B9 B3 99.7(16) . . . . ?
B12 B2 B9 B8 38.7(15) . . . . ?
B11 B2 B9 B8 101.5(18) . . . . ?
B10 B2 B9 B8 136.8(16) . . . . ?
B10 B4 B9 B2 -40.1(15) . . . . ?
B3 B4 B9 B2 97.8(17) . . . . ?
B5 B4 B9 B2 -5(2) . . . . ?
B1 B4 B9 B2 63(2) . . . . ?
B3 B4 B9 B10 137.9(17) . . . . ?
B5 B4 B9 B10 34.8(15) . . . . ?
B1 B4 B9 B10 102.8(18) . . . . ?
B10 B4 B9 B3 -137.9(17) . . . . ?
B5 B4 B9 B3 -103.1(17) . . . . ?
B1 B4 B9 B3 -35.0(15) . . . . ?
B10 B4 B9 B8 -102.0(16) . . . . ?
B3 B4 B9 B8 35.9(14) . . . . ?
B5 B4 B9 B8 -67.2(19) . . . . ?
B1 B4 B9 B8 1(2) . . . . ?
B8 B3 B9 B2 38.3(14) . . . . ?
B1 B3 B9 B2 -62.8(18) . . . . ?
B4 B3 B9 B2 -99.3(17) . . . . ?
B7 B3 B9 B2 1(2) . . . . ?
B8 B3 B9 B10 102.1(16) . . . . ?
B1 B3 B9 B10 1(2) . . . . ?
B4 B3 B9 B10 -35.5(14) . . . . ?
B7 B3 B9 B10 64.4(18) . . . . ?
B8 B3 B9 B4 137.6(17) . . . . ?
B1 B3 B9 B4 36.6(15) . . . . ?
B7 B3 B9 B4 99.9(17) . . . . ?
B1 B3 B9 B8 -101.1(17) . . . . ?
B4 B3 B9 B8 -137.6(17) . . . . ?
B7 B3 B9 B8 -37.7(14) . . . . ?
B3 B8 B9 B2 -135.8(17) . . . . ?
B12 B8 B9 B2 -34.8(14) . . . . ?
B7 B8 B9 B2 -98.2(17) . . . . ?
B3 B8 B9 B10 -96.5(17) . . . . ?
B12 B8 B9 B10 4.5(19) . . . . ?
B2 B8 B9 B10 39.3(15) . . . . ?
B7 B8 B9 B10 -59(2) . . . . ?
B3 B8 B9 B4 -37.1(15) . . . . ?
B12 B8 B9 B4 63.9(18) . . . . ?
B2 B8 B9 B4 98.7(17) . . . . ?
B7 B8 B9 B4 1(2) . . . . ?
B12 B8 B9 B3 101.0(16) . . . . ?
B2 B8 B9 B3 135.8(17) . . . . ?
B7 B8 B9 B3 37.6(15) . . . . ?
B9 B4 B10 B5 141.2(16) . . . . ?
B3 B4 B10 B5 102.9(17) . . . . ?
B1 B4 B10 B5 40.2(15) . . . . ?
B3 B4 B10 B9 -38.3(15) . . . . ?
B5 B4 B10 B9 -141.2(16) . . . . ?
B1 B4 B10 B9 -101.0(17) . . . . ?
B9 B4 B10 B2 39.1(14) . . . . ?
B3 B4 B10 B2 1(2) . . . . ?
B5 B4 B10 B2 -102.1(16) . . . . ?
B1 B4 B10 B2 -61.9(19) . . . . ?
B9 B4 B10 B11 97.9(17) . . . . ?
B3 B4 B10 B11 60(2) . . . . ?
B5 B4 B10 B11 -43.3(15) . . . . ?
B1 B4 B10 B11 -3(2) . . . . ?
B11 B5 B10 B4 -133.0(17) . . . . ?
B6 B5 B10 B4 -98.4(17) . . . . ?
B1 B5 B10 B4 -36.9(14) . . . . ?
B4 B5 B10 B9 37.2(15) . . . . ?
B11 B5 B10 B9 -95.9(17) . . . . ?
B6 B5 B10 B9 -61(2) . . . . ?
B1 B5 B10 B9 0(2) . . . . ?
B4 B5 B10 B2 100.2(18) . . . . ?
B11 B5 B10 B2 -32.9(15) . . . . ?
B6 B5 B10 B2 2(2) . . . . ?
B1 B5 B10 B2 63.3(19) . . . . ?
B4 B5 B10 B11 133.0(17) . . . . ?
B6 B5 B10 B11 34.6(15) . . . . ?
B1 B5 B10 B11 96.2(16) . . . . ?
B2 B9 B10 B4 135.0(17) . . . . ?
B3 B9 B10 B4 36.9(14) . . . . ?
B8 B9 B10 B4 96.6(16) . . . . ?
B2 B9 B10 B5 97.3(18) . . . . ?
B4 B9 B10 B5 -37.7(16) . . . . ?
B3 B9 B10 B5 -1(2) . . . . ?
B8 B9 B10 B5 59(2) . . . . ?
B4 B9 B10 B2 -135.0(17) . . . . ?
B3 B9 B10 B2 -98.1(16) . . . . ?
B8 B9 B10 B2 -38.4(14) . . . . ?
B2 B9 B10 B11 31.2(14) . . . . ?
B4 B9 B10 B11 -103.8(17) . . . . ?
B3 B9 B10 B11 -67.0(18) . . . . ?
B8 B9 B10 B11 -7(2) . . . . ?
B12 B2 B10 B4 64.1(19) . . . . ?
B11 B2 B10 B4 102.2(17) . . . . ?
B9 B2 B10 B4 -40.7(15) . . . . ?
B8 B2 B10 B4 0(2) . . . . ?
B12 B2 B10 B5 -3(2) . . . . ?
B11 B2 B10 B5 35.5(16) . . . . ?
B9 B2 B10 B5 -107.3(19) . . . . ?
B8 B2 B10 B5 -67(2) . . . . ?
B12 B2 B10 B9 104.8(18) . . . . ?
B11 B2 B10 B9 142.9(18) . . . . ?
B8 B2 B10 B9 40.2(15) . . . . ?
B12 B2 B10 B11 -38.1(15) . . . . ?
B9 B2 B10 B11 -142.9(18) . . . . ?
B8 B2 B10 B11 -102.7(17) . . . . ?
B9 B2 B11 B12 -101.6(19) . . . . ?
B8 B2 B11 B12 -33.8(15) . . . . ?
B10 B2 B11 B12 -135.9(18) . . . . ?
B12 B2 B11 B6 36.8(15) . . . . ?
B9 B2 B11 B6 -65(2) . . . . ?
B8 B2 B11 B6 3(2) . . . . ?
B10 B2 B11 B6 -99.1(17) . . . . ?
B12 B2 B11 B10 135.9(18) . . . . ?
B9 B2 B11 B10 34.3(16) . . . . ?
B8 B2 B11 B10 102.2(17) . . . . ?
B12 B2 B11 B5 102.8(17) . . . . ?
B9 B2 B11 B5 1(2) . . . . ?
B8 B2 B11 B5 69.1(18) . . . . ?
B10 B2 B11 B5 -33.1(15) . . . . ?
B5 B6 B11 B12 136.8(17) . . . . ?
B1 B6 B11 B12 94.6(16) . . . . ?
B7 B6 B11 B12 34.4(14) . . . . ?
B12 B6 B11 B2 -36.7(15) . . . . ?
B5 B6 B11 B2 100.1(17) . . . . ?
B1 B6 B11 B2 57.9(19) . . . . ?
B7 B6 B11 B2 -2(2) . . . . ?
B12 B6 B11 B10 -102.4(17) . . . . ?
B5 B6 B11 B10 34.4(14) . . . . ?
B1 B6 B11 B10 -8(2) . . . . ?
B7 B6 B11 B10 -68.0(17) . . . . ?
B12 B6 B11 B5 -136.8(17) . . . . ?
B1 B6 B11 B5 -42.2(14) . . . . ?
B7 B6 B11 B5 -102.4(16) . . . . ?
B4 B10 B11 B12 -58(2) . . . . ?
B5 B10 B11 B12 -101.4(18) . . . . ?
B9 B10 B11 B12 8(2) . . . . ?
B2 B10 B11 B12 39.9(15) . . . . ?
B4 B10 B11 B2 -97.6(18) . . . . ?
B5 B10 B11 B2 -141.3(18) . . . . ?
B9 B10 B11 B2 -32.4(15) . . . . ?
B4 B10 B11 B6 7(2) . . . . ?
B5 B10 B11 B6 -36.9(15) . . . . ?
B9 B10 B11 B6 72.1(18) . . . . ?
B2 B10 B11 B6 104.5(18) . . . . ?
B4 B10 B11 B5 43.8(15) . . . . ?
B9 B10 B11 B5 109.0(18) . . . . ?
B2 B10 B11 B5 141.3(18) . . . . ?
B10 B5 B11 B12 100.0(18) . . . . ?
B4 B5 B11 B12 60.3(18) . . . . ?
B6 B5 B11 B12 -39.5(14) . . . . ?
B1 B5 B11 B12 -0.5(19) . . . . ?
B10 B5 B11 B2 35.4(16) . . . . ?
B4 B5 B11 B2 -4(2) . . . . ?
B6 B5 B11 B2 -104.1(17) . . . . ?
B1 B5 B11 B2 -65.1(17) . . . . ?
B10 B5 B11 B6 139.5(17) . . . . ?
B4 B5 B11 B6 99.8(16) . . . . ?
B1 B5 B11 B6 39.0(13) . . . . ?
B4 B5 B11 B10 -39.7(14) . . . . ?
B6 B5 B11 B10 -139.5(18) . . . . ?
B1 B5 B11 B10 -100.5(16) . . . . ?
B6 B11 B12 B2 -140.1(17) . . . . ?
B10 B11 B12 B2 -40.4(15) . . . . ?
B5 B11 B12 B2 -100.2(17) . . . . ?
B2 B11 B12 B6 140.1(17) . . . . ?
B10 B11 B12 B6 99.7(17) . . . . ?
B5 B11 B12 B6 39.9(14) . . . . ?
B2 B11 B12 B8 35.4(16) . . . . ?
B6 B11 B12 B8 -104.6(18) . . . . ?
B10 B11 B12 B8 -5(2) . . . . ?
B5 B11 B12 B8 -64.8(19) . . . . ?
B2 B11 B12 B7 102.5(18) . . . . ?
B6 B11 B12 B7 -37.6(15) . . . . ?
B10 B11 B12 B7 62(2) . . . . ?
B5 B11 B12 B7 2(2) . . . . ?
B9 B2 B12 B11 103.7(18) . . . . ?
B8 B2 B12 B11 143.3(17) . . . . ?
B10 B2 B12 B11 40.2(16) . . . . ?
B11 B2 B12 B6 -37.8(16) . . . . ?
B9 B2 B12 B6 66(2) . . . . ?
B8 B2 B12 B6 105.4(18) . . . . ?
B10 B2 B12 B6 2(2) . . . . ?
B11 B2 B12 B8 -143.3(17) . . . . ?
B9 B2 B12 B8 -39.5(15) . . . . ?
B10 B2 B12 B8 -103.1(17) . . . . ?
B11 B2 B12 B7 -107.0(18) . . . . ?
B9 B2 B12 B7 -3(2) . . . . ?
B8 B2 B12 B7 36.2(15) . . . . ?
B10 B2 B12 B7 -67(2) . . . . ?
B5 B6 B12 B11 -38.6(15) . . . . ?
B1 B6 B12 B11 -103.5(16) . . . . ?
B7 B6 B12 B11 -141.8(16) . . . . ?
B11 B6 B12 B2 37.3(16) . . . . ?
B5 B6 B12 B2 -1(2) . . . . ?
B1 B6 B12 B2 -66.1(19) . . . . ?
B7 B6 B12 B2 -104.4(18) . . . . ?
B11 B6 B12 B8 105.7(18) . . . . ?
B5 B6 B12 B8 67.1(19) . . . . ?
B1 B6 B12 B8 2(2) . . . . ?
B7 B6 B12 B8 -36.0(15) . . . . ?
B11 B6 B12 B7 141.8(16) . . . . ?
B5 B6 B12 B7 103.1(16) . . . . ?
B1 B6 B12 B7 38.3(13) . . . . ?
B3 B8 B12 B11 63(2) . . . . ?
B2 B8 B12 B11 -35.0(16) . . . . ?
B7 B8 B12 B11 106.0(18) . . . . ?
B9 B8 B12 B11 0(2) . . . . ?
B3 B8 B12 B2 97.5(17) . . . . ?
B7 B8 B12 B2 141.0(16) . . . . ?
B9 B8 B12 B2 35.3(14) . . . . ?
B3 B8 B12 B6 -6(2) . . . . ?
B2 B8 B12 B6 -103.7(18) . . . . ?
B7 B8 B12 B6 37.2(15) . . . . ?
B9 B8 B12 B6 -68.4(18) . . . . ?
B3 B8 B12 B7 -43.5(14) . . . . ?
B2 B8 B12 B7 -141.0(16) . . . . ?
B9 B8 B12 B7 -105.7(15) . . . . ?
B1 B7 B12 B11 -3(2) . . . . ?
B8 B7 B12 B11 -104.4(18) . . . . ?
B3 B7 B12 B11 -64.0(19) . . . . ?
B6 B7 B12 B11 37.1(15) . . . . ?
B1 B7 B12 B2 64.2(19) . . . . ?
B8 B7 B12 B2 -37.1(15) . . . . ?
B3 B7 B12 B2 3(2) . . . . ?
B6 B7 B12 B2 104.5(18) . . . . ?
B1 B7 B12 B6 -40.3(14) . . . . ?
B8 B7 B12 B6 -141.5(16) . . . . ?
B3 B7 B12 B6 -101.1(15) . . . . ?
B1 B7 B12 B8 101.3(16) . . . . ?
B3 B7 B12 B8 40.4(13) . . . . ?
B6 B7 B12 B8 141.5(16) . . . . ?
B19 B13 B15 B20 36.3(16) . . . . ?
B16 B13 B15 B20 -102.9(18) . . . . ?
B18 B13 B15 B20 -7(2) . . . . ?
B17 B13 B15 B20 -68.0(18) . . . . ?
B19 B13 B15 B16 139.2(17) . . . . ?
B18 B13 B15 B16 96.4(17) . . . . ?
B17 B13 B15 B16 34.8(14) . . . . ?
B19 B13 B15 B21 103.5(17) . . . . ?
B16 B13 B15 B21 -35.6(15) . . . . ?
B18 B13 B15 B21 60.7(19) . . . . ?
B17 B13 B15 B21 -0.8(19) . . . . ?
B16 B13 B15 B19 -139.2(17) . . . . ?
B18 B13 B15 B19 -42.8(14) . . . . ?
B17 B13 B15 B19 -104.3(16) . . . . ?
B20 B15 B16 B22 -1(2) . . . . ?
B13 B15 B16 B22 -101.9(17) . . . . ?
B21 B15 B16 B22 38.7(15) . . . . ?
B19 B15 B16 B22 -65.7(19) . . . . ?
B20 B15 B16 B21 -39.5(15) . . . . ?
B13 B15 B16 B21 -140.6(17) . . . . ?
B19 B15 B16 B21 -104.3(17) . . . . ?
B20 B15 B16 B17 62(2) . . . . ?
B13 B15 B16 B17 -38.8(15) . . . . ?
B21 B15 B16 B17 101.8(18) . . . . ?
B19 B15 B16 B17 -3(2) . . . . ?
B20 B15 B16 B13 101.1(17) . . . . ?
B21 B15 B16 B13 140.6(17) . . . . ?
B19 B15 B16 B13 36.3(15) . . . . ?
B19 B13 B16 B22 63(2) . . . . ?
B15 B13 B16 B22 101.3(18) . . . . ?
B18 B13 B16 B22 -2(2) . . . . ?
B17 B13 B16 B22 -37.9(15) . . . . ?
B19 B13 B16 B21 -2(2) . . . . ?
B15 B13 B16 B21 35.8(15) . . . . ?
B18 B13 B16 B21 -67.0(18) . . . . ?
B17 B13 B16 B21 -103.4(18) . . . . ?
B19 B13 B16 B17 101.4(17) . . . . ?
B15 B13 B16 B17 139.2(17) . . . . ?
B18 B13 B16 B17 36.4(14) . . . . ?
B19 B13 B16 B15 -37.8(16) . . . . ?
B18 B13 B16 B15 -102.8(16) . . . . ?
B17 B13 B16 B15 -139.2(17) . . . . ?
B21 B16 B17 B22 -35.8(15) . . . . ?
B15 B16 B17 B22 -100.9(18) . . . . ?
B13 B16 B17 B22 -137.5(17) . . . . ?
B22 B16 B17 B23 41.8(14) . . . . ?
B21 B16 B17 B23 6(2) . . . . ?
B15 B16 B17 B23 -59.1(19) . . . . ?
B13 B16 B17 B23 -95.8(15) . . . . ?
B22 B16 B17 B18 100.6(16) . . . . ?
B21 B16 B17 B18 64.9(18) . . . . ?
B15 B16 B17 B18 0(2) . . . . ?
B13 B16 B17 B18 -36.9(14) . . . . ?
B22 B16 B17 B13 137.5(17) . . . . ?
B21 B16 B17 B13 101.8(17) . . . . ?
B15 B16 B17 B13 36.6(15) . . . . ?
B19 B13 B17 B22 -65.0(18) . . . . ?
B15 B13 B17 B22 0.3(19) . . . . ?
B16 B13 B17 B22 36.3(14) . . . . ?
B18 B13 B17 B22 -101.4(16) . . . . ?
B19 B13 B17 B16 -101.2(17) . . . . ?
B15 B13 B17 B16 -35.9(14) . . . . ?
B18 B13 B17 B16 -137.7(16) . . . . ?
B19 B13 B17 B23 -1.5(18) . . . . ?
B15 B13 B17 B23 63.8(17) . . . . ?
B16 B13 B17 B23 99.7(15) . . . . ?
B18 B13 B17 B23 -37.9(12) . . . . ?
B19 B13 B17 B18 36.4(14) . . . . ?
B15 B13 B17 B18 101.7(16) . . . . ?
B16 B13 B17 B18 137.7(16) . . . . ?
B22 B17 B18 B24 0(2) . . . . ?
B16 B17 B18 B24 -60.7(18) . . . . ?
B23 B17 B18 B24 36.4(14) . . . . ?
B13 B17 B18 B24 -97.6(16) . . . . ?
B22 B17 B18 B23 -36.5(16) . . . . ?
B16 B17 B18 B23 -97.1(16) . . . . ?
B13 B17 B18 B23 -134.0(16) . . . . ?
B22 B17 B18 B13 97.5(17) . . . . ?
B16 B17 B18 B13 36.9(14) . . . . ?
B23 B17 B18 B13 134.0(16) . . . . ?
B22 B17 B18 B19 63.5(19) . . . . ?
B16 B17 B18 B19 3.0(19) . . . . ?
B23 B17 B18 B19 100.0(16) . . . . ?
B13 B17 B18 B19 -34.0(13) . . . . ?
B19 B13 B18 B24 -40.2(14) . . . . ?
B15 B13 B18 B24 2.5(19) . . . . ?
B16 B13 B18 B24 64.8(17) . . . . ?
B17 B13 B18 B24 100.6(15) . . . . ?
B19 B13 B18 B23 -98.9(16) . . . . ?
B15 B13 B18 B23 -56.2(19) . . . . ?
B16 B13 B18 B23 6.2(19) . . . . ?
B17 B13 B18 B23 41.9(14) . . . . ?
B19 B13 B18 B17 -140.8(15) . . . . ?
B15 B13 B18 B17 -98.1(16) . . . . ?
B16 B13 B18 B17 -35.8(13) . . . . ?
B15 B13 B18 B19 42.7(14) . . . . ?
B16 B13 B18 B19 105.0(16) . . . . ?
B17 B13 B18 B19 140.8(15) . . . . ?
B15 B13 B19 B20 -34.4(15) . . . . ?
B16 B13 B19 B20 2(2) . . . . ?
B18 B13 B19 B20 98.6(16) . . . . ?
B17 B13 B19 B20 63.6(18) . . . . ?
B15 B13 B19 B24 -95.3(16) . . . . ?
B16 B13 B19 B24 -58.4(18) . . . . ?
B18 B13 B19 B24 37.7(13) . . . . ?
B17 B13 B19 B24 2.7(18) . . . . ?
B16 B13 B19 B15 36.9(15) . . . . ?
B18 B13 B19 B15 133.0(16) . . . . ?
B17 B13 B19 B15 98.0(16) . . . . ?
B15 B13 B19 B18 -133.0(16) . . . . ?
B16 B13 B19 B18 -96.1(17) . . . . ?
B17 B13 B19 B18 -35.0(13) . . . . ?
B20 B15 B19 B13 -140.0(18) . . . . ?
B16 B15 B19 B13 -37.4(15) . . . . ?
B21 B15 B19 B13 -101.2(18) . . . . ?
B13 B15 B19 B20 140.0(18) . . . . ?
B16 B15 B19 B20 102.6(18) . . . . ?
B21 B15 B19 B20 38.8(15) . . . . ?
B20 B15 B19 B24 -41.0(14) . . . . ?
B13 B15 B19 B24 99.0(16) . . . . ?
B16 B15 B19 B24 61.6(18) . . . . ?
B21 B15 B19 B24 -2.2(19) . . . . ?
B20 B15 B19 B18 -98.4(16) . . . . ?
B13 B15 B19 B18 41.7(14) . . . . ?
B16 B15 B19 B18 4(2) . . . . ?
B21 B15 B19 B18 -59.6(18) . . . . ?
B24 B18 B19 B13 134.0(16) . . . . ?
B23 B18 B19 B13 101.4(16) . . . . ?
B17 B18 B19 B13 36.3(14) . . . . ?
B24 B18 B19 B20 33.3(14) . . . . ?
B23 B18 B19 B20 0.8(18) . . . . ?
B17 B18 B19 B20 -64.4(17) . . . . ?
B13 B18 B19 B20 -100.7(16) . . . . ?
B23 B18 B19 B24 -32.5(13) . . . . ?
B17 B18 B19 B24 -97.7(16) . . . . ?
B13 B18 B19 B24 -134.0(16) . . . . ?
B24 B18 B19 B15 93.2(16) . . . . ?
B23 B18 B19 B15 60.7(17) . . . . ?
B17 B18 B19 B15 -4.4(19) . . . . ?
B13 B18 B19 B15 -40.7(13) . . . . ?
B13 B15 B20 B24 8(2) . . . . ?
B16 B15 B20 B24 -57.9(19) . . . . ?
B21 B15 B20 B24 -95.9(16) . . . . ?
B19 B15 B20 B24 43.2(14) . . . . ?
B13 B15 B20 B14 66.3(18) . . . . ?
B16 B15 B20 B14 0.6(19) . . . . ?
B21 B15 B20 B14 -37.4(14) . . . . ?
B19 B15 B20 B14 101.8(16) . . . . ?
B13 B15 B20 B19 -35.5(15) . . . . ?
B16 B15 B20 B19 -101.1(17) . . . . ?
B21 B15 B20 B19 -139.1(16) . . . . ?
B13 B15 B20 B21 103.7(18) . . . . ?
B16 B15 B20 B21 38.0(14) . . . . ?
B19 B15 B20 B21 139.1(16) . . . . ?
B24 B14 B20 B15 -99.5(16) . . . . ?
B23 B14 B20 B15 -67.0(18) . . . . ?
B21 B14 B20 B15 38.7(14) . . . . ?
B22 B14 B20 B15 -0.3(19) . . . . ?
B23 B14 B20 B24 32.5(14) . . . . ?
B21 B14 B20 B24 138.2(16) . . . . ?
B22 B14 B20 B24 99.2(16) . . . . ?
B24 B14 B20 B19 -35.1(14) . . . . ?
B23 B14 B20 B19 -3(2) . . . . ?
B21 B14 B20 B19 103.1(16) . . . . ?
B22 B14 B20 B19 64.1(18) . . . . ?
B24 B14 B20 B21 -138.2(16) . . . . ?
B23 B14 B20 B21 -105.7(17) . . . . ?
B22 B14 B20 B21 -39.0(14) . . . . ?
B13 B19 B20 B15 35.2(15) . . . . ?
B24 B19 B20 B15 131.1(17) . . . . ?
B18 B19 B20 B15 99.0(16) . . . . ?
B13 B19 B20 B24 -95.9(17) . . . . ?
B15 B19 B20 B24 -131.1(17) . . . . ?
B18 B19 B20 B24 -32.1(13) . . . . ?
B13 B19 B20 B14 -62.8(18) . . . . ?
B24 B19 B20 B14 33.2(14) . . . . ?
B15 B19 B20 B14 -97.9(17) . . . . ?
B18 B19 B20 B14 1.1(18) . . . . ?
B13 B19 B20 B21 -2(2) . . . . ?
B24 B19 B20 B21 93.9(17) . . . . ?
B15 B19 B20 B21 -37.2(15) . . . . ?
B18 B19 B20 B21 61.8(18) . . . . ?
B24 B14 B21 B22 -98.0(17) . . . . ?
B23 B14 B21 B22 -35.3(16) . . . . ?
B20 B14 B21 B22 -136.6(16) . . . . ?
B24 B14 B21 B16 -60(2) . . . . ?
B23 B14 B21 B16 2(2) . . . . ?
B20 B14 B21 B16 -98.9(16) . . . . ?
B22 B14 B21 B16 37.7(14) . . . . ?
B24 B14 B21 B15 2(2) . . . . ?
B23 B14 B21 B15 64(2) . . . . ?
B20 B14 B21 B15 -37.0(14) . . . . ?
B22 B14 B21 B15 99.7(16) . . . . ?
B24 B14 B21 B20 38.6(15) . . . . ?
B23 B14 B21 B20 101.3(18) . . . . ?
B22 B14 B21 B20 136.6(16) . . . . ?
B22 B16 B21 B14 -40.1(15) . . . . ?
B17 B16 B21 B14 -5(2) . . . . ?
B15 B16 B21 B14 97.8(17) . . . . ?
B13 B16 B21 B14 63(2) . . . . ?
B17 B16 B21 B22 34.7(15) . . . . ?
B15 B16 B21 B22 137.8(17) . . . . ?
B13 B16 B21 B22 102.9(18) . . . . ?
B22 B16 B21 B15 -137.8(17) . . . . ?
B17 B16 B21 B15 -103.1(17) . . . . ?
B13 B16 B21 B15 -34.9(15) . . . . ?
B22 B16 B21 B20 -102.2(16) . . . . ?
B17 B16 B21 B20 -67.4(19) . . . . ?
B15 B16 B21 B20 35.7(14) . . . . ?
B13 B16 B21 B20 1(2) . . . . ?
B20 B15 B21 B14 38.4(14) . . . . ?
B13 B15 B21 B14 -62.9(18) . . . . ?
B16 B15 B21 B14 -99.4(17) . . . . ?
B19 B15 B21 B14 0(2) . . . . ?
B20 B15 B21 B22 102.2(16) . . . . ?
B13 B15 B21 B22 1(2) . . . . ?
B16 B15 B21 B22 -35.5(14) . . . . ?
B19 B15 B21 B22 64.3(18) . . . . ?
B20 B15 B21 B16 137.7(17) . . . . ?
B13 B15 B21 B16 36.5(15) . . . . ?
B19 B15 B21 B16 99.9(17) . . . . ?
B13 B15 B21 B20 -101.3(17) . . . . ?
B16 B15 B21 B20 -137.7(17) . . . . ?
B19 B15 B21 B20 -37.9(14) . . . . ?
B15 B20 B21 B14 -135.8(17) . . . . ?
B24 B20 B21 B14 -34.7(14) . . . . ?
B19 B20 B21 B14 -98.1(17) . . . . ?
B15 B20 B21 B22 -96.4(17) . . . . ?
B24 B20 B21 B22 4.8(19) . . . . ?
B14 B20 B21 B22 39.5(15) . . . . ?
B19 B20 B21 B22 -59(2) . . . . ?
B15 B20 B21 B16 -37.0(15) . . . . ?
B24 B20 B21 B16 64.2(18) . . . . ?
B14 B20 B21 B16 98.9(17) . . . . ?
B19 B20 B21 B16 1(2) . . . . ?
B24 B20 B21 B15 101.2(16) . . . . ?
B14 B20 B21 B15 135.8(17) . . . . ?
B19 B20 B21 B15 37.8(15) . . . . ?
B21 B16 B22 B17 141.2(16) . . . . ?
B15 B16 B22 B17 102.9(17) . . . . ?
B13 B16 B22 B17 40.1(15) . . . . ?
B17 B16 B22 B21 -141.2(16) . . . . ?
B15 B16 B22 B21 -38.4(15) . . . . ?
B13 B16 B22 B21 -101.1(17) . . . . ?
B21 B16 B22 B14 39.0(14) . . . . ?
B17 B16 B22 B14 -102.2(16) . . . . ?
B15 B16 B22 B14 1(2) . . . . ?
B13 B16 B22 B14 -62.1(19) . . . . ?
B21 B16 B22 B23 97.7(17) . . . . ?
B17 B16 B22 B23 -43.6(14) . . . . ?
B15 B16 B22 B23 59.3(19) . . . . ?
B13 B16 B22 B23 -3(2) . . . . ?
B23 B17 B22 B16 -132.8(17) . . . . ?
B18 B17 B22 B16 -98.4(17) . . . . ?
B13 B17 B22 B16 -36.8(14) . . . . ?
B16 B17 B22 B21 37.1(15) . . . . ?
B23 B17 B22 B21 -95.7(17) . . . . ?
B18 B17 B22 B21 -61(2) . . . . ?
B13 B17 B22 B21 0(2) . . . . ?
B16 B17 B22 B14 100.0(18) . . . . ?
B23 B17 B22 B14 -32.8(15) . . . . ?
B18 B17 B22 B14 2(2) . . . . ?
B13 B17 B22 B14 63.2(19) . . . . ?
B16 B17 B22 B23 132.8(17) . . . . ?
B18 B17 B22 B23 34.4(15) . . . . ?
B13 B17 B22 B23 96.0(16) . . . . ?
B14 B21 B22 B16 135.0(17) . . . . ?
B15 B21 B22 B16 36.9(14) . . . . ?
B20 B21 B22 B16 96.4(16) . . . . ?
B14 B21 B22 B17 97.4(18) . . . . ?
B16 B21 B22 B17 -37.7(15) . . . . ?
B15 B21 B22 B17 -1(2) . . . . ?
B20 B21 B22 B17 59(2) . . . . ?
B16 B21 B22 B14 -135.0(17) . . . . ?
B15 B21 B22 B14 -98.1(16) . . . . ?
B20 B21 B22 B14 -38.6(14) . . . . ?
B14 B21 B22 B23 31.1(14) . . . . ?
B16 B21 B22 B23 -103.9(17) . . . . ?
B15 B21 B22 B23 -67.0(18) . . . . ?
B20 B21 B22 B23 -8(2) . . . . ?
B24 B14 B22 B16 64.2(19) . . . . ?
B23 B14 B22 B16 102.3(17) . . . . ?
B21 B14 B22 B16 -40.6(15) . . . . ?
B20 B14 B22 B16 0(2) . . . . ?
B24 B14 B22 B17 -2(2) . . . . ?
B23 B14 B22 B17 35.7(16) . . . . ?
B21 B14 B22 B17 -107.3(19) . . . . ?
B20 B14 B22 B17 -67(2) . . . . ?
B24 B14 B22 B21 104.8(18) . . . . ?
B23 B14 B22 B21 142.9(18) . . . . ?
B20 B14 B22 B21 40.3(14) . . . . ?
B24 B14 B22 B23 -38.1(15) . . . . ?
B21 B14 B22 B23 -142.9(18) . . . . ?
B20 B14 B22 B23 -102.6(17) . . . . ?
B21 B14 B23 B24 -101.5(19) . . . . ?
B20 B14 B23 B24 -33.7(15) . . . . ?
B22 B14 B23 B24 -135.8(18) . . . . ?
B24 B14 B23 B18 36.9(15) . . . . ?
B21 B14 B23 B18 -65(2) . . . . ?
B20 B14 B23 B18 3(2) . . . . ?
B22 B14 B23 B18 -99.0(17) . . . . ?
B24 B14 B23 B22 135.8(18) . . . . ?
B21 B14 B23 B22 34.3(16) . . . . ?
B20 B14 B23 B22 102.1(17) . . . . ?
B24 B14 B23 B17 102.8(17) . . . . ?
B21 B14 B23 B17 1(2) . . . . ?
B20 B14 B23 B17 69.1(18) . . . . ?
B22 B14 B23 B17 -33.0(15) . . . . ?
B17 B18 B23 B24 136.6(17) . . . . ?
B13 B18 B23 B24 94.3(16) . . . . ?
B19 B18 B23 B24 34.3(14) . . . . ?
B24 B18 B23 B14 -36.7(15) . . . . ?
B17 B18 B23 B14 99.9(17) . . . . ?
B13 B18 B23 B14 57.6(19) . . . . ?
B19 B18 B23 B14 -2(2) . . . . ?
B24 B18 B23 B22 -102.5(17) . . . . ?
B17 B18 B23 B22 34.1(14) . . . . ?
B13 B18 B23 B22 -8.2(19) . . . . ?
B19 B18 B23 B22 -68.2(17) . . . . ?
B24 B18 B23 B17 -136.6(17) . . . . ?
B13 B18 B23 B17 -42.3(14) . . . . ?
B19 B18 B23 B17 -102.3(15) . . . . ?
B16 B22 B23 B24 -57(2) . . . . ?
B17 B22 B23 B24 -101.3(18) . . . . ?
B21 B22 B23 B24 8(2) . . . . ?
B14 B22 B23 B24 40.0(15) . . . . ?
B16 B22 B23 B14 -97.3(18) . . . . ?
B17 B22 B23 B14 -141.3(18) . . . . ?
B21 B22 B23 B14 -32.3(15) . . . . ?
B16 B22 B23 B18 7(2) . . . . ?
B17 B22 B23 B18 -36.6(15) . . . . ?
B21 B22 B23 B18 72.4(18) . . . . ?
B14 B22 B23 B18 104.7(18) . . . . ?
B16 B22 B23 B17 44.0(15) . . . . ?
B21 B22 B23 B17 109.0(18) . . . . ?
B14 B22 B23 B17 141.3(18) . . . . ?
B22 B17 B23 B24 100.1(18) . . . . ?
B16 B17 B23 B24 60.2(18) . . . . ?
B18 B17 B23 B24 -39.7(14) . . . . ?
B13 B17 B23 B24 -0.6(18) . . . . ?
B22 B17 B23 B14 35.4(16) . . . . ?
B16 B17 B23 B14 -4(2) . . . . ?
B18 B17 B23 B14 -104.3(17) . . . . ?
B13 B17 B23 B14 -65.2(17) . . . . ?
B22 B17 B23 B18 139.7(18) . . . . ?
B16 B17 B23 B18 99.9(16) . . . . ?
B13 B17 B23 B18 39.1(13) . . . . ?
B16 B17 B23 B22 -39.9(14) . . . . ?
B18 B17 B23 B22 -139.7(18) . . . . ?
B13 B17 B23 B22 -100.6(16) . . . . ?
B18 B23 B24 B14 -140.2(17) . . . . ?
B22 B23 B24 B14 -40.5(15) . . . . ?
B17 B23 B24 B14 -100.2(17) . . . . ?
B14 B23 B24 B18 140.2(17) . . . . ?
B22 B23 B24 B18 99.6(17) . . . . ?
B17 B23 B24 B18 40.0(14) . . . . ?
B14 B23 B24 B20 35.6(16) . . . . ?
B18 B23 B24 B20 -104.6(18) . . . . ?
B22 B23 B24 B20 -5(2) . . . . ?
B17 B23 B24 B20 -64.6(19) . . . . ?
B14 B23 B24 B19 102.6(18) . . . . ?
B18 B23 B24 B19 -37.5(15) . . . . ?
B22 B23 B24 B19 62.1(19) . . . . ?
B17 B23 B24 B19 2(2) . . . . ?
B21 B14 B24 B23 103.8(18) . . . . ?
B20 B14 B24 B23 143.3(17) . . . . ?
B22 B14 B24 B23 40.3(16) . . . . ?
B23 B14 B24 B18 -37.8(16) . . . . ?
B21 B14 B24 B18 66(2) . . . . ?
B20 B14 B24 B18 105.5(18) . . . . ?
B22 B14 B24 B18 2(2) . . . . ?
B23 B14 B24 B20 -143.3(17) . . . . ?
B21 B14 B24 B20 -39.5(15) . . . . ?
B22 B14 B24 B20 -103.0(17) . . . . ?
B23 B14 B24 B19 -107.1(18) . . . . ?
B21 B14 B24 B19 -3(2) . . . . ?
B20 B14 B24 B19 36.2(15) . . . . ?
B22 B14 B24 B19 -67(2) . . . . ?
B17 B18 B24 B23 -38.8(15) . . . . ?
B13 B18 B24 B23 -103.6(16) . . . . ?
B19 B18 B24 B23 -141.9(16) . . . . ?
B23 B18 B24 B14 37.3(16) . . . . ?
B17 B18 B24 B14 -1(2) . . . . ?
B13 B18 B24 B14 -66.3(19) . . . . ?
B19 B18 B24 B14 -104.6(18) . . . . ?
B23 B18 B24 B20 106.0(18) . . . . ?
B17 B18 B24 B20 67.2(19) . . . . ?
B13 B18 B24 B20 2(2) . . . . ?
B19 B18 B24 B20 -35.9(15) . . . . ?
B23 B18 B24 B19 141.9(16) . . . . ?
B17 B18 B24 B19 103.1(16) . . . . ?
B13 B18 B24 B19 38.3(13) . . . . ?
B15 B20 B24 B23 62(2) . . . . ?
B14 B20 B24 B23 -35.0(16) . . . . ?
B19 B20 B24 B23 106.0(18) . . . . ?
B21 B20 B24 B23 0(2) . . . . ?
B15 B20 B24 B14 97.5(17) . . . . ?
B19 B20 B24 B14 141.1(16) . . . . ?
B21 B20 B24 B14 35.2(14) . . . . ?
B15 B20 B24 B18 -6(2) . . . . ?
B14 B20 B24 B18 -103.9(18) . . . . ?
B19 B20 B24 B18 37.1(15) . . . . ?
B21 B20 B24 B18 -68.7(18) . . . . ?
B15 B20 B24 B19 -43.6(14) . . . . ?
B14 B20 B24 B19 -141.1(16) . . . . ?
B21 B20 B24 B19 -105.9(15) . . . . ?
B13 B19 B24 B23 -3(2) . . . . ?
B20 B19 B24 B23 -104.6(18) . . . . ?
B15 B19 B24 B23 -64.1(19) . . . . ?
B18 B19 B24 B23 37.1(15) . . . . ?
B13 B19 B24 B14 64.1(19) . . . . ?
B20 B19 B24 B14 -37.1(15) . . . . ?
B15 B19 B24 B14 3(2) . . . . ?
B18 B19 B24 B14 104.5(17) . . . . ?
B13 B19 B24 B18 -40.4(14) . . . . ?
B20 B19 B24 B18 -141.7(16) . . . . ?
B15 B19 B24 B18 -101.2(15) . . . . ?
B13 B19 B24 B20 101.2(15) . . . . ?
B15 B19 B24 B20 40.4(13) . . . . ?
B18 B19 B24 B20 141.7(16) . . . . ?
O2A S1A N1A S2A -155(2) . . . . ?
O1A S1A N1A S2A -19(3) . . . . ?
C1A S1A N1A S2A 93(2) . . . . ?
O3A S2A N1A S1A -10(3) . . . . ?
O4A S2A N1A S1A -144(2) . . . . ?
C2A S2A N1A S1A 104(2) . . . . ?
O2A S1A C1A F2A 62(2) . . . . ?
O1A S1A C1A F2A -64(2) . . . . ?
N1A S1A C1A F2A 177(2) . . . . ?
O2A S1A C1A F1A -53(2) . . . . ?
O1A S1A C1A F1A -180(2) . . . . ?
N1A S1A C1A F1A 62(2) . . . . ?
O2A S1A C1A F3A -169(2) . . . . ?
O1A S1A C1A F3A 65(2) . . . . ?
N1A S1A C1A F3A -54(2) . . . . ?
O3A S2A C2A F4A 68(2) . . . . ?
O4A S2A C2A F4A -168(2) . . . . ?
N1A S2A C2A F4A -54(2) . . . . ?
O3A S2A C2A F5A -53(3) . . . . ?
O4A S2A C2A F5A 71(2) . . . . ?
N1A S2A C2A F5A -175(2) . . . . ?
O3A S2A C2A F6A -178(2) . . . . ?
O4A S2A C2A F6A -55(2) . . . . ?
N1A S2A C2A F6A 59(2) . . . . ?
O1G S1G C1G F3G -180(3) . . . . ?
O2G S1G C1G F3G -51(4) . . . . ?
N1G S1G C1G F3G 60(3) . . . . ?
O1G S1G C1G F1G -54(4) . . . . ?
O2G S1G C1G F1G 74(4) . . . . ?
N1G S1G C1G F1G -175(3) . . . . ?
O1G S1G C1G F2G 63(4) . . . . ?
O2G S1G C1G F2G -169(3) . . . . ?
N1G S1G C1G F2G -58(3) . . . . ?
O3G S2G C2G F6G 63(4) . . . . ?
O4G S2G C2G F6G -65(3) . . . . ?
N1G S2G C2G F6G -178(3) . . . . ?
O3G S2G C2G F5G -62(4) . . . . ?
O4G S2G C2G F5G 170(3) . . . . ?
N1G S2G C2G F5G 57(3) . . . . ?
O3G S2G C2G F4G -178(3) . . . . ?
O4G S2G C2G F4G 55(3) . . . . ?
N1G S2G C2G F4G -59(3) . . . . ?
O1G S1G N1G S2G -40(4) . . . . ?
O2G S1G N1G S2G -172(4) . . . . ?
C1G S1G N1G S2G 77(4) . . . . ?
O3G S2G N1G S1G -21(4) . . . . ?
O4G S2G N1G S1G 116(4) . . . . ?
C2G S2G N1G S1G -136(3) . . . . ?
O2B S1B N1B S2B -160(2) . . . . ?
O1B S1B N1B S2B -23(3) . . . . ?
C1B S1B N1B S2B 87(2) . . . . ?
O3B S2B N1B S1B 69(3) . . . . ?
O4B S2B N1B S1B -86(2) . . . . ?
C2B S2B N1B S1B 174(2) . . . . ?
O2B S1B C1B F1B 175(2) . . . . ?
O1B S1B C1B F1B 46(3) . . . . ?
N1B S1B C1B F1B -71(2) . . . . ?
O2B S1B C1B F2B 56(2) . . . . ?
O1B S1B C1B F2B -72(2) . . . . ?
N1B S1B C1B F2B 171(2) . . . . ?
O2B S1B C1B F3B -62(2) . . . . ?
O1B S1B C1B F3B 169(2) . . . . ?
N1B S1B C1B F3B 52(2) . . . . ?
O3B S2B C2B F4B -59(3) . . . . ?
O4B S2B C2B F4B 76(3) . . . . ?
N1B S2B C2B F4B -177(3) . . . . ?
O3B S2B C2B F6B -179(2) . . . . ?
O4B S2B C2B F6B -44(3) . . . . ?
N1B S2B C2B F6B 63(2) . . . . ?
O3B S2B C2B F5B 69(2) . . . . ?
O4B S2B C2B F5B -156(2) . . . . ?
N1B S2B C2B F5B -49(2) . . . . ?
O1C S1C N1C S2H -35(5) . . . . ?
O2C S1C N1C S2H 97(4) . . . . ?
C1C S1C N1C S2H -156(4) . . . . ?
O1C S1C N1C S2C 19(2) . . . . ?
O2C S1C N1C S2C 150.4(15) . . . . ?
C1C S1C N1C S2C -102.1(15) . . . . ?
O1C S1C C1C F1C 57(2) . . . . ?
O2C S1C C1C F1C -61(2) . . . . ?
N1C S1C C1C F1C -165.9(18) . . . . ?
O1C S1C C1C F2C -177.6(18) . . . . ?
O2C S1C C1C F2C 64(2) . . . . ?
N1C S1C C1C F2C -41(2) . . . . ?
O1C S1C C1C F3C -60.3(18) . . . . ?
O2C S1C C1C F3C -178.6(17) . . . . ?
N1C S1C C1C F3C 76.6(18) . . . . ?
S1C N1C S2C O3C 151.1(19) . . . . ?
S1C N1C S2C O4C 19(2) . . . . ?
S1C N1C S2C C2C -93.6(17) . . . . ?
O3C S2C C2C F6C -70(3) . . . . ?
O4C S2C C2C F6C 57(3) . . . . ?
N1C S2C C2C F6C 174(2) . . . . ?
O3C S2C C2C F4C 53(3) . . . . ?
O4C S2C C2C F4C -179(3) . . . . ?
N1C S2C C2C F4C -63(2) . . . . ?
O3C S2C C2C F5C 174(3) . . . . ?
O4C S2C C2C F5C -58(3) . . . . ?
N1C S2C C2C F5C 58(2) . . . . ?
S1C N1C S2H O4H -114(5) . . . . ?
S1C N1C S2H O3H 112(5) . . . . ?
S1C N1C S2H C2H -1(5) . . . . ?
O4H S2H C2H F5H -76(3) . . . . ?
O3H S2H C2H F5H 53(3) . . . . ?
N1C S2H C2H F5H 167(3) . . . . ?
O4H S2H C2H F6H 45(4) . . . . ?
O3H S2H C2H F6H 174(3) . . . . ?
N1C S2H C2H F6H -72(3) . . . . ?
O4H S2H C2H F4H 162(4) . . . . ?
O3H S2H C2H F4H -69(4) . . . . ?
N1C S2H C2H F4H 45(4) . . . . ?
O4D S2D N1D S1D -163(3) . . . . ?
O3D S2D N1D S1D -27(3) . . . . ?
C2D S2D N1D S1D 84(3) . . . . ?
O2D S1D N1D S2D -69(3) . . . . ?
O1D S1D N1D S2D 70(3) . . . . ?
C1D S1D N1D S2D 180(2) . . . . ?
O2D S1D C1D F2D 72(3) . . . . ?
O1D S1D C1D F2D -63(3) . . . . ?
N1D S1D C1D F2D -177(3) . . . . ?
O2D S1D C1D F1D -55(3) . . . . ?
O1D S1D C1D F1D 170(3) . . . . ?
N1D S1D C1D F1D 56(3) . . . . ?
O2D S1D C1D F3D -168(3) . . . . ?
O1D S1D C1D F3D 58(3) . . . . ?
N1D S1D C1D F3D -56(3) . . . . ?
O4D S2D C2D F5D -65(3) . . . . ?
O3D S2D C2D F5D 169(3) . . . . ?
N1D S2D C2D F5D 49(3) . . . . ?
O4D S2D C2D F6D 59(3) . . . . ?
O3D S2D C2D F6D -67(3) . . . . ?
N1D S2D C2D F6D 173(3) . . . . ?
O4D S2D C2D F4D -180(3) . . . . ?
O3D S2D C2D F4D 55(3) . . . . ?
N1D S2D C2D F4D -65(3) . . . . ?
O3E S2E N1E S1E 174(5) . . . . ?
O4E S2E N1E S1E -49(6) . . . . ?
C2E S2E N1E S1E 60(6) . . . . ?
O1E S1E N1E S2E 101(5) . . . . ?
O2E S1E N1E S2E -29(6) . . . . ?
C1E S1E N1E S2E -143(5) . . . . ?
O1E S1E C1E F1E 66(3) . . . . ?
O2E S1E C1E F1E -169(2) . . . . ?
N1E S1E C1E F1E -50(3) . . . . ?
O1E S1E C1E F2E -64(3) . . . . ?
O2E S1E C1E F2E 61(3) . . . . ?
N1E S1E C1E F2E -180(2) . . . . ?
O1E S1E C1E F3E 176(3) . . . . ?
O2E S1E C1E F3E -60(3) . . . . ?
N1E S1E C1E F3E 60(3) . . . . ?
O3E S2E C2E F4E -72(3) . . . . ?
O4E S2E C2E F4E 163(3) . . . . ?
N1E S2E C2E F4E 48(3) . . . . ?
O3E S2E C2E F6E 51(3) . . . . ?
O4E S2E C2E F6E -74(3) . . . . ?
N1E S2E C2E F6E 171(3) . . . . ?
O3E S2E C2E F5E 168(3) . . . . ?
O4E S2E C2E F5E 43(3) . . . . ?
N1E S2E C2E F5E -72(3) . . . . ?
O2F S1F C1F F2F 151(4) . . . . ?
O1F S1F C1F F2F -78(4) . . . . ?
N1F S1F C1F F2F 33(3) . . . . ?
O2F S1F C1F F1F -92(4) . . . . ?
O1F S1F C1F F1F 39(4) . . . . ?
N1F S1F C1F F1F 151(4) . . . . ?
O2F S1F C1F F3F 25(4) . . . . ?
O1F S1F C1F F3F 156(4) . . . . ?
N1F S1F C1F F3F -92(4) . . . . ?
O3F S2F N1F S1F 92(4) . . . . ?
O4F S2F N1F S1F -35(4) . . . . ?
C2F S2F N1F S1F -145(3) . . . . ?
O2F S1F N1F S2F 27(4) . . . . ?
O1F S1F N1F S2F -99(4) . . . . ?
C1F S1F N1F S2F 150(3) . . . . ?
O3F S2F C2F F4F 42(4) . . . . ?
O4F S2F C2F F4F 169(4) . . . . ?
N1F S2F C2F F4F -86(4) . . . . ?
O3F S2F C2F F6F -78(4) . . . . ?
O4F S2F C2F F6F 49(4) . . . . ?
N1F S2F C2F F6F 155(4) . . . . ?
O3F S2F C2F F5F 164(4) . . . . ?
O4F S2F C2F F5F -69(4) . . . . ?
N1F S2F C2F F5F 37(4) . . . . ?
